data_7102360
loop_
_publ_author_name
'Breeze, Barbara A'
'Shanmugam, Muralidharan'
'Tuna, Floriana'
'Winpenny, Richard E P'

_publ_section_title
;
 A series of nickel phosphonate-carboxylate cages.
;
_journal_issue 48
_journal_name_full 'Chemical communications (Cambridge, England)'
_journal_page_first 5185
_journal_page_last 5187
_journal_paper_doi 10.1039/b711650k
_journal_year 2007
_chemical_formula_sum 'C104.35 H171.9 N3.2 Ni12 O47.8 P4'
_chemical_formula_weight 3064.55
_chemical_name_systematic
;
?
;
_space_group_IT_number 14
_symmetry_cell_setting orthorhombic
_symmetry_space_group_name_Hall '-P 2ybc'
_symmetry_space_group_name_H-M 'P 1 21/c 1'
_atom_sites_solution_hydrogens geom
_atom_sites_solution_primary direct
_atom_sites_solution_secondary difmap
_audit_creation_method SHELXL-97
_cell_angle_alpha 90.00
_cell_angle_beta 90.00(3)
_cell_angle_gamma 90.00
_cell_formula_units_Z 4
_cell_length_a 28.765(6)
_cell_length_b 19.213(4)
_cell_length_c 28.414(6)
_cell_measurement_reflns_used 29466
_cell_measurement_temperature 150(2)
_cell_measurement_theta_max 23.919
_cell_measurement_theta_min 2.282
_cell_volume 15703(6)
_computing_cell_refinement 'Bruker SAINT'
_computing_data_collection 'Bruker APEX2'
_computing_data_reduction 'Bruker SAINT'
_computing_molecular_graphics 'Bruker SHELXTL'
_computing_publication_material 'Bruker SHELXTL and local programs'
_computing_structure_refinement 'Bruker SHELXTL'
_computing_structure_solution 'Bruker SHELXTL'
_diffrn_ambient_temperature 150(2)
_diffrn_measured_fraction_theta_full 0.957
_diffrn_measured_fraction_theta_max 0.957
_diffrn_measurement_device_type 'Bruker APEXII CCD diffractometer'
_diffrn_measurement_method '\w rotation with narrow frames'
_diffrn_radiation_monochromator 'silicon 111'
_diffrn_radiation_source 'Daresbury SRS station 9.8'
_diffrn_radiation_type synchrotron
_diffrn_radiation_wavelength 0.67090
_diffrn_reflns_av_R_equivalents 0.0576
_diffrn_reflns_av_sigmaI/netI 0.0538
_diffrn_reflns_limit_h_max 34
_diffrn_reflns_limit_h_min -34
_diffrn_reflns_limit_k_max 23
_diffrn_reflns_limit_k_min -23
_diffrn_reflns_limit_l_max 34
_diffrn_reflns_limit_l_min -34
_diffrn_reflns_number 104374
_diffrn_reflns_theta_full 24.89
_diffrn_reflns_theta_max 24.89
_diffrn_reflns_theta_min 1.72
_exptl_absorpt_coefficient_mu 1.513
_exptl_absorpt_correction_T_max 0.8276
_exptl_absorpt_correction_T_min 0.6767
_exptl_absorpt_correction_type multi-scan
_exptl_absorpt_process_details SADABS
_exptl_crystal_colour green
_exptl_crystal_density_diffrn 1.296
_exptl_crystal_density_method 'not measured'
_exptl_crystal_description block
_exptl_crystal_F_000 6395
_exptl_crystal_size_max 0.28
_exptl_crystal_size_mid 0.21
_exptl_crystal_size_min 0.13
_refine_diff_density_max 1.029
_refine_diff_density_min -0.878
_refine_diff_density_rms 0.115
_refine_ls_extinction_method none
_refine_ls_goodness_of_fit_ref 1.069
_refine_ls_hydrogen_treatment constr
_refine_ls_matrix_type fullcycle
_refine_ls_number_parameters 1918
_refine_ls_number_reflns 28535
_refine_ls_number_restraints 1554
_refine_ls_restrained_S_all 1.092
_refine_ls_R_factor_all 0.0933
_refine_ls_R_factor_gt 0.0696
_refine_ls_shift/su_max 0.024
_refine_ls_shift/su_mean 0.001
_refine_ls_structure_factor_coef Fsqd
_refine_ls_weighting_details 'calc w=1/[\s^2^(Fo^2^)+(0.1171P)^2^+50.1880P] where P=(Fo^2^+2Fc^2^)/3'
_refine_ls_weighting_scheme calc
_refine_ls_wR_factor_gt 0.2108
_refine_ls_wR_factor_ref 0.2326
_reflns_number_gt 21056
_reflns_number_total 28535
_reflns_threshold_expression >2sigma(I)
_cod_data_source_file b711650k.txt
_cod_data_source_block c250
_cod_depositor_comments
;
The following automatic conversions were performed:
'_symmetry_cell_setting' value 'Orthorhombic' changed to 'orthorhombic'
according to '/home/saulius/struct/CIF-dictionaries/cif_core.dic'
dictionary named 'cif_core.dic' version 2.4.1 from 2010-06-29.

Automatic conversion script
Id: cif_fix_enum 1527 2010-12-29 10:47:43Z saulius 
;
_cod_original_sg_symbol_H-M P21/c
_cod_original_formula_sum 'C104.35 H171.90 N3.20 Ni12 O47.80 P4'
_cod_database_code 7102360

loop_
_symmetry_equiv_pos_as_xyz
'x, y, z'
'-x, y+1/2, -z+1/2'
'-x, -y, -z'
'x, -y-1/2, z-1/2'

loop_
_atom_site_label
_atom_site_type_symbol
_atom_site_fract_x
_atom_site_fract_y
_atom_site_fract_z
_atom_site_U_iso_or_equiv
_atom_site_adp_type
_atom_site_occupancy
_atom_site_symmetry_multiplicity
_atom_site_calc_flag
_atom_site_refinement_flags
_atom_site_disorder_assembly
_atom_site_disorder_group
Ni1 Ni 0.28093(3) -0.05631(5) 0.27408(3) 0.0494(2) Uani 1 1 d . . .
Ni2 Ni 0.35596(3) 0.04027(4) 0.25160(3) 0.04200(19) Uani 1 1 d . . .
Ni3 Ni 0.32851(3) 0.18950(4) 0.19297(3) 0.04148(19) Uani 1 1 d . . .
Ni4 Ni 0.23145(3) 0.22425(5) 0.16893(3) 0.0502(2) Uani 1 1 d . A .
Ni5 Ni 0.14457(3) 0.11003(6) 0.19727(4) 0.0614(3) Uani 1 1 d . A .
Ni6 Ni 0.16735(3) -0.01740(6) 0.24767(4) 0.0644(3) Uani 1 1 d . A .
Ni7 Ni 0.38518(3) 0.05779(4) 0.13864(3) 0.03917(18) Uani 1 1 d . . .
Ni8 Ni 0.17636(3) 0.13094(5) 0.08400(3) 0.0562(2) Uani 1 1 d . B .
Ni9 Ni 0.22352(3) -0.14928(5) 0.18986(3) 0.0558(2) Uani 1 1 d . . .
Ni10 Ni 0.33934(3) -0.02369(4) 0.06547(3) 0.04204(19) Uani 1 1 d . A .
Ni11 Ni 0.22578(3) 0.02008(5) 0.03617(3) 0.0477(2) Uani 1 1 d . B .
Ni12 Ni 0.24803(3) -0.13173(5) 0.09241(3) 0.0500(2) Uani 1 1 d . B .
P1 P 0.24742(6) 0.11047(9) 0.25741(6) 0.0450(4) Uani 1 1 d . . .
P2 P 0.29517(5) 0.13863(8) 0.08749(5) 0.0402(3) Uani 1 1 d . . .
P3 P 0.16211(6) -0.02864(11) 0.12967(7) 0.0553(5) Uani 1 1 d . . .
P4 P 0.33171(6) -0.08865(8) 0.17337(6) 0.0414(3) Uani 1 1 d . . .
O1 O 0.22714(16) -0.0642(2) 0.22983(16) 0.0526(11) Uani 1 1 d . A .
H1O H 0.2379 -0.0305 0.2053 0.063 Uiso 1 1 calc R . .
O2 O 0.34667(14) 0.0890(2) 0.19135(14) 0.0400(9) Uani 1 1 d . . .
H2O H 0.3163 0.0681 0.1818 0.048 Uiso 1 1 calc R . .
O3 O 0.19169(15) 0.1436(3) 0.15124(16) 0.0511(11) Uani 1 1 d . . .
H3O H 0.2151 0.1055 0.1547 0.061 Uiso 1 1 calc R A .
O4 O 0.27023(14) -0.0374(2) 0.07403(15) 0.0438(10) Uani 1 1 d . . .
H4O H 0.2665 -0.0135 0.1051 0.053 Uiso 1 1 calc R A .
O101 O 0.28327(15) 0.0518(2) 0.26419(15) 0.0447(10) Uani 1 1 d . A .
O102 O 0.26353(14) 0.1633(2) 0.22123(15) 0.0450(10) Uani 1 1 d . A .
O103 O 0.19937(15) 0.0805(3) 0.24427(17) 0.0563(12) Uani 1 1 d . A .
O111 O 0.28799(14) 0.1784(2) 0.13293(14) 0.0425(9) Uani 1 1 d . A .
O112 O 0.32999(13) 0.0780(2) 0.09338(13) 0.0383(9) Uani 1 1 d . A .
O113 O 0.24756(15) 0.1121(2) 0.06871(15) 0.0463(10) Uani 1 1 d . B .
O121 O 0.15459(16) 0.0071(3) 0.17655(18) 0.0622(13) Uani 1 1 d . A .
O122 O 0.17942(15) 0.0229(3) 0.09302(16) 0.0506(11) Uani 1 1 d . B .
O123 O 0.19614(15) -0.0898(3) 0.13526(16) 0.0521(11) Uani 1 1 d . B .
O131 O 0.32766(15) -0.0491(2) 0.21931(14) 0.0438(10) Uani 1 1 d . . .
O132 O 0.35383(14) -0.0415(2) 0.13682(14) 0.0398(9) Uani 1 1 d . A .
O133 O 0.28446(15) -0.1174(2) 0.15630(15) 0.0458(10) Uani 1 1 d . B .
O140 O 0.2464(2) -0.0561(3) 0.33377(17) 0.0654(14) Uani 1 1 d . . .
O141 O 0.1728(2) -0.0222(4) 0.3177(2) 0.0829(18) Uani 1 1 d . . .
O150 O 0.2936(2) -0.1593(3) 0.28567(18) 0.0664(14) Uani 1 1 d . . .
O151 O 0.2559(2) -0.2198(3) 0.2308(2) 0.0723(16) Uani 1 1 d . . .
O160 O 0.37698(16) 0.1175(3) 0.29210(16) 0.0517(11) Uani 1 1 d . . .
O161 O 0.35920(17) 0.2154(3) 0.25334(18) 0.0571(12) Uani 1 1 d . . .
O170 O 0.42376(16) 0.0134(3) 0.24483(16) 0.0544(12) Uani 1 1 d . . .
O171 O 0.44317(14) 0.0236(3) 0.16989(15) 0.0490(11) Uani 1 1 d . . .
O180 O 0.38466(17) 0.2312(3) 0.16077(19) 0.0601(13) Uani 1 1 d . . .
O181 O 0.42086(15) 0.1447(2) 0.12313(16) 0.0504(11) Uani 1 1 d . . .
O190 O 0.18671(19) 0.2752(3) 0.21071(19) 0.0680(14) Uani 1 1 d . . .
O191 O 0.12999(19) 0.1986(3) 0.2301(2) 0.0751(16) Uani 1 1 d . . .
O200 O 0.2125(2) 0.2925(3) 0.11909(19) 0.0711(15) Uani 1 1 d . . .
O201 O 0.1772(2) 0.2306(3) 0.06285(19) 0.0784(17) Uani 1 1 d . . .
O210 O 0.08484(18) 0.1233(4) 0.1608(2) 0.088(2) Uani 1 1 d . . .
O211 O 0.10666(18) 0.1389(4) 0.0866(2) 0.084(2) Uani 1 1 d . . .
O220 O 0.1264(2) -0.1028(4) 0.2498(2) 0.094(2) Uani 1 1 d . A .
O221 O 0.1626(2) -0.1874(3) 0.2120(2) 0.087(2) Uani 1 1 d . . .
O230 O 0.33748(16) 0.0016(3) -0.00187(15) 0.0531(11) Uani 1 1 d . . .
O231 O 0.26474(17) 0.0350(3) -0.02115(16) 0.0566(12) Uani 1 1 d . . .
O240 O 0.35837(17) -0.1198(2) 0.04629(17) 0.0552(12) Uani 1 1 d . . .
O241 O 0.29587(18) -0.1883(3) 0.05873(18) 0.0621(13) Uani 1 1 d . . .
O250 O 0.19189(19) -0.0550(3) 0.00136(18) 0.0684(14) Uani 1 1 d . . .
O251 O 0.20271(19) -0.1540(3) 0.04022(19) 0.0693(15) Uani 1 1 d . . .
O260 O 0.34483(17) -0.0326(3) 0.31294(16) 0.0562(12) Uani 1 1 d . . .
O261 O 0.3445(3) -0.1308(4) 0.3561(3) 0.120(3) Uani 1 1 d . . .
O280 O 0.1055(2) 0.0498(4) 0.2526(2) 0.103(2) Uani 1 1 d D . .
O300 O 0.17181(19) 0.0957(4) 0.01117(19) 0.0817(18) Uani 1 1 d . . .
C1 C 0.2477(3) 0.1567(3) 0.31249(17) 0.063(2) Uani 0.80 1 d PGU A 1
C2 C 0.2589(3) 0.1219(3) 0.3538(2) 0.069(2) Uani 0.80 1 d PGU A 1
H2 H 0.2667 0.0738 0.3529 0.083 Uiso 0.80 1 calc PR A 1
C3 C 0.2586(3) 0.1572(3) 0.39649(17) 0.079(2) Uani 0.80 1 d PGU A 1
H3 H 0.2663 0.1334 0.4247 0.095 Uiso 0.80 1 calc PR A 1
C4 C 0.2472(3) 0.2275(3) 0.39783(17) 0.081(2) Uani 0.80 1 d PGU A 1
H4 H 0.2470 0.2517 0.4270 0.098 Uiso 0.80 1 calc PR A 1
C5 C 0.2360(3) 0.2624(3) 0.3565(2) 0.073(2) Uani 0.80 1 d PGU A 1
H5 H 0.2282 0.3104 0.3574 0.088 Uiso 0.80 1 calc PR A 1
C6 C 0.2362(3) 0.2270(3) 0.31383(17) 0.068(2) Uani 0.80 1 d PGU A 1
H6 H 0.2286 0.2508 0.2856 0.082 Uiso 0.80 1 calc PR A 1
C1B C 0.2329(9) 0.1483(16) 0.3119(8) 0.064(3) Uani 0.20 1 d PGU . 2
C2B C 0.1878(8) 0.1511(15) 0.3295(8) 0.064(4) Uani 0.20 1 d PGU . 2
H2B H 0.1630 0.1306 0.3124 0.076 Uiso 0.20 1 calc PR . 2
C3B C 0.1790(7) 0.1841(15) 0.3721(8) 0.066(4) Uani 0.20 1 d PGU . 2
H3B H 0.1482 0.1860 0.3841 0.079 Uiso 0.20 1 calc PR . 2
C4B C 0.2153(9) 0.2142(15) 0.3972(7) 0.075(3) Uani 0.20 1 d PGU . 2
H4B H 0.2093 0.2367 0.4263 0.089 Uiso 0.20 1 calc PR . 2
C5B C 0.2604(8) 0.2113(16) 0.3796(9) 0.077(3) Uani 0.20 1 d PGU . 2
H5B H 0.2852 0.2319 0.3968 0.093 Uiso 0.20 1 calc PR . 2
C6B C 0.2692(7) 0.1784(16) 0.3370(9) 0.070(3) Uani 0.20 1 d PGU . 2
H6B H 0.3000 0.1764 0.3250 0.085 Uiso 0.20 1 calc PR . 2
C21 C 0.3213(2) 0.1990(4) 0.0470(2) 0.0504(14) Uani 1 1 d U . .
C22 C 0.3078(3) 0.2681(4) 0.0465(3) 0.074(2) Uani 1 1 d U . .
H22 H 0.2851 0.2840 0.0682 0.089 Uiso 1 1 calc R A .
C23 C 0.3270(4) 0.3142(5) 0.0147(3) 0.084(2) Uani 1 1 d U . .
H23 H 0.3170 0.3613 0.0142 0.101 Uiso 1 1 calc R . .
C24 C 0.3599(3) 0.2925(5) -0.0154(3) 0.074(2) Uani 1 1 d U . .
H24 H 0.3727 0.3243 -0.0375 0.089 Uiso 1 1 calc R A .
C25 C 0.3752(3) 0.2249(4) -0.0148(3) 0.0703(19) Uani 1 1 d U . .
H25 H 0.3993 0.2107 -0.0356 0.084 Uiso 1 1 calc R . .
C26 C 0.3557(3) 0.1777(4) 0.0157(2) 0.0585(16) Uani 1 1 d U . .
H26 H 0.3657 0.1306 0.0154 0.070 Uiso 1 1 calc R A .
C31 C 0.1092(4) -0.0657(9) 0.1034(5) 0.105(3) Uani 0.50 1 d PGU B 1
C32 C 0.0966(4) -0.1336(8) 0.1144(5) 0.112(4) Uani 0.50 1 d PGU B 1
H32 H 0.1153 -0.1604 0.1350 0.135 Uiso 0.50 1 calc PR B 1
C33 C 0.0565(5) -0.1623(7) 0.0951(6) 0.121(4) Uani 0.50 1 d PGU B 1
H33 H 0.0479 -0.2087 0.1026 0.145 Uiso 0.50 1 calc PR B 1
C34 C 0.0290(4) -0.1230(9) 0.0648(6) 0.122(4) Uani 0.50 1 d PGU B 1
H34 H 0.0016 -0.1426 0.0517 0.147 Uiso 0.50 1 calc PR B 1
C35 C 0.0416(5) -0.0551(9) 0.0539(5) 0.117(4) Uani 0.50 1 d PGU B 1
H35 H 0.0228 -0.0283 0.0332 0.141 Uiso 0.50 1 calc PR B 1
C36 C 0.0817(5) -0.0264(7) 0.0731(6) 0.107(4) Uani 0.50 1 d PGU B 1
H36 H 0.0903 0.0200 0.0656 0.129 Uiso 0.50 1 calc PR B 1
C31B C 0.1045(4) -0.0626(10) 0.1147(5) 0.105(3) Uani 0.50 1 d PGU B 2
C32B C 0.0761(5) -0.0922(10) 0.1487(4) 0.114(4) Uani 0.50 1 d PGU B 2
H32B H 0.0849 -0.0907 0.1809 0.137 Uiso 0.50 1 calc PR B 2
C33B C 0.0346(5) -0.1241(10) 0.1357(5) 0.124(4) Uani 0.50 1 d PGU B 2
H33B H 0.0152 -0.1444 0.1589 0.149 Uiso 0.50 1 calc PR B 2
C34B C 0.0217(4) -0.1263(10) 0.0885(6) 0.126(4) Uani 0.50 1 d PGU B 2
H34B H -0.0066 -0.1481 0.0796 0.151 Uiso 0.50 1 calc PR B 2
C35B C 0.0502(5) -0.0967(11) 0.0545(4) 0.122(4) Uani 0.50 1 d PGU B 2
H35B H 0.0414 -0.0982 0.0223 0.146 Uiso 0.50 1 calc PR B 2
C36B C 0.0916(5) -0.0648(10) 0.0676(5) 0.111(3) Uani 0.50 1 d PGU B 2
H36B H 0.1111 -0.0445 0.0443 0.133 Uiso 0.50 1 calc PR B 2
C51 C 0.3684(3) -0.1632(4) 0.1844(2) 0.0535(15) Uani 1 1 d U . .
C52 C 0.3613(3) -0.2246(4) 0.1588(3) 0.0625(17) Uani 1 1 d U . .
H52 H 0.3369 -0.2272 0.1363 0.075 Uiso 1 1 calc R A .
C53 C 0.3902(3) -0.2821(5) 0.1664(3) 0.077(2) Uani 1 1 d U . .
H53 H 0.3852 -0.3235 0.1489 0.092 Uiso 1 1 calc R . .
C54 C 0.4256(4) -0.2797(5) 0.1984(3) 0.081(2) Uani 1 1 d U . .
H54 H 0.4458 -0.3184 0.2021 0.098 Uiso 1 1 calc R A .
C55 C 0.4315(3) -0.2210(5) 0.2251(3) 0.077(2) Uani 1 1 d U . .
H55 H 0.4549 -0.2203 0.2488 0.092 Uiso 1 1 calc R . .
C56 C 0.4033(3) -0.1613(4) 0.2179(3) 0.0634(17) Uani 1 1 d U . .
H56 H 0.4083 -0.1204 0.2360 0.076 Uiso 1 1 calc R A .
C140 C 0.2052(4) -0.0443(5) 0.3447(3) 0.085(3) Uani 1 1 d DU . .
C141 C 0.1908(4) -0.0601(6) 0.3955(3) 0.112(3) Uani 1 1 d DU . .
C142 C 0.1621(6) -0.0002(7) 0.4139(5) 0.160(5) Uani 1 1 d DU . .
H14A H 0.1534 -0.0093 0.4467 0.240 Uiso 1 1 calc R . .
H14B H 0.1340 0.0049 0.3948 0.240 Uiso 1 1 calc R . .
H14C H 0.1804 0.0428 0.4123 0.240 Uiso 1 1 calc R . .
C143 C 0.2313(5) -0.0925(11) 0.4224(5) 0.183(6) Uani 1 1 d DU . .
H14D H 0.2454 -0.1294 0.4034 0.275 Uiso 1 1 calc R . .
H14E H 0.2199 -0.1123 0.4521 0.275 Uiso 1 1 calc R . .
H14F H 0.2546 -0.0566 0.4292 0.275 Uiso 1 1 calc R . .
C144 C 0.1563(6) -0.1214(8) 0.3929(5) 0.166(5) Uani 1 1 d DU . .
H14G H 0.1724 -0.1629 0.3812 0.249 Uiso 1 1 calc R . .
H14H H 0.1309 -0.1095 0.3714 0.249 Uiso 1 1 calc R . .
H14I H 0.1437 -0.1308 0.4243 0.249 Uiso 1 1 calc R . .
C150 C 0.2790(4) -0.2156(4) 0.2678(3) 0.076(2) Uani 1 1 d U . .
C151 C 0.2898(5) -0.2830(5) 0.2945(4) 0.093(2) Uani 1 1 d U . .
C152 C 0.2707(7) -0.3455(6) 0.2680(5) 0.158(5) Uani 1 1 d U . .
H15A H 0.2869 -0.3501 0.2378 0.237 Uiso 1 1 calc R B .
H15B H 0.2374 -0.3390 0.2624 0.237 Uiso 1 1 calc R . .
H15C H 0.2756 -0.3877 0.2867 0.237 Uiso 1 1 calc R . .
C153 C 0.2652(6) -0.2822(6) 0.3385(4) 0.137(4) Uani 1 1 d U . .
H15D H 0.2317 -0.2779 0.3325 0.205 Uiso 1 1 calc R B .
H15E H 0.2757 -0.2425 0.3574 0.205 Uiso 1 1 calc R . .
H15F H 0.2713 -0.3255 0.3557 0.205 Uiso 1 1 calc R . .
C154 C 0.3409(6) -0.2877(7) 0.3053(6) 0.153(5) Uani 1 1 d U . .
H15G H 0.3586 -0.2892 0.2759 0.229 Uiso 1 1 calc R B .
H15H H 0.3470 -0.3300 0.3236 0.229 Uiso 1 1 calc R . .
H15I H 0.3503 -0.2468 0.3236 0.229 Uiso 1 1 calc R . .
C160 C 0.3785(2) 0.1816(4) 0.2863(2) 0.0542(16) Uani 1 1 d DU . .
C161 C 0.4062(2) 0.2267(3) 0.3214(2) 0.0620(17) Uani 1 1 d DU C .
C162 C 0.4353(4) 0.1790(5) 0.3550(4) 0.085(3) Uani 0.733(9) 1 d PDU C 1
H16A H 0.4543 0.1470 0.3362 0.127 Uiso 0.733(9) 1 calc PR C 1
H16B H 0.4143 0.1523 0.3751 0.127 Uiso 0.733(9) 1 calc PR C 1
H16C H 0.4556 0.2080 0.3746 0.127 Uiso 0.733(9) 1 calc PR C 1
C163 C 0.3715(4) 0.2683(7) 0.3509(4) 0.099(4) Uani 0.733(9) 1 d PDU C 1
H16D H 0.3884 0.2971 0.3737 0.149 Uiso 0.733(9) 1 calc PR C 1
H16E H 0.3509 0.2362 0.3678 0.149 Uiso 0.733(9) 1 calc PR C 1
H16F H 0.3530 0.2983 0.3303 0.149 Uiso 0.733(9) 1 calc PR C 1
C164 C 0.4396(4) 0.2739(7) 0.2948(4) 0.105(4) Uani 0.733(9) 1 d PDU C 1
H16G H 0.4627 0.2455 0.2783 0.158 Uiso 0.733(9) 1 calc PR C 1
H16H H 0.4554 0.3049 0.3171 0.158 Uiso 0.733(9) 1 calc PR C 1
H16I H 0.4222 0.3018 0.2719 0.158 Uiso 0.733(9) 1 calc PR C 1
C165 C 0.3967(9) 0.3047(5) 0.3103(8) 0.083(5) Uani 0.267(9) 1 d PDU C 2
H16J H 0.3644 0.3104 0.3002 0.125 Uiso 0.267(9) 1 calc PR C 2
H16K H 0.4176 0.3202 0.2851 0.125 Uiso 0.267(9) 1 calc PR C 2
H16L H 0.4022 0.3326 0.3386 0.125 Uiso 0.267(9) 1 calc PR C 2
C166 C 0.4586(3) 0.2124(14) 0.3138(9) 0.086(5) Uani 0.267(9) 1 d PDU C 2
H16M H 0.4667 0.1671 0.3273 0.128 Uiso 0.267(9) 1 calc PR C 2
H16N H 0.4769 0.2489 0.3293 0.128 Uiso 0.267(9) 1 calc PR C 2
H16O H 0.4655 0.2123 0.2800 0.128 Uiso 0.267(9) 1 calc PR C 2
C167 C 0.3921(9) 0.2107(13) 0.3718(3) 0.087(5) Uani 0.267(9) 1 d PDU C 2
H16P H 0.3616 0.2312 0.3782 0.130 Uiso 0.267(9) 1 calc PR C 2
H16Q H 0.4151 0.2305 0.3935 0.130 Uiso 0.267(9) 1 calc PR C 2
H16R H 0.3906 0.1602 0.3762 0.130 Uiso 0.267(9) 1 calc PR C 2
C170 C 0.4530(2) 0.0156(4) 0.2123(2) 0.0518(15) Uani 1 1 d DU . .
C171 C 0.5046(2) 0.0060(4) 0.2257(2) 0.0674(17) Uani 1 1 d DU D .
C172 C 0.5372(4) 0.0019(10) 0.1840(4) 0.076(3) Uani 0.673(11) 1 d PDU D 1
H17A H 0.5268 -0.0351 0.1627 0.115 Uiso 0.673(11) 1 calc PR D 1
H17B H 0.5687 -0.0085 0.1951 0.115 Uiso 0.673(11) 1 calc PR D 1
H17C H 0.5372 0.0465 0.1673 0.115 Uiso 0.673(11) 1 calc PR D 1
C173 C 0.5109(4) -0.0645(6) 0.2524(5) 0.073(3) Uani 0.673(11) 1 d PDU D 1
H17D H 0.5031 -0.1031 0.2313 0.110 Uiso 0.673(11) 1 calc PR D 1
H17E H 0.4903 -0.0655 0.2799 0.110 Uiso 0.673(11) 1 calc PR D 1
H17F H 0.5433 -0.0691 0.2628 0.110 Uiso 0.673(11) 1 calc PR D 1
C174 C 0.5175(4) 0.0632(7) 0.2593(5) 0.075(3) Uani 0.673(11) 1 d PDU D 1
H17G H 0.4947 0.0650 0.2849 0.112 Uiso 0.673(11) 1 calc PR D 1
H17H H 0.5178 0.1078 0.2426 0.112 Uiso 0.673(11) 1 calc PR D 1
H17I H 0.5484 0.0541 0.2724 0.112 Uiso 0.673(11) 1 calc PR D 1
C175 C 0.5261(8) 0.0781(9) 0.2122(9) 0.078(5) Uani 0.327(11) 1 d PDU D 2
H17J H 0.5225 0.0858 0.1783 0.116 Uiso 0.327(11) 1 calc PR D 2
H17K H 0.5592 0.0786 0.2203 0.116 Uiso 0.327(11) 1 calc PR D 2
H17L H 0.5100 0.1152 0.2295 0.116 Uiso 0.327(11) 1 calc PR D 2
C176 C 0.5293(9) -0.0432(16) 0.1919(10) 0.077(5) Uani 0.327(11) 1 d PDU D 2
H17M H 0.5171 -0.0364 0.1600 0.115 Uiso 0.327(11) 1 calc PR D 2
H17N H 0.5239 -0.0914 0.2017 0.115 Uiso 0.327(11) 1 calc PR D 2
H17O H 0.5628 -0.0335 0.1922 0.115 Uiso 0.327(11) 1 calc PR D 2
C177 C 0.5151(9) 0.0190(19) 0.2775(5) 0.077(5) Uani 0.327(11) 1 d PDU D 2
H17P H 0.4951 0.0566 0.2892 0.116 Uiso 0.327(11) 1 calc PR D 2
H17Q H 0.5478 0.0323 0.2811 0.116 Uiso 0.327(11) 1 calc PR D 2
H17R H 0.5090 -0.0236 0.2955 0.116 Uiso 0.327(11) 1 calc PR D 2
C180 C 0.4173(2) 0.2067(4) 0.1365(2) 0.0547(16) Uani 1 1 d DU . .
C181 C 0.4563(3) 0.2576(4) 0.1228(3) 0.0729(19) Uani 1 1 d DU E .
C182 C 0.4821(6) 0.2831(10) 0.1663(4) 0.092(4) Uani 0.628(11) 1 d PDU E 1
H18A H 0.5067 0.3155 0.1568 0.138 Uiso 0.628(11) 1 calc PR E 1
H18B H 0.4960 0.2433 0.1827 0.138 Uiso 0.628(11) 1 calc PR E 1
H18C H 0.4603 0.3069 0.1873 0.138 Uiso 0.628(11) 1 calc PR E 1
C183 C 0.4342(6) 0.3218(7) 0.0977(6) 0.097(4) Uani 0.628(11) 1 d PDU E 1
H18D H 0.4177 0.3063 0.0694 0.146 Uiso 0.628(11) 1 calc PR E 1
H18E H 0.4587 0.3547 0.0889 0.146 Uiso 0.628(11) 1 calc PR E 1
H18F H 0.4122 0.3446 0.1191 0.146 Uiso 0.628(11) 1 calc PR E 1
C184 C 0.4898(6) 0.2269(9) 0.0864(6) 0.087(4) Uani 0.628(11) 1 d PDU E 1
H18G H 0.4721 0.2111 0.0589 0.131 Uiso 0.628(11) 1 calc PR E 1
H18H H 0.5064 0.1874 0.1003 0.131 Uiso 0.628(11) 1 calc PR E 1
H18I H 0.5122 0.2625 0.0767 0.131 Uiso 0.628(11) 1 calc PR E 1
C185 C 0.4981(6) 0.2267(13) 0.1509(9) 0.087(5) Uani 0.372(11) 1 d PDU E 2
H18J H 0.4919 0.2304 0.1848 0.130 Uiso 0.372(11) 1 calc PR E 2
H18K H 0.5265 0.2526 0.1433 0.130 Uiso 0.372(11) 1 calc PR E 2
H18L H 0.5022 0.1776 0.1425 0.130 Uiso 0.372(11) 1 calc PR E 2
C186 C 0.4528(10) 0.3283(9) 0.1476(10) 0.092(5) Uani 0.372(11) 1 d PDU E 2
H18M H 0.4449 0.3211 0.1808 0.139 Uiso 0.372(11) 1 calc PR E 2
H18N H 0.4286 0.3564 0.1324 0.139 Uiso 0.372(11) 1 calc PR E 2
H18O H 0.4827 0.3525 0.1453 0.139 Uiso 0.372(11) 1 calc PR E 2
C187 C 0.4667(12) 0.2497(16) 0.0707(5) 0.087(5) Uani 0.372(11) 1 d PDU E 2
H18P H 0.4683 0.2001 0.0627 0.130 Uiso 0.372(11) 1 calc PR E 2
H18Q H 0.4965 0.2719 0.0634 0.130 Uiso 0.372(11) 1 calc PR E 2
H18R H 0.4419 0.2719 0.0523 0.130 Uiso 0.372(11) 1 calc PR E 2
C190 C 0.1475(3) 0.2585(5) 0.2280(3) 0.075(2) Uani 1 1 d U . .
C191 C 0.1182(4) 0.3196(6) 0.2469(4) 0.103(3) Uani 1 1 d U . .
C192 C 0.1469(6) 0.3638(8) 0.2775(6) 0.176(6) Uani 1 1 d U . .
H19A H 0.1591 0.3360 0.3036 0.264 Uiso 1 1 calc R . .
H19B H 0.1279 0.4020 0.2900 0.264 Uiso 1 1 calc R . .
H19C H 0.1728 0.3830 0.2593 0.264 Uiso 1 1 calc R . .
C193 C 0.0794(5) 0.2933(9) 0.2775(6) 0.165(5) Uani 1 1 d U . .
H19D H 0.0924 0.2687 0.3046 0.248 Uiso 1 1 calc R . .
H19E H 0.0598 0.2614 0.2593 0.248 Uiso 1 1 calc R . .
H19F H 0.0607 0.3327 0.2884 0.248 Uiso 1 1 calc R . .
C194 C 0.0965(6) 0.3526(10) 0.2076(6) 0.188(6) Uani 1 1 d U . .
H19G H 0.0781 0.3184 0.1901 0.282 Uiso 1 1 calc R . .
H19H H 0.1205 0.3721 0.1868 0.282 Uiso 1 1 calc R . .
H19I H 0.0762 0.3901 0.2187 0.282 Uiso 1 1 calc R . .
C200 C 0.1884(4) 0.2863(5) 0.0820(3) 0.082(2) Uani 1 1 d U F .
C201 C 0.1730(4) 0.3538(6) 0.0573(4) 0.100(3) Uani 1 1 d DU . .
C202 C 0.1905(9) 0.3462(12) 0.0071(7) 0.114(5) Uani 0.566(11) 1 d PU F 1
H20A H 0.1772 0.3041 -0.0070 0.171 Uiso 0.566(11) 1 calc PR F 1
H20B H 0.2245 0.3428 0.0072 0.171 Uiso 0.566(11) 1 calc PR F 1
H20C H 0.1810 0.3870 -0.0113 0.171 Uiso 0.566(11) 1 calc PR F 1
C203 C 0.1189(5) 0.3499(11) 0.0592(8) 0.120(5) Uani 0.566(11) 1 d PDU F 1
H20D H 0.1083 0.3082 0.0425 0.180 Uiso 0.566(11) 1 calc PR F 1
H20E H 0.1056 0.3913 0.0442 0.180 Uiso 0.566(11) 1 calc PR F 1
H20F H 0.1087 0.3477 0.0921 0.180 Uiso 0.566(11) 1 calc PR F 1
C204 C 0.1962(10) 0.4177(11) 0.0798(8) 0.122(5) Uani 0.566(11) 1 d PU F 1
H20G H 0.1849 0.4233 0.1121 0.183 Uiso 0.566(11) 1 calc PR F 1
H20H H 0.1885 0.4593 0.0615 0.183 Uiso 0.566(11) 1 calc PR F 1
H20I H 0.2300 0.4112 0.0801 0.183 Uiso 0.566(11) 1 calc PR F 1
C205 C 0.1450(13) 0.3450(16) 0.0116(9) 0.119(5) Uani 0.434(11) 1 d PU F 2
H20J H 0.1370 0.3910 -0.0011 0.178 Uiso 0.434(11) 1 calc PR F 2
H20K H 0.1164 0.3190 0.0182 0.178 Uiso 0.434(11) 1 calc PR F 2
H20L H 0.1637 0.3195 -0.0115 0.178 Uiso 0.434(11) 1 calc PR F 2
C206 C 0.1507(12) 0.4040(14) 0.0932(10) 0.112(6) Uani 0.434(11) 1 d PU F 2
H20M H 0.1697 0.4054 0.1218 0.169 Uiso 0.434(11) 1 calc PR F 2
H20N H 0.1193 0.3877 0.1011 0.169 Uiso 0.434(11) 1 calc PR F 2
H20O H 0.1488 0.4508 0.0796 0.169 Uiso 0.434(11) 1 calc PR F 2
C207 C 0.2152(7) 0.4001(13) 0.0438(11) 0.116(5) Uani 0.434(11) 1 d PDU F 2
H20P H 0.2336 0.4104 0.0721 0.174 Uiso 0.434(11) 1 calc PR F 2
H20Q H 0.2041 0.4438 0.0300 0.174 Uiso 0.434(11) 1 calc PR F 2
H20R H 0.2347 0.3755 0.0209 0.174 Uiso 0.434(11) 1 calc PR F 2
C210 C 0.0760(3) 0.1379(8) 0.1186(4) 0.116(4) Uani 1 1 d DU G .
C211 C 0.0250(3) 0.1600(7) 0.1048(4) 0.141(4) Uani 1 1 d DU . .
C212 C 0.0289(7) 0.2439(8) 0.1160(8) 0.158(6) Uani 0.50 1 d PDU G 1
H21A H 0.0495 0.2658 0.0928 0.237 Uiso 0.50 1 calc PR G 1
H21B H 0.0416 0.2507 0.1476 0.237 Uiso 0.50 1 calc PR G 1
H21C H -0.0020 0.2650 0.1141 0.237 Uiso 0.50 1 calc PR G 1
C215 C 0.0106(9) 0.0786(9) 0.0920(9) 0.175(7) Uani 0.50 1 d PDU G 2
H21D H 0.0268 0.0640 0.0633 0.262 Uiso 0.50 1 calc PR G 2
H21E H -0.0231 0.0757 0.0870 0.262 Uiso 0.50 1 calc PR G 2
H21F H 0.0195 0.0480 0.1181 0.262 Uiso 0.50 1 calc PR G 2
C213 C -0.0056(4) 0.1525(9) 0.1502(5) 0.177(5) Uani 1 1 d DU G .
H21G H 0.0145 0.1459 0.1776 0.265 Uiso 1 1 calc R . .
H21H H -0.0262 0.1122 0.1468 0.265 Uiso 1 1 calc R . .
H21I H -0.0243 0.1947 0.1544 0.265 Uiso 1 1 calc R . .
C214 C 0.0209(5) 0.1772(10) 0.0508(4) 0.186(6) Uani 1 1 d DU G .
H21J H 0.0521 0.1799 0.0370 0.279 Uiso 1 1 calc R . .
H21K H 0.0050 0.2218 0.0467 0.279 Uiso 1 1 calc R . .
H21L H 0.0031 0.1404 0.0351 0.279 Uiso 1 1 calc R . .
C220 C 0.1318(4) -0.1646(6) 0.2378(4) 0.103(3) Uani 1 1 d DU . .
C221 C 0.0945(4) -0.2157(6) 0.2562(4) 0.132(3) Uani 1 1 d DU . .
C222 C 0.0559(5) -0.1779(8) 0.2830(6) 0.170(5) Uani 1 1 d DU . .
H22A H 0.0399 -0.1456 0.2618 0.254 Uiso 1 1 calc R B .
H22B H 0.0694 -0.1519 0.3093 0.254 Uiso 1 1 calc R . .
H22C H 0.0335 -0.2120 0.2952 0.254 Uiso 1 1 calc R . .
C223 C 0.1192(5) -0.2658(8) 0.2886(6) 0.172(5) Uani 1 1 d DU . .
H22D H 0.0969 -0.2996 0.3010 0.259 Uiso 1 1 calc R B .
H22E H 0.1333 -0.2399 0.3147 0.259 Uiso 1 1 calc R . .
H22F H 0.1436 -0.2903 0.2710 0.259 Uiso 1 1 calc R . .
C224 C 0.0653(6) -0.2439(10) 0.2151(6) 0.193(6) Uani 1 1 d DU . .
H22G H 0.0514 -0.2050 0.1979 0.289 Uiso 1 1 calc R B .
H22H H 0.0407 -0.2741 0.2274 0.289 Uiso 1 1 calc R . .
H22I H 0.0854 -0.2706 0.1938 0.289 Uiso 1 1 calc R . .
C230 C 0.3070(2) 0.0201(4) -0.0303(2) 0.0524(15) Uani 1 1 d U . .
C231 C 0.3211(3) 0.0243(5) -0.0821(3) 0.0690(18) Uani 1 1 d U . .
C232 C 0.2962(4) -0.0355(6) -0.1066(3) 0.102(3) Uani 1 1 d U . .
H23A H 0.3039 -0.0351 -0.1402 0.153 Uiso 1 1 calc R . .
H23B H 0.2625 -0.0301 -0.1027 0.153 Uiso 1 1 calc R . .
H23C H 0.3061 -0.0797 -0.0927 0.153 Uiso 1 1 calc R . .
C233 C 0.3051(4) 0.0943(6) -0.1018(3) 0.101(3) Uani 1 1 d U . .
H23D H 0.3218 0.1320 -0.0857 0.151 Uiso 1 1 calc R . .
H23E H 0.2716 0.0997 -0.0967 0.151 Uiso 1 1 calc R . .
H23F H 0.3118 0.0963 -0.1356 0.151 Uiso 1 1 calc R . .
C234 C 0.3740(4) 0.0200(7) -0.0865(3) 0.106(3) Uani 1 1 d U . .
H23G H 0.3881 0.0596 -0.0702 0.159 Uiso 1 1 calc R . .
H23H H 0.3828 0.0209 -0.1198 0.159 Uiso 1 1 calc R . .
H23I H 0.3849 -0.0235 -0.0722 0.159 Uiso 1 1 calc R . .
C240 C 0.3349(3) -0.1750(4) 0.0402(3) 0.0585(17) Uani 1 1 d U H .
C241 C 0.3565(3) -0.2311(4) 0.0088(3) 0.0707(18) Uani 1 1 d U . .
C242 C 0.3992(6) -0.2008(9) -0.0179(6) 0.093(4) Uani 0.60 1 d PU H 1
H24A H 0.3895 -0.1601 -0.0362 0.140 Uiso 0.60 1 calc PR H 1
H24B H 0.4118 -0.2362 -0.0391 0.140 Uiso 0.60 1 calc PR H 1
H24C H 0.4231 -0.1870 0.0048 0.140 Uiso 0.60 1 calc PR H 1
C243 C 0.3706(7) -0.2930(9) 0.0357(6) 0.091(4) Uani 0.60 1 d PU H 1
H24D H 0.3840 -0.3276 0.0142 0.136 Uiso 0.60 1 calc PR H 1
H24E H 0.3434 -0.3129 0.0515 0.136 Uiso 0.60 1 calc PR H 1
H24F H 0.3939 -0.2798 0.0592 0.136 Uiso 0.60 1 calc PR H 1
C244 C 0.3168(6) -0.2502(10) -0.0295(6) 0.088(4) Uani 0.60 1 d PU H 1
H24G H 0.3083 -0.2083 -0.0471 0.132 Uiso 0.60 1 calc PR H 1
H24H H 0.2893 -0.2684 -0.0132 0.132 Uiso 0.60 1 calc PR H 1
H24I H 0.3287 -0.2855 -0.0512 0.132 Uiso 0.60 1 calc PR H 1
C245 C 0.4088(9) -0.2410(14) 0.0210(9) 0.087(4) Uani 0.40 1 d PU H 2
H24J H 0.4118 -0.2555 0.0539 0.131 Uiso 0.40 1 calc PR H 2
H24K H 0.4254 -0.1970 0.0163 0.131 Uiso 0.40 1 calc PR H 2
H24L H 0.4222 -0.2768 0.0005 0.131 Uiso 0.40 1 calc PR H 2
C246 C 0.3458(10) -0.2102(14) -0.0375(8) 0.086(4) Uani 0.40 1 d PU H 2
H24M H 0.3585 -0.2443 -0.0598 0.129 Uiso 0.40 1 calc PR H 2
H24N H 0.3596 -0.1645 -0.0437 0.129 Uiso 0.40 1 calc PR H 2
H24O H 0.3120 -0.2075 -0.0413 0.129 Uiso 0.40 1 calc PR H 2
C247 C 0.3321(11) -0.3033(12) 0.0192(10) 0.095(5) Uani 0.40 1 d PU H 2
H24P H 0.3398 -0.3185 0.0512 0.142 Uiso 0.40 1 calc PR H 2
H24Q H 0.3432 -0.3382 -0.0034 0.142 Uiso 0.40 1 calc PR H 2
H24R H 0.2984 -0.2981 0.0162 0.142 Uiso 0.40 1 calc PR H 2
C250 C 0.1880(3) -0.1198(5) 0.0064(3) 0.074(2) Uani 1 1 d U . .
C251 C 0.1624(4) -0.1586(6) -0.0338(4) 0.094(2) Uani 1 1 d U . .
C252 C 0.1279(5) -0.2114(8) -0.0149(5) 0.149(5) Uani 1 1 d U . .
H25A H 0.1436 -0.2422 0.0076 0.223 Uiso 1 1 calc R . .
H25B H 0.1155 -0.2392 -0.0410 0.223 Uiso 1 1 calc R . .
H25C H 0.1024 -0.1872 0.0009 0.223 Uiso 1 1 calc R . .
C253 C 0.1419(6) -0.1096(8) -0.0693(5) 0.157(5) Uani 1 1 d U . .
H25D H 0.1659 -0.0771 -0.0801 0.235 Uiso 1 1 calc R . .
H25E H 0.1163 -0.0835 -0.0548 0.235 Uiso 1 1 calc R . .
H25F H 0.1300 -0.1361 -0.0962 0.235 Uiso 1 1 calc R . .
C254 C 0.2012(5) -0.1968(8) -0.0597(5) 0.145(5) Uani 1 1 d U . .
H25G H 0.2160 -0.2300 -0.0383 0.217 Uiso 1 1 calc R . .
H25H H 0.2243 -0.1630 -0.0708 0.217 Uiso 1 1 calc R . .
H25I H 0.1882 -0.2218 -0.0868 0.217 Uiso 1 1 calc R . .
C260 C 0.3573(4) -0.0645(5) 0.3483(3) 0.076(2) Uani 1 1 d U . .
C261 C 0.3907(4) -0.0378(5) 0.3840(3) 0.081(2) Uani 1 1 d U . .
C262 C 0.4351(4) -0.0150(6) 0.3624(4) 0.099(3) Uani 1 1 d U . .
H26A H 0.4560 0.0026 0.3870 0.149 Uiso 1 1 calc R . .
H26B H 0.4289 0.0221 0.3395 0.149 Uiso 1 1 calc R . .
H26C H 0.4498 -0.0545 0.3464 0.149 Uiso 1 1 calc R . .
C263 C 0.3645(5) 0.0292(6) 0.4038(4) 0.107(3) Uani 1 1 d U . .
H26D H 0.3836 0.0515 0.4280 0.160 Uiso 1 1 calc R . .
H26E H 0.3346 0.0153 0.4174 0.160 Uiso 1 1 calc R . .
H26F H 0.3591 0.0621 0.3780 0.160 Uiso 1 1 calc R . .
C264 C 0.4013(5) -0.0882(7) 0.4228(4) 0.117(4) Uani 1 1 d U . .
H26G H 0.4232 -0.0670 0.4449 0.175 Uiso 1 1 calc R . .
H26H H 0.4151 -0.1304 0.4094 0.175 Uiso 1 1 calc R . .
H26I H 0.3725 -0.1002 0.4393 0.175 Uiso 1 1 calc R . .
O270 O 0.2914(5) 0.2885(5) 0.1906(5) 0.059(4) Uani 0.70 1 d P A 1
O271 O 0.3641(4) 0.3528(7) 0.1881(5) 0.072(3) Uani 0.45 1 d PU A 1
O272 O 0.3519(8) 0.3436(13) 0.2393(9) 0.075(4) Uani 0.25 1 d PU A 1
C270 C 0.3203(5) 0.3463(7) 0.2002(5) 0.077(3) Uani 0.70 1 d PU A 1
C271 C 0.3017(5) 0.4122(6) 0.2095(5) 0.078(2) Uani 0.35 1 d PU A 1
H27A H 0.2689 0.4076 0.2185 0.117 Uiso 0.35 1 calc PR A 1
H27B H 0.3041 0.4413 0.1813 0.117 Uiso 0.35 1 calc PR A 1
H27C H 0.3190 0.4341 0.2353 0.117 Uiso 0.35 1 calc PR A 1
C71B C 0.3017(5) 0.4122(6) 0.2095(5) 0.078(2) Uani 0.35 1 d PU I 2
C272 C 0.3332(10) 0.4700(10) 0.2213(10) 0.076(5) Uani 0.35 1 d PU I 2
H27M H 0.3150 0.5123 0.2267 0.113 Uiso 0.35 1 calc PR I 2
H27N H 0.3548 0.4776 0.1951 0.113 Uiso 0.35 1 calc PR I 2
H27O H 0.3507 0.4584 0.2498 0.113 Uiso 0.35 1 calc PR I 2
C273 C 0.2569(9) 0.4352(12) 0.1898(10) 0.077(4) Uani 0.35 1 d PU I 2
H27D H 0.2507 0.4832 0.1995 0.116 Uiso 0.35 1 calc PR I 2
H27E H 0.2320 0.4048 0.2013 0.116 Uiso 0.35 1 calc PR I 2
H27F H 0.2581 0.4328 0.1553 0.116 Uiso 0.35 1 calc PR I 2
C274 C 0.2776(10) 0.3921(13) 0.2620(9) 0.079(5) Uani 0.35 1 d PU I 2
H27G H 0.2631 0.4337 0.2755 0.118 Uiso 0.35 1 calc PR I 2
H27H H 0.3018 0.3750 0.2834 0.118 Uiso 0.35 1 calc PR I 2
H27I H 0.2540 0.3559 0.2575 0.118 Uiso 0.35 1 calc PR I 2
N270 N 0.2990(12) 0.3012(15) 0.1935(14) 0.039(8) Uiso 0.30 1 d PD A 3
C275 C 0.2785(11) 0.3541(14) 0.1916(10) 0.080(4) Uiso 0.30 1 d PDU A 3
C276 C 0.2466(12) 0.4015(18) 0.1658(13) 0.096(8) Uiso 0.30 1 d PDU A 3
H27J H 0.2408 0.3829 0.1342 0.145 Uiso 0.30 1 calc P J 3
H27K H 0.2608 0.4477 0.1633 0.145 Uiso 0.30 1 calc P K 3
H27L H 0.2171 0.4051 0.1830 0.145 Uiso 0.30 1 calc P L 3
O281 O 0.0407(13) 0.131(2) 0.2539(14) 0.156(13) Uiso 0.30 1 d P A 1
C280 C 0.0661(8) 0.0728(13) 0.2625(10) 0.070(5) Uiso 0.30 1 d PDU A 1
C281 C 0.0242(8) 0.0263(13) 0.2749(9) 0.083(6) Uiso 0.20 1 d PDU A 1
H28A H -0.0029 0.0555 0.2817 0.125 Uiso 0.20 1 calc PR A 1
H28B H 0.0317 -0.0020 0.3026 0.125 Uiso 0.20 1 calc PR A 1
H28C H 0.0172 -0.0044 0.2482 0.125 Uiso 0.20 1 calc PR A 1
C81B C 0.0242(8) 0.0263(13) 0.2749(9) 0.083(6) Uiso 0.10 1 d PDU M 2
C282 C 0.039(2) -0.026(3) 0.3134(16) 0.085(12) Uiso 0.10 1 d PDU M 2
H28D H 0.0649 -0.0537 0.3022 0.128 Uiso 0.10 1 calc PR M 2
H28E H 0.0125 -0.0561 0.3210 0.128 Uiso 0.10 1 calc PR M 2
H28F H 0.0481 0.0000 0.3417 0.128 Uiso 0.10 1 calc PR M 2
C283 C -0.0169(12) 0.071(3) 0.292(2) 0.096(12) Uiso 0.10 1 d PDU M 2
H28G H -0.0264 0.1031 0.2675 0.144 Uiso 0.10 1 calc PR M 2
H28H H -0.0074 0.0969 0.3203 0.144 Uiso 0.10 1 calc PR M 2
H28I H -0.0431 0.0401 0.3003 0.144 Uiso 0.10 1 calc PR M 2
C284 C 0.0097(15) -0.013(2) 0.2300(13) 0.041(10) Uiso 0.10 1 d PDU M 2
H28J H 0.0005 0.0204 0.2057 0.061 Uiso 0.10 1 calc PR M 2
H28K H -0.0166 -0.0438 0.2371 0.061 Uiso 0.10 1 calc PR M 2
H28L H 0.0359 -0.0410 0.2186 0.061 Uiso 0.10 1 calc PR M 2
O282 O 0.0863(9) -0.0116(14) 0.3242(9) 0.113(8) Uiso 0.30 1 d PD A 3
C285 C 0.0748(10) 0.0245(15) 0.2847(8) 0.081(6) Uiso 0.30 1 d PDU A 3
C286 C 0.0249(11) 0.053(2) 0.2820(12) 0.108(8) Uiso 0.30 1 d PDU A 3
H28M H 0.0207 0.0782 0.2522 0.162 Uiso 0.30 1 calc PR A 3
H28N H 0.0195 0.0853 0.3083 0.162 Uiso 0.30 1 calc PR A 3
H28O H 0.0027 0.0147 0.2838 0.162 Uiso 0.30 1 calc PR A 3
N290 N 0.41234(18) 0.0076(3) 0.0647(2) 0.0486(13) Uani 1 1 d . A .
C290 C 0.4499(3) 0.0257(4) 0.0596(3) 0.0631(19) Uani 1 1 d U . .
C291 C 0.4993(3) 0.0488(6) 0.0574(3) 0.084(3) Uani 1 1 d U A .
H29A H 0.5091 0.0655 0.0884 0.126 Uiso 1 1 calc R . .
H29B H 0.5023 0.0866 0.0344 0.126 Uiso 1 1 calc R . .
H29C H 0.5190 0.0097 0.0479 0.126 Uiso 1 1 calc R . .
O301 O 0.1953(5) 0.0694(10) -0.0646(5) 0.091(5) Uani 0.40 1 d P A 1
C300 C 0.1627(8) 0.0904(15) -0.0323(9) 0.086(4) Uani 0.40 1 d PU A 1
C301 C 0.1203(8) 0.1047(14) -0.0543(8) 0.081(4) Uani 0.40 1 d PU A 1
C302 C 0.0867(7) 0.0589(13) -0.0326(8) 0.086(5) Uani 0.40 1 d PU A 1
H30A H 0.0869 0.0661 0.0015 0.130 Uiso 0.40 1 calc PR A 1
H30B H 0.0949 0.0105 -0.0396 0.130 Uiso 0.40 1 calc PR A 1
H30C H 0.0557 0.0691 -0.0451 0.130 Uiso 0.40 1 calc PR A 1
C303 C 0.1114(9) 0.1794(15) -0.0400(10) 0.094(5) Uani 0.40 1 d PU A 1
H30D H 0.1149 0.1839 -0.0058 0.141 Uiso 0.40 1 calc PR A 1
H30E H 0.0798 0.1927 -0.0490 0.141 Uiso 0.40 1 calc PR A 1
H30F H 0.1338 0.2099 -0.0557 0.141 Uiso 0.40 1 calc PR A 1
C304 C 0.1113(9) 0.0840(17) -0.1004(9) 0.101(5) Uani 0.40 1 d PU A 1
H30G H 0.1354 0.1025 -0.1212 0.151 Uiso 0.40 1 calc PR A 1
H30H H 0.0809 0.1020 -0.1102 0.151 Uiso 0.40 1 calc PR A 1
H30I H 0.1111 0.0331 -0.1021 0.151 Uiso 0.40 1 calc PR A 1
O302 O 0.1404(8) 0.2046(10) -0.0134(7) 0.082(6) Uani 0.30 1 d P . 2
C305 C 0.1475(10) 0.1381(17) -0.0146(6) 0.088(4) Uani 0.30 1 d PDU . 2
C306 C 0.1496(7) 0.1403(11) -0.0685(7) 0.099(4) Uani 0.30 1 d PDU . 2
C307 C 0.1654(9) 0.0692(12) -0.0872(9) 0.088(5) Uani 0.30 1 d PDU . 2
H30J H 0.1622 0.0681 -0.1215 0.132 Uiso 0.30 1 calc PR . 2
H30K H 0.1462 0.0325 -0.0732 0.132 Uiso 0.30 1 calc PR . 2
H30L H 0.1980 0.0615 -0.0786 0.132 Uiso 0.30 1 calc PR . 2
C308 C 0.1016(8) 0.1596(16) -0.0881(10) 0.095(5) Uani 0.30 1 d PDU . 2
H30M H 0.1024 0.1579 -0.1226 0.143 Uiso 0.30 1 calc PR . 2
H30N H 0.0933 0.2066 -0.0778 0.143 Uiso 0.30 1 calc PR . 2
H30O H 0.0784 0.1264 -0.0764 0.143 Uiso 0.30 1 calc PR . 2
C309 C 0.1857(10) 0.1958(15) -0.0835(11) 0.115(6) Uani 0.30 1 d PDU . 2
H30P H 0.1907 0.1931 -0.1176 0.172 Uiso 0.30 1 calc PR . 2
H30Q H 0.2151 0.1873 -0.0671 0.172 Uiso 0.30 1 calc PR . 2
H30R H 0.1741 0.2422 -0.0753 0.172 Uiso 0.30 1 calc PR . 2
O310 O 0.2269(4) -0.2257(5) 0.1296(4) 0.071(3) Uani 0.80 1 d PD B 1
O311 O 0.2024(7) -0.2761(11) 0.0587(7) 0.080(5) Uiso 0.30 1 d PD B 1
C310 C 0.2161(4) -0.2754(9) 0.1007(7) 0.054(5) Uiso 0.30 1 d PDU B 1
C311 C 0.2211(6) -0.3482(8) 0.1223(6) 0.063(5) Uiso 0.30 1 d PDU B 1
C312 C 0.2718(6) -0.3574(11) 0.1389(8) 0.061(6) Uiso 0.30 1 d PDU B 1
H31A H 0.2800 -0.3197 0.1606 0.073 Uiso 0.30 1 calc PR B 1
H31B H 0.2926 -0.3562 0.1116 0.073 Uiso 0.30 1 calc PR B 1
H31C H 0.2750 -0.4023 0.1550 0.073 Uiso 0.30 1 calc PR B 1
C313 C 0.1884(8) -0.3527(13) 0.1652(7) 0.077(7) Uiso 0.30 1 d PDU B 1
H31D H 0.1969 -0.3168 0.1882 0.093 Uiso 0.30 1 calc PR B 1
H31E H 0.1912 -0.3987 0.1798 0.093 Uiso 0.30 1 calc PR B 1
H31F H 0.1562 -0.3454 0.1550 0.093 Uiso 0.30 1 calc PR B 1
C314 C 0.2075(10) -0.4054(12) 0.0874(9) 0.096(8) Uiso 0.30 1 d PDU B 1
H31G H 0.2112 -0.4511 0.1024 0.115 Uiso 0.30 1 calc PR B 1
H31H H 0.2276 -0.4028 0.0596 0.115 Uiso 0.30 1 calc PR B 1
H31I H 0.1751 -0.3991 0.0779 0.115 Uiso 0.30 1 calc PR B 1
N310 N 0.2169(18) -0.220(3) 0.1397(17) 0.048(12) Uiso 0.20 1 d P B 2
C315 C 0.2074(14) -0.2832(18) 0.1408(14) 0.065(6) Uiso 0.20 1 d PDU B 2
C316 C 0.1966(14) -0.3442(18) 0.1139(13) 0.062(7) Uiso 0.20 1 d PDU B 2
H31J H 0.1646 -0.3412 0.1024 0.093 Uiso 0.20 1 calc P N 2
H31K H 0.2000 -0.3855 0.1339 0.093 Uiso 0.20 1 calc P O 2
H31L H 0.2179 -0.3476 0.0871 0.093 Uiso 0.20 1 calc P P 2
N1S N 0.5226(3) 0.8673(6) 0.0498(3) 0.111(3) Uani 1 1 d U . .
C1S C 0.4943(3) 0.8625(6) 0.0767(3) 0.080(2) Uani 1 1 d U . .
C2S C 0.4578(3) 0.8596(5) 0.1111(3) 0.077(2) Uani 1 1 d U . .
H2S1 H 0.4623 0.8967 0.1343 0.116 Uiso 1 1 calc R . .
H2S2 H 0.4585 0.8143 0.1269 0.116 Uiso 1 1 calc R . .
H2S3 H 0.4277 0.8657 0.0954 0.116 Uiso 1 1 calc R . .
N2S N 0.5056(10) 0.6490(14) 0.0327(10) 0.092(8) Uiso 0.30 1 d PDU . .
C3S C 0.5193(11) 0.5985(15) 0.0169(13) 0.093(8) Uiso 0.30 1 d PDU . .
C4S C 0.5502(13) 0.5466(17) -0.0044(14) 0.109(11) Uiso 0.30 1 d PDU . .
H4S1 H 0.5433 0.5427 -0.0381 0.163 Uiso 0.30 1 calc P . .
H4S2 H 0.5452 0.5014 0.0108 0.163 Uiso 0.30 1 calc P . .
H4S3 H 0.5826 0.5610 -0.0001 0.163 Uiso 0.30 1 calc P . .
N3S N 0.4321(14) 0.561(2) 0.1095(14) 0.076(9) Uiso 0.20 1 d PU . .
C5S C 0.4084(18) 0.534(3) 0.0907(19) 0.083(10) Uiso 0.20 1 d PU . .
C6S C 0.370(2) 0.504(3) 0.068(2) 0.099(13) Uiso 0.20 1 d PU . .
H6S1 H 0.3439 0.5013 0.0895 0.148 Uiso 0.20 1 calc PR . .
H6S2 H 0.3784 0.4575 0.0568 0.148 Uiso 0.20 1 calc PR . .
H6S3 H 0.3614 0.5332 0.0406 0.148 Uiso 0.20 1 calc PR . .
N4S N 0.0579(17) 0.143(3) 0.4070(18) 0.106(12) Uiso 0.20 1 d PU Q 1
C9S C 0.0931(18) 0.151(3) 0.3733(18) 0.087(10) Uiso 0.20 1 d PU Q 1
C10S C 0.1313(12) 0.1483(17) 0.3480(12) 0.049(6) Uiso 0.20 1 d PU Q 1
H10A H 0.1584 0.1477 0.3689 0.074 Uiso 0.20 1 calc P R 1
H10B H 0.1328 0.1893 0.3275 0.074 Uiso 0.20 1 calc P S 1
H10C H 0.1311 0.1061 0.3286 0.074 Uiso 0.20 1 calc P T 1

loop_
_atom_site_aniso_label
_atom_site_aniso_U_11
_atom_site_aniso_U_22
_atom_site_aniso_U_33
_atom_site_aniso_U_23
_atom_site_aniso_U_13
_atom_site_aniso_U_12
Ni1 0.0579(5) 0.0508(5) 0.0396(4) 0.0010(4) 0.0090(4) -0.0051(4)
Ni2 0.0408(4) 0.0496(4) 0.0357(4) -0.0030(3) 0.0010(3) 0.0010(3)
Ni3 0.0420(4) 0.0432(4) 0.0393(4) -0.0051(3) 0.0000(3) -0.0022(3)
Ni4 0.0479(5) 0.0595(5) 0.0434(5) -0.0082(4) -0.0023(4) 0.0129(4)
Ni5 0.0357(4) 0.0899(7) 0.0587(6) -0.0176(5) 0.0051(4) 0.0074(4)
Ni6 0.0492(5) 0.0816(7) 0.0624(6) -0.0077(5) 0.0214(5) -0.0119(5)
Ni7 0.0322(4) 0.0471(4) 0.0382(4) -0.0005(3) 0.0012(3) -0.0003(3)
Ni8 0.0422(5) 0.0777(6) 0.0486(5) -0.0127(4) -0.0079(4) 0.0162(4)
Ni9 0.0606(6) 0.0555(5) 0.0513(5) -0.0026(4) 0.0102(4) -0.0176(4)
Ni10 0.0407(4) 0.0483(4) 0.0371(4) -0.0060(3) 0.0030(3) 0.0003(3)
Ni11 0.0404(4) 0.0623(5) 0.0403(4) -0.0105(4) -0.0033(3) 0.0003(4)
Ni12 0.0503(5) 0.0519(5) 0.0477(5) -0.0092(4) 0.0030(4) -0.0085(4)
P1 0.0431(9) 0.0526(9) 0.0392(8) -0.0069(7) 0.0075(7) 0.0026(7)
P2 0.0392(8) 0.0462(8) 0.0352(8) -0.0022(6) -0.0008(6) 0.0035(7)
P3 0.0336(8) 0.0743(12) 0.0579(11) -0.0141(9) 0.0008(8) -0.0089(8)
P4 0.0435(9) 0.0415(8) 0.0392(8) 0.0006(6) 0.0041(7) 0.0030(7)
O1 0.051(3) 0.059(3) 0.048(3) -0.002(2) 0.011(2) -0.011(2)
O2 0.034(2) 0.045(2) 0.040(2) -0.0020(18) 0.0010(17) -0.0007(17)
O3 0.040(2) 0.066(3) 0.048(3) -0.009(2) -0.0005(19) 0.011(2)
O4 0.038(2) 0.054(2) 0.040(2) -0.0078(19) 0.0004(18) -0.0010(18)
O101 0.044(2) 0.049(2) 0.042(2) -0.0057(19) 0.0058(18) 0.0000(19)
O102 0.040(2) 0.053(2) 0.042(2) -0.0023(19) 0.0052(18) 0.0056(19)
O103 0.037(2) 0.074(3) 0.058(3) -0.008(2) 0.009(2) -0.002(2)
O111 0.043(2) 0.047(2) 0.037(2) -0.0048(18) -0.0011(18) 0.0030(18)
O112 0.036(2) 0.044(2) 0.035(2) -0.0027(17) 0.0005(16) 0.0037(17)
O113 0.044(2) 0.055(3) 0.040(2) -0.0070(19) -0.0055(18) 0.005(2)
O121 0.043(3) 0.086(4) 0.057(3) -0.015(3) 0.015(2) -0.009(2)
O122 0.038(2) 0.067(3) 0.047(3) -0.011(2) -0.0012(19) 0.000(2)
O123 0.042(2) 0.062(3) 0.052(3) -0.010(2) 0.006(2) -0.010(2)
O131 0.047(2) 0.045(2) 0.039(2) -0.0021(18) 0.0074(18) 0.0012(19)
O132 0.040(2) 0.043(2) 0.036(2) -0.0005(17) 0.0030(17) 0.0019(17)
O133 0.052(3) 0.045(2) 0.041(2) -0.0030(18) 0.0058(19) -0.0018(19)
O140 0.073(4) 0.078(4) 0.046(3) 0.001(2) 0.022(3) -0.013(3)
O141 0.079(4) 0.103(5) 0.067(4) -0.004(3) 0.033(3) -0.008(4)
O150 0.090(4) 0.056(3) 0.054(3) 0.008(2) 0.004(3) -0.007(3)
O151 0.111(5) 0.052(3) 0.054(3) 0.005(2) 0.007(3) -0.012(3)
O160 0.056(3) 0.057(3) 0.042(2) -0.004(2) -0.002(2) -0.008(2)
O161 0.059(3) 0.054(3) 0.058(3) -0.011(2) -0.015(2) 0.000(2)
O170 0.044(3) 0.078(3) 0.041(2) 0.000(2) 0.000(2) 0.010(2)
O171 0.035(2) 0.069(3) 0.043(2) -0.002(2) -0.0015(18) 0.004(2)
O180 0.057(3) 0.052(3) 0.071(3) -0.006(2) 0.008(2) -0.013(2)
O181 0.047(2) 0.058(3) 0.046(3) -0.004(2) 0.005(2) -0.005(2)
O190 0.064(3) 0.079(4) 0.061(3) -0.021(3) 0.002(3) 0.023(3)
O191 0.060(3) 0.095(4) 0.071(4) -0.022(3) 0.006(3) 0.023(3)
O200 0.081(4) 0.075(4) 0.057(3) -0.004(3) -0.013(3) 0.025(3)
O201 0.090(4) 0.088(4) 0.057(3) -0.013(3) -0.018(3) 0.030(3)
O210 0.036(3) 0.149(6) 0.080(4) -0.031(4) -0.004(3) 0.015(3)
O211 0.046(3) 0.141(6) 0.065(3) -0.028(4) -0.013(3) 0.033(3)
O220 0.068(4) 0.111(5) 0.103(5) -0.013(4) 0.040(4) -0.034(4)
O221 0.085(4) 0.090(4) 0.085(4) -0.009(3) 0.026(3) -0.045(3)
O230 0.050(3) 0.070(3) 0.039(2) -0.006(2) 0.003(2) -0.001(2)
O231 0.055(3) 0.073(3) 0.042(3) 0.000(2) 0.001(2) 0.006(2)
O240 0.056(3) 0.054(3) 0.057(3) -0.014(2) 0.007(2) 0.000(2)
O241 0.069(3) 0.054(3) 0.064(3) -0.016(2) 0.008(3) -0.006(2)
O250 0.069(3) 0.083(4) 0.053(3) -0.015(3) -0.007(3) -0.018(3)
O251 0.067(3) 0.079(4) 0.061(3) -0.021(3) -0.003(3) -0.016(3)
O260 0.062(3) 0.065(3) 0.042(2) 0.005(2) -0.002(2) 0.002(2)
O261 0.177(8) 0.078(5) 0.106(6) 0.032(4) -0.030(6) -0.017(5)
O280 0.054(3) 0.164(7) 0.091(5) -0.038(5) 0.027(3) -0.009(4)
O300 0.054(3) 0.138(6) 0.054(3) 0.000(3) -0.012(2) 0.000(3)
C1 0.076(5) 0.068(4) 0.045(3) -0.011(3) 0.012(4) -0.005(4)
C2 0.083(5) 0.080(4) 0.045(4) -0.010(3) 0.011(4) -0.001(4)
C3 0.096(5) 0.090(5) 0.051(4) -0.012(4) 0.008(4) -0.003(5)
C4 0.100(5) 0.092(5) 0.053(4) -0.024(4) 0.007(4) -0.006(5)
C5 0.088(5) 0.078(4) 0.054(4) -0.021(3) 0.006(4) -0.006(4)
C6 0.080(5) 0.074(4) 0.051(4) -0.012(3) 0.009(4) -0.009(4)
C1B 0.076(6) 0.073(6) 0.044(5) -0.014(5) 0.013(5) -0.003(5)
C2B 0.074(7) 0.077(9) 0.040(7) -0.016(7) 0.011(7) 0.001(8)
C3B 0.078(7) 0.078(8) 0.042(7) -0.017(7) 0.014(7) 0.002(7)
C4B 0.089(6) 0.085(6) 0.049(5) -0.023(5) 0.010(5) -0.004(6)
C5B 0.091(6) 0.087(6) 0.053(5) -0.021(5) 0.009(5) -0.007(5)
C6B 0.082(5) 0.079(5) 0.050(5) -0.016(5) 0.011(5) -0.008(5)
C21 0.056(4) 0.053(3) 0.042(3) -0.001(3) -0.003(3) 0.001(3)
C22 0.093(5) 0.054(4) 0.076(4) 0.005(3) 0.014(4) 0.009(4)
C23 0.113(6) 0.056(4) 0.084(5) 0.015(4) 0.014(4) 0.007(4)
C24 0.094(5) 0.070(4) 0.059(4) 0.016(4) 0.002(4) -0.007(4)
C25 0.089(5) 0.073(4) 0.049(4) 0.005(3) 0.008(3) -0.005(4)
C26 0.070(4) 0.060(4) 0.045(3) -0.002(3) 0.006(3) 0.002(3)
C31 0.052(5) 0.165(8) 0.096(6) -0.014(6) -0.006(5) -0.045(5)
C32 0.062(6) 0.169(9) 0.105(7) -0.012(7) -0.008(5) -0.051(6)
C33 0.071(6) 0.178(9) 0.114(7) -0.012(7) -0.011(6) -0.056(6)
C34 0.074(6) 0.183(9) 0.110(7) -0.016(7) -0.014(6) -0.055(6)
C35 0.071(6) 0.176(9) 0.106(7) -0.017(7) -0.020(5) -0.044(7)
C36 0.060(6) 0.167(9) 0.096(7) -0.019(7) -0.015(5) -0.041(6)
C31B 0.054(5) 0.165(8) 0.095(6) -0.017(6) -0.008(5) -0.045(5)
C32B 0.062(6) 0.177(9) 0.105(6) -0.011(7) -0.004(5) -0.050(6)
C33B 0.072(6) 0.187(9) 0.115(7) -0.009(8) -0.004(6) -0.058(7)
C34B 0.074(6) 0.188(9) 0.116(7) -0.015(7) -0.008(6) -0.057(6)
C35B 0.073(6) 0.184(9) 0.108(6) -0.020(7) -0.014(5) -0.052(7)
C36B 0.062(5) 0.174(9) 0.096(6) -0.022(7) -0.011(5) -0.045(6)
C51 0.063(4) 0.054(3) 0.044(3) 0.006(3) 0.009(3) 0.013(3)
C52 0.077(4) 0.055(4) 0.055(4) 0.001(3) 0.007(3) 0.015(3)
C53 0.100(5) 0.060(4) 0.071(4) 0.003(3) 0.005(4) 0.023(4)
C54 0.098(5) 0.069(4) 0.077(5) 0.012(4) 0.004(4) 0.032(4)
C55 0.085(5) 0.082(4) 0.065(4) 0.014(3) -0.005(4) 0.028(4)
C56 0.072(4) 0.067(4) 0.052(4) 0.003(3) -0.001(3) 0.017(3)
C140 0.112(7) 0.086(6) 0.057(5) 0.001(4) 0.029(5) -0.018(5)
C141 0.142(7) 0.129(7) 0.066(5) 0.004(5) 0.057(5) -0.010(5)
C142 0.248(14) 0.140(9) 0.092(8) 0.000(7) 0.090(9) 0.017(9)
C143 0.208(11) 0.264(15) 0.077(7) 0.053(9) 0.032(7) 0.031(10)
C144 0.225(12) 0.148(9) 0.125(10) 0.023(8) 0.078(9) -0.052(9)
C150 0.114(6) 0.055(4) 0.059(5) 0.007(3) 0.024(4) -0.005(4)
C151 0.151(7) 0.053(4) 0.076(5) 0.017(4) 0.024(5) 0.009(5)
C152 0.285(14) 0.063(5) 0.126(9) 0.016(6) -0.036(10) 0.006(8)
C153 0.226(11) 0.091(7) 0.093(7) 0.047(5) 0.056(8) 0.026(8)
C154 0.164(8) 0.106(8) 0.188(12) 0.078(8) 0.006(8) 0.020(7)
C160 0.045(3) 0.072(4) 0.046(3) -0.014(3) 0.003(3) -0.003(3)
C161 0.064(4) 0.076(4) 0.046(3) -0.014(3) -0.008(3) -0.013(3)
C162 0.090(7) 0.091(7) 0.073(6) -0.014(5) -0.032(5) -0.009(6)
C163 0.110(8) 0.118(9) 0.070(7) -0.052(6) -0.019(5) 0.017(6)
C164 0.110(8) 0.125(9) 0.081(7) 0.009(6) -0.026(6) -0.063(7)
C165 0.102(11) 0.081(7) 0.066(10) -0.022(8) -0.030(10) -0.020(9)
C166 0.069(7) 0.110(11) 0.079(11) -0.023(11) -0.015(8) -0.021(8)
C167 0.104(11) 0.102(11) 0.055(7) -0.020(8) -0.004(8) -0.019(11)
C170 0.041(3) 0.066(4) 0.048(4) -0.006(3) -0.004(3) 0.007(3)
C171 0.042(3) 0.099(5) 0.062(4) -0.011(3) -0.009(3) 0.011(3)
C172 0.036(5) 0.112(10) 0.081(7) -0.005(7) -0.002(5) 0.013(7)
C173 0.047(6) 0.088(7) 0.084(8) 0.001(6) -0.015(5) 0.014(5)
C174 0.052(6) 0.090(7) 0.082(7) -0.010(6) -0.016(6) -0.006(6)
C175 0.044(9) 0.112(9) 0.077(10) -0.020(9) -0.018(9) -0.003(8)
C176 0.038(9) 0.106(11) 0.086(11) -0.007(10) 0.001(9) 0.020(10)
C177 0.050(10) 0.109(13) 0.073(8) -0.003(9) -0.026(8) 0.006(11)
C180 0.056(4) 0.058(4) 0.051(4) -0.001(3) 0.001(3) -0.015(3)
C181 0.074(4) 0.079(4) 0.066(4) -0.003(3) 0.008(3) -0.033(4)
C182 0.095(9) 0.101(9) 0.081(7) -0.009(6) 0.000(6) -0.052(7)
C183 0.119(10) 0.081(7) 0.091(9) 0.019(7) 0.009(7) -0.032(6)
C184 0.092(9) 0.097(9) 0.073(8) 0.000(7) 0.025(7) -0.041(7)
C185 0.075(8) 0.109(11) 0.077(10) 0.000(10) -0.009(8) -0.045(8)
C186 0.105(11) 0.078(8) 0.094(10) -0.003(8) 0.012(10) -0.050(7)
C187 0.103(14) 0.094(12) 0.064(7) 0.023(8) 0.008(8) -0.030(11)
C190 0.062(4) 0.108(6) 0.055(4) -0.030(4) -0.009(3) 0.043(4)
C191 0.085(5) 0.127(6) 0.098(6) -0.034(5) 0.010(4) 0.056(5)
C192 0.152(10) 0.160(11) 0.215(12) -0.120(10) 0.018(9) 0.036(8)
C193 0.142(9) 0.175(11) 0.179(11) -0.042(9) 0.082(9) 0.048(8)
C194 0.196(13) 0.208(13) 0.160(10) 0.013(9) 0.009(8) 0.143(10)
C200 0.097(6) 0.093(5) 0.056(4) 0.001(4) -0.004(4) 0.040(5)
C201 0.131(6) 0.098(5) 0.070(5) 0.009(4) -0.017(5) 0.044(5)
C202 0.158(11) 0.111(10) 0.073(7) 0.024(6) -0.011(8) 0.050(10)
C203 0.136(8) 0.120(11) 0.104(11) 0.013(10) -0.015(8) 0.067(8)
C204 0.173(12) 0.091(7) 0.103(10) 0.006(8) -0.020(10) 0.048(8)
C205 0.159(12) 0.117(11) 0.081(9) 0.017(8) -0.030(9) 0.038(10)
C206 0.155(13) 0.086(10) 0.097(10) 0.004(8) -0.013(10) 0.054(10)
C207 0.151(11) 0.103(10) 0.094(11) 0.022(9) -0.010(9) 0.037(8)
C210 0.051(4) 0.201(10) 0.097(6) -0.074(7) -0.024(4) 0.043(5)
C211 0.054(4) 0.241(10) 0.126(6) -0.075(7) -0.020(5) 0.044(6)
C212 0.078(11) 0.225(12) 0.172(15) -0.017(12) -0.026(12) 0.075(10)
C215 0.072(11) 0.256(14) 0.196(16) -0.061(11) -0.032(13) 0.011(12)
C213 0.061(6) 0.268(14) 0.200(11) -0.032(11) 0.017(7) 0.055(8)
C214 0.094(8) 0.302(15) 0.162(8) -0.018(10) -0.046(7) 0.068(10)
C220 0.095(6) 0.105(7) 0.110(7) -0.012(5) 0.039(5) -0.055(5)
C221 0.115(7) 0.134(7) 0.148(8) 0.001(6) 0.050(6) -0.070(6)
C222 0.113(8) 0.200(12) 0.196(12) 0.038(9) 0.074(9) -0.049(7)
C223 0.148(10) 0.153(11) 0.216(13) 0.061(9) 0.058(9) -0.053(8)
C224 0.159(11) 0.201(13) 0.217(12) -0.007(9) 0.023(8) -0.125(10)
C230 0.055(4) 0.064(4) 0.038(3) -0.006(3) 0.001(3) -0.006(3)
C231 0.075(4) 0.093(5) 0.039(3) 0.000(3) 0.005(3) -0.010(4)
C232 0.132(8) 0.126(7) 0.048(5) -0.031(5) 0.007(5) -0.033(7)
C233 0.135(8) 0.109(6) 0.059(5) 0.020(5) 0.009(5) -0.012(6)
C234 0.081(5) 0.183(10) 0.055(5) 0.003(6) 0.023(4) -0.011(6)
C240 0.064(4) 0.060(4) 0.052(4) -0.012(3) 0.003(3) 0.003(3)
C241 0.083(4) 0.067(4) 0.062(4) -0.023(3) 0.011(3) 0.004(4)
C242 0.096(8) 0.098(8) 0.086(8) -0.034(7) 0.032(6) 0.003(7)
C243 0.113(10) 0.080(7) 0.079(8) -0.025(6) 0.006(7) 0.032(7)
C244 0.093(8) 0.096(9) 0.075(8) -0.038(7) 0.000(6) 0.008(7)
C245 0.092(7) 0.092(10) 0.078(9) -0.028(9) 0.017(8) 0.025(7)
C246 0.106(10) 0.084(10) 0.067(6) -0.021(7) 0.017(8) 0.019(9)
C247 0.122(11) 0.067(7) 0.096(11) -0.023(8) 0.034(11) -0.001(9)
C250 0.053(4) 0.110(6) 0.059(4) -0.029(4) 0.003(3) -0.023(4)
C251 0.086(5) 0.120(6) 0.075(5) -0.037(4) -0.007(4) -0.037(4)
C252 0.145(9) 0.194(11) 0.108(8) -0.047(7) 0.002(7) -0.110(9)
C253 0.181(11) 0.166(10) 0.123(9) -0.019(7) -0.086(8) -0.044(8)
C254 0.132(8) 0.185(11) 0.117(9) -0.096(8) 0.014(7) -0.035(7)
C260 0.101(6) 0.068(5) 0.060(4) 0.010(4) -0.009(4) -0.002(4)
C261 0.102(5) 0.084(5) 0.056(4) 0.013(4) -0.009(4) -0.002(4)
C262 0.094(6) 0.121(8) 0.082(6) -0.001(6) -0.009(5) -0.003(6)
C263 0.131(9) 0.101(7) 0.089(7) -0.015(5) 0.002(6) 0.004(6)
C264 0.140(9) 0.123(8) 0.087(7) 0.029(6) -0.035(6) -0.008(7)
O270 0.096(9) 0.031(4) 0.050(5) -0.013(4) -0.001(5) -0.007(5)
O271 0.066(7) 0.068(7) 0.083(8) -0.003(6) 0.002(6) -0.006(6)
O272 0.073(10) 0.078(10) 0.075(9) -0.012(9) -0.020(8) -0.003(8)
C270 0.087(6) 0.056(5) 0.089(6) -0.012(5) -0.020(5) 0.002(5)
C271 0.090(5) 0.048(4) 0.095(5) -0.009(4) -0.019(4) -0.004(4)
C71B 0.090(5) 0.048(4) 0.095(5) -0.009(4) -0.019(4) -0.004(4)
C272 0.101(10) 0.027(8) 0.099(12) -0.013(8) -0.025(9) -0.006(7)
C273 0.084(8) 0.050(8) 0.098(9) -0.017(8) -0.014(8) 0.007(7)
C274 0.096(12) 0.061(10) 0.079(9) -0.024(8) -0.011(8) 0.000(9)
N290 0.037(3) 0.058(3) 0.051(3) -0.002(3) 0.002(2) 0.001(2)
C290 0.061(4) 0.075(5) 0.054(4) -0.003(4) 0.006(4) 0.010(4)
C291 0.061(5) 0.110(7) 0.081(6) -0.007(5) 0.008(4) -0.009(5)
O301 0.074(10) 0.149(16) 0.049(8) 0.001(9) 0.001(7) 0.045(10)
C300 0.070(7) 0.113(9) 0.074(8) 0.020(7) -0.041(7) -0.007(7)
C301 0.068(7) 0.102(8) 0.073(7) 0.019(7) -0.047(6) -0.008(6)
C302 0.066(9) 0.106(12) 0.087(10) 0.024(10) -0.063(8) -0.015(9)
C303 0.080(10) 0.109(9) 0.092(10) 0.013(8) -0.038(9) -0.003(8)
C304 0.085(11) 0.134(12) 0.083(8) 0.007(9) -0.041(8) -0.001(10)
O302 0.105(16) 0.063(12) 0.078(13) 0.009(10) 0.004(12) 0.026(11)
C305 0.075(8) 0.108(10) 0.081(8) 0.020(8) -0.043(7) -0.003(8)
C306 0.087(8) 0.122(9) 0.087(8) 0.019(7) -0.038(7) -0.006(7)
C307 0.070(11) 0.122(11) 0.072(10) 0.028(9) -0.040(10) -0.004(9)
C308 0.089(9) 0.115(11) 0.082(10) 0.026(10) -0.037(9) 0.000(9)
C309 0.106(10) 0.135(12) 0.105(11) 0.018(11) -0.028(10) -0.016(10)
O310 0.074(7) 0.049(4) 0.091(7) -0.022(4) 0.019(5) -0.015(4)
N1S 0.089(6) 0.152(8) 0.093(6) -0.008(6) 0.028(5) 0.010(6)
C1S 0.064(5) 0.103(6) 0.074(5) -0.001(5) 0.006(4) 0.012(5)
C2S 0.062(5) 0.096(6) 0.073(5) -0.003(5) 0.009(4) 0.009(4)

loop_
_atom_type_symbol
_atom_type_description
_atom_type_scat_dispersion_real
_atom_type_scat_dispersion_imag
_atom_type_scat_source
C C 0.0033 0.0016 'International Tables Vol C Tables 4.2.6.8 and 6.1.1.4'
H H 0.0000 0.0000 'International Tables Vol C Tables 4.2.6.8 and 6.1.1.4'
N N 0.0061 0.0033 'International Tables Vol C Tables 4.2.6.8 and 6.1.1.4'
O O 0.0106 0.0060 'International Tables Vol C Tables 4.2.6.8 and 6.1.1.4'
P P 0.1023 0.0942 'International Tables Vol C Tables 4.2.6.8 and 6.1.1.4'
Ni Ni 0.3393 1.1124 'International Tables Vol C Tables 4.2.6.8 and 6.1.1.4'

loop_
_geom_angle_atom_site_label_1
_geom_angle_atom_site_label_2
_geom_angle_atom_site_label_3
_geom_angle
_geom_angle_site_symmetry_1
_geom_angle_site_symmetry_3
O140 Ni1 O1 98.7(2) . .
O140 Ni1 O150 87.3(2) . .
O1 Ni1 O150 99.6(2) . .
O140 Ni1 O131 168.9(2) . .
O1 Ni1 O131 92.00(18) . .
O150 Ni1 O131 94.03(19) . .
O140 Ni1 O101 97.5(2) . .
O1 Ni1 O101 90.88(19) . .
O150 Ni1 O101 167.7(2) . .
O131 Ni1 O101 79.15(16) . .
O140 Ni1 O260 89.4(2) . .
O1 Ni1 O260 168.90(18) . .
O150 Ni1 O260 88.3(2) . .
O131 Ni1 O260 79.60(18) . .
O101 Ni1 O260 80.47(18) . .
O140 Ni1 Ni2 124.20(17) . .
O1 Ni1 Ni2 118.87(14) . .
O150 Ni1 Ni2 121.37(17) . .
O131 Ni1 Ni2 46.34(12) . .
O101 Ni1 Ni2 46.91(12) . .
O260 Ni1 Ni2 50.03(12) . .
O2 Ni2 O160 101.03(19) . .
O2 Ni2 O170 99.74(18) . .
O160 Ni2 O170 87.2(2) . .
O2 Ni2 O131 87.52(17) . .
O160 Ni2 O131 169.71(18) . .
O170 Ni2 O131 97.03(19) . .
O2 Ni2 O101 87.90(17) . .
O160 Ni2 O101 97.14(18) . .
O170 Ni2 O101 170.35(19) . .
O131 Ni2 O101 77.28(16) . .
O2 Ni2 O260 161.15(18) . .
O160 Ni2 O260 93.39(19) . .
O170 Ni2 O260 92.96(19) . .
O131 Ni2 O260 77.08(17) . .
O101 Ni2 O260 78.24(18) . .
O2 Ni2 Ni1 113.10(13) . .
O160 Ni2 Ni1 125.28(14) . .
O170 Ni2 Ni1 124.79(15) . .
O131 Ni2 Ni1 44.94(11) . .
O101 Ni2 Ni1 45.92(12) . .
O260 Ni2 Ni1 48.08(13) . .
O161 Ni3 O2 98.37(19) . .
O161 Ni3 O180 86.4(2) . .
O2 Ni3 O180 99.40(18) . .
O161 Ni3 O111 168.93(19) . .
O2 Ni3 O111 91.62(17) . .
O180 Ni3 O111 96.7(2) . .
O161 Ni3 O102 97.20(19) . .
O2 Ni3 O102 90.59(17) . .
O180 Ni3 O102 168.8(2) . .
O111 Ni3 O102 77.84(17) . .
O161 Ni3 O270 91.4(3) . .
O2 Ni3 O270 165.5(4) . .
O180 Ni3 O270 91.8(4) . .
O111 Ni3 O270 77.9(3) . .
O102 Ni3 O270 77.5(4) . .
O161 Ni3 N270 85.7(9) . .
O2 Ni3 N270 173.5(9) . .
O180 Ni3 N270 85.9(10) . .
O111 Ni3 N270 84.0(9) . .
O102 Ni3 N270 83.8(9) . .
O270 Ni3 N270 8.0(11) . .
O161 Ni3 Ni4 124.18(15) . .
O2 Ni3 Ni4 117.39(12) . .
O180 Ni3 Ni4 124.16(16) . .
O111 Ni3 Ni4 45.75(11) . .
O102 Ni3 Ni4 45.49(12) . .
O270 Ni3 Ni4 48.2(3) . .
N270 Ni3 Ni4 56.2(9) . .
O3 Ni4 O190 99.2(2) . .
O3 Ni4 O200 100.1(2) . .
O190 Ni4 O200 85.7(2) . .
O3 Ni4 O102 89.85(19) . .
O190 Ni4 O102 97.7(2) . .
O200 Ni4 O102 168.9(2) . .
O3 Ni4 O111 89.72(17) . .
O190 Ni4 O111 169.6(2) . .
O200 Ni4 O111 98.0(2) . .
O102 Ni4 O111 76.85(16) . .
O3 Ni4 O270 162.6(3) . .
O190 Ni4 O270 93.6(3) . .
O200 Ni4 O270 92.5(3) . .
O102 Ni4 O270 76.8(3) . .
O111 Ni4 O270 76.6(3) . .
O3 Ni4 Ni3 115.21(14) . .
O190 Ni4 Ni3 125.48(16) . .
O200 Ni4 Ni3 124.62(18) . .
O102 Ni4 Ni3 45.24(11) . .
O111 Ni4 Ni3 44.74(11) . .
O270 Ni4 Ni3 47.4(3) . .
O191 Ni5 O3 100.0(2) . .
O191 Ni5 O210 87.3(3) . .
O3 Ni5 O210 101.6(2) . .
O191 Ni5 O121 167.3(2) . .
O3 Ni5 O121 91.59(19) . .
O210 Ni5 O121 95.3(3) . .
O191 Ni5 O103 95.2(2) . .
O3 Ni5 O103 89.69(18) . .
O210 Ni5 O103 167.9(3) . .
O121 Ni5 O103 79.8(2) . .
O191 Ni5 O280 90.5(3) . .
O3 Ni5 O280 164.7(2) . .
O210 Ni5 O280 89.9(3) . .
O121 Ni5 O280 77.2(2) . .
O103 Ni5 O280 78.2(2) . .
O191 Ni5 Ni6 122.54(19) . .
O3 Ni5 Ni6 116.26(14) . .
O210 Ni5 Ni6 123.3(2) . .
O121 Ni5 Ni6 46.34(15) . .
O103 Ni5 Ni6 45.97(14) . .
O280 Ni5 Ni6 48.44(19) . .
O141 Ni6 O1 99.4(2) . .
O141 Ni6 O220 88.7(3) . .
O1 Ni6 O220 98.3(2) . .
O141 Ni6 O103 93.0(2) . .
O1 Ni6 O103 90.77(18) . .
O220 Ni6 O103 170.4(3) . .
O141 Ni6 O121 168.2(3) . .
O1 Ni6 O121 90.42(19) . .
O220 Ni6 O121 96.3(3) . .
O103 Ni6 O121 80.3(2) . .
O141 Ni6 O280 91.6(3) . .
O1 Ni6 O280 166.2(2) . .
O220 Ni6 O280 90.2(3) . .
O103 Ni6 O280 80.3(2) . .
O121 Ni6 O280 77.8(2) . .
O141 Ni6 Ni5 123.1(2) . .
O1 Ni6 Ni5 116.45(14) . .
O220 Ni6 Ni5 124.5(2) . .
O103 Ni6 Ni5 47.29(14) . .
O121 Ni6 Ni5 45.64(15) . .
O280 Ni6 Ni5 49.95(18) . .
O2 Ni7 O171 103.46(18) . .
O2 Ni7 O181 101.67(18) . .
O171 Ni7 O181 86.80(19) . .
O2 Ni7 O112 89.08(16) . .
O171 Ni7 O112 166.49(17) . .
O181 Ni7 O112 95.67(18) . .
O2 Ni7 O132 93.09(16) . .
O171 Ni7 O132 94.03(18) . .
O181 Ni7 O132 164.62(17) . .
O112 Ni7 O132 80.10(16) . .
O2 Ni7 N290 164.00(13) . .
O171 Ni7 N290 89.18(13) . .
O181 Ni7 N290 88.62(13) . .
O112 Ni7 N290 77.63(13) . .
O132 Ni7 N290 76.04(13) . .
O2 Ni7 Ni10 117.00(13) . .
O171 Ni7 Ni10 121.13(14) . .
O181 Ni7 Ni10 121.38(13) . .
O112 Ni7 Ni10 46.75(11) . .
O132 Ni7 Ni10 45.94(11) . .
N290 Ni7 Ni10 47.08(13) . .
O3 Ni8 O201 99.8(2) . .
O3 Ni8 O211 100.2(2) . .
O201 Ni8 O211 87.1(3) . .
O3 Ni8 O122 89.68(19) . .
O201 Ni8 O122 169.2(2) . .
O211 Ni8 O122 96.5(2) . .
O3 Ni8 O113 90.21(17) . .
O201 Ni8 O113 95.2(2) . .
O211 Ni8 O113 168.8(2) . .
O122 Ni8 O113 79.38(17) . .
O3 Ni8 O300 165.7(2) . .
O201 Ni8 O300 90.7(2) . .
O211 Ni8 O300 89.9(2) . .
O122 Ni8 O300 79.1(2) . .
O113 Ni8 O300 79.11(19) . .
O3 Ni8 Ni11 115.75(14) . .
O201 Ni8 Ni11 123.71(17) . .
O211 Ni8 Ni11 124.19(19) . .
O122 Ni8 Ni11 46.23(12) . .
O113 Ni8 Ni11 46.08(12) . .
O300 Ni8 Ni11 49.97(17) . .
N310 Ni9 O1 168.1(16) . .
N310 Ni9 O221 83.8(15) . .
O1 Ni9 O221 99.6(2) . .
N310 Ni9 O151 90.0(15) . .
O1 Ni9 O151 101.4(2) . .
O221 Ni9 O151 88.7(3) . .
N310 Ni9 O123 78.6(15) . .
O1 Ni9 O123 89.6(2) . .
O221 Ni9 O123 96.0(3) . .
O151 Ni9 O123 167.1(2) . .
N310 Ni9 O133 87.3(15) . .
O1 Ni9 O133 88.60(17) . .
O221 Ni9 O133 170.6(2) . .
O151 Ni9 O133 94.2(2) . .
O123 Ni9 O133 79.40(17) . .
N310 Ni9 O310 8.5(16) . .
O1 Ni9 O310 164.4(3) . .
O221 Ni9 O310 92.2(3) . .
O151 Ni9 O310 88.9(3) . .
O123 Ni9 O310 78.9(3) . .
O133 Ni9 O310 78.9(3) . .
N310 Ni9 Ni12 53.8(15) . .
O1 Ni9 Ni12 116.06(14) . .
O221 Ni9 Ni12 124.1(2) . .
O151 Ni9 Ni12 121.43(17) . .
O123 Ni9 Ni12 46.46(12) . .
O133 Ni9 Ni12 47.17(13) . .
O310 Ni9 Ni12 48.3(3) . .
O230 Ni10 O240 88.3(2) . .
O230 Ni10 O4 97.01(19) . .
O240 Ni10 O4 100.48(18) . .
O230 Ni10 O132 169.08(18) . .
O240 Ni10 O132 93.32(18) . .
O4 Ni10 O132 93.32(17) . .
O230 Ni10 O112 97.58(18) . .
O240 Ni10 O112 169.77(18) . .
O4 Ni10 O112 87.15(16) . .
O132 Ni10 O112 79.33(15) . .
O230 Ni10 N290 87.02(15) . .
O240 Ni10 N290 89.33(15) . .
O4 Ni10 N290 169.47(15) . .
O132 Ni10 N290 82.20(15) . .
O112 Ni10 N290 82.67(15) . .
O230 Ni10 Ni7 124.80(15) . .
O240 Ni10 Ni7 124.43(15) . .
O4 Ni10 Ni7 115.39(12) . .
O132 Ni10 Ni7 46.31(11) . .
O112 Ni10 Ni7 45.42(11) . .
N290 Ni10 Ni7 54.93(15) . .
O231 Ni11 O250 88.5(2) . .
O231 Ni11 O4 99.14(19) . .
O250 Ni11 O4 100.3(2) . .
O231 Ni11 O113 94.08(19) . .
O250 Ni11 O113 166.7(2) . .
O4 Ni11 O113 92.13(17) . .
O231 Ni11 O122 169.0(2) . .
O250 Ni11 O122 95.2(2) . .
O4 Ni11 O122 90.38(18) . .
O113 Ni11 O122 80.07(18) . .
O231 Ni11 O300 92.1(2) . .
O250 Ni11 O300 88.5(2) . .
O4 Ni11 O300 165.82(19) . .
O113 Ni11 O300 78.4(2) . .
O122 Ni11 O300 77.7(2) . .
O231 Ni11 Ni8 123.50(15) . .
O250 Ni11 Ni8 121.48(17) . .
O4 Ni11 Ni8 117.78(13) . .
O113 Ni11 Ni8 47.03(12) . .
O122 Ni11 Ni8 46.15(14) . .
O300 Ni11 Ni8 48.14(15) . .
O4 Ni12 O241 98.55(19) . .
O4 Ni12 O251 102.0(2) . .
O241 Ni12 O251 88.7(2) . .
O4 Ni12 O123 91.75(18) . .
O241 Ni12 O123 169.1(2) . .
O251 Ni12 O123 92.8(2) . .
O4 Ni12 O133 87.00(17) . .
O241 Ni12 O133 98.1(2) . .
O251 Ni12 O133 167.9(2) . .
O123 Ni12 O133 78.66(18) . .
O4 Ni12 O310 166.2(3) . .
O241 Ni12 O310 88.5(3) . .
O251 Ni12 O310 90.0(3) . .
O123 Ni12 O310 80.7(3) . .
O133 Ni12 O310 80.2(3) . .
O4 Ni12 N310 158.8(12) . .
O241 Ni12 N310 98.3(11) . .
O251 Ni12 N310 91.2(14) . .
O123 Ni12 N310 70.8(11) . .
O133 Ni12 N310 77.9(14) . .
O310 Ni12 N310 9.9(12) . .
O4 Ni12 Ni9 115.94(13) . .
O241 Ni12 Ni9 124.48(17) . .
O251 Ni12 Ni9 121.57(16) . .
O123 Ni12 Ni9 46.28(14) . .
O133 Ni12 Ni9 46.40(12) . .
O310 Ni12 Ni9 50.8(3) . .
N310 Ni12 Ni9 43.0(13) . .
O102 P1 O101 111.7(2) . .
O102 P1 O103 111.1(3) . .
O101 P1 O103 110.9(3) . .
O102 P1 C1B 113.1(10) . .
O101 P1 C1B 110.6(10) . .
O103 P1 C1B 98.8(9) . .
O102 P1 C1 104.9(3) . .
O101 P1 C1 104.5(3) . .
O103 P1 C1 113.5(3) . .
C1B P1 C1 14.7(9) . .
O111 P2 O112 112.1(2) . .
O111 P2 O113 109.7(2) . .
O112 P2 O113 111.2(2) . .
O111 P2 C21 106.1(3) . .
O112 P2 C21 106.6(3) . .
O113 P2 C21 111.0(3) . .
O121 P3 O122 110.7(3) . .
O121 P3 O123 110.3(3) . .
O122 P3 O123 111.1(3) . .
O121 P3 C31B 103.7(5) . .
O122 P3 C31B 111.6(6) . .
O123 P3 C31B 109.2(7) . .
O121 P3 C31 114.5(6) . .
O122 P3 C31 104.2(5) . .
O123 P3 C31 105.9(6) . .
C31B P3 C31 11.0(7) . .
O131 P4 O132 108.9(2) . .
O131 P4 O133 112.5(2) . .
O132 P4 O133 111.5(2) . .
O131 P4 C51 107.0(3) . .
O132 P4 C51 110.3(3) . .
O133 P4 C51 106.5(3) . .
Ni9 O1 Ni1 117.4(2) . .
Ni9 O1 Ni6 117.8(2) . .
Ni1 O1 Ni6 118.1(2) . .
Ni9 O1 H1O 98.7 . .
Ni1 O1 H1O 98.7 . .
Ni6 O1 H1O 98.7 . .
Ni7 O2 Ni2 116.3(2) . .
Ni7 O2 Ni3 117.5(2) . .
Ni2 O2 Ni3 118.3(2) . .
Ni7 O2 H2O 99.5 . .
Ni2 O2 H2O 99.5 . .
Ni3 O2 H2O 99.5 . .
Ni8 O3 Ni5 116.3(2) . .
Ni8 O3 Ni4 117.9(2) . .
Ni5 O3 Ni4 118.5(2) . .
Ni8 O3 H3O 99.0 . .
Ni5 O3 H3O 99.0 . .
Ni4 O3 H3O 99.0 . .
Ni12 O4 Ni11 116.0(2) . .
Ni12 O4 Ni10 117.7(2) . .
Ni11 O4 Ni10 119.5(2) . .
Ni12 O4 H4O 98.8 . .
Ni11 O4 H4O 98.8 . .
Ni10 O4 H4O 98.8 . .
P1 O101 Ni1 136.1(3) . .
P1 O101 Ni2 135.4(3) . .
Ni1 O101 Ni2 87.17(16) . .
P1 O102 Ni3 133.8(3) . .
P1 O102 Ni4 135.8(3) . .
Ni3 O102 Ni4 89.27(17) . .
P1 O103 Ni6 135.8(3) . .
P1 O103 Ni5 135.3(3) . .
Ni6 O103 Ni5 86.74(18) . .
P2 O111 Ni3 132.5(3) . .
P2 O111 Ni4 136.7(3) . .
Ni3 O111 Ni4 89.51(16) . .
P2 O112 Ni7 134.7(2) . .
P2 O112 Ni10 137.2(2) . .
Ni7 O112 Ni10 87.83(15) . .
P2 O113 Ni11 133.8(3) . .
P2 O113 Ni8 136.3(3) . .
Ni11 O113 Ni8 86.88(17) . .
P3 O121 Ni5 134.4(4) . .
P3 O121 Ni6 135.8(4) . .
Ni5 O121 Ni6 88.02(19) . .
P3 O122 Ni8 135.7(3) . .
P3 O122 Ni11 136.0(3) . .
Ni8 O122 Ni11 87.62(19) . .
P3 O123 Ni9 137.5(3) . .
P3 O123 Ni12 133.6(3) . .
Ni9 O123 Ni12 87.26(19) . .
P4 O131 Ni1 131.9(3) . .
P4 O131 Ni2 138.8(3) . .
Ni1 O131 Ni2 88.72(16) . .
P4 O132 Ni10 132.5(3) . .
P4 O132 Ni7 134.6(2) . .
Ni10 O132 Ni7 87.75(15) . .
P4 O133 Ni9 134.4(3) . .
P4 O133 Ni12 138.8(3) . .
Ni9 O133 Ni12 86.43(17) . .
C140 O140 Ni1 134.1(6) . .
C140 O141 Ni6 132.0(5) . .
C150 O150 Ni1 134.8(6) . .
C150 O151 Ni9 133.7(5) . .
C160 O160 Ni2 132.6(4) . .
C160 O161 Ni3 134.5(4) . .
C170 O170 Ni2 135.2(4) . .
C170 O171 Ni7 131.2(4) . .
C180 O180 Ni3 134.2(3) . .
C180 O181 Ni7 133.0(3) . .
C190 O190 Ni4 132.5(4) . .
C190 O191 Ni5 132.7(4) . .
C200 O200 Ni4 132.4(5) . .
C200 O201 Ni8 133.8(4) . .
C210 O210 Ni5 133.4(4) . .
C210 O211 Ni8 136.0(4) . .
C220 O220 Ni6 134.0(4) . .
C220 O221 Ni9 133.4(4) . .
C230 O230 Ni10 135.9(3) . .
C230 O231 Ni11 131.9(3) . .
C240 O240 Ni10 131.5(3) . .
C240 O241 Ni12 134.4(3) . .
C250 O250 Ni11 134.5(4) . .
C250 O251 Ni12 132.7(4) . .
C260 O260 Ni1 123.4(5) . .
C260 O260 Ni2 153.9(5) . .
Ni1 O260 Ni2 81.90(16) . .
C280 O280 C285 52.1(16) . .
C280 O280 Ni6 162.8(12) . .
C285 O280 Ni6 111.0(12) . .
C280 O280 Ni5 115.3(12) . .
C285 O280 Ni5 167.4(12) . .
Ni6 O280 Ni5 81.62(17) . .
C300 O300 C305 52.4(15) . .
C300 O300 Ni8 164.3(13) . .
C305 O300 Ni8 111.9(11) . .
C300 O300 Ni11 113.6(13) . .
C305 O300 Ni11 163.2(11) . .
Ni8 O300 Ni11 81.89(19) . .
C2 C1 C6 120.0 . .
C2 C1 P1 119.8(4) . .
C6 C1 P1 120.2(4) . .
C3 C2 C1 120.0 . .
C3 C2 H2 120.0 . .
C1 C2 H2 120.0 . .
C2 C3 C4 120.0 . .
C2 C3 H3 120.0 . .
C4 C3 H3 120.0 . .
C3 C4 C5 120.0 . .
C3 C4 H4 120.0 . .
C5 C4 H4 120.0 . .
C6 C5 C4 120.0 . .
C6 C5 H5 120.0 . .
C4 C5 H5 120.0 . .
C5 C6 C1 120.0 . .
C5 C6 H6 120.0 . .
C1 C6 H6 120.0 . .
C2B C1B C6B 120.0 . .
C2B C1B P1 123.6(15) . .
C6B C1B P1 116.3(15) . .
C3B C2B C1B 120.0 . .
C3B C2B H2B 120.0 . .
C1B C2B H2B 120.0 . .
C2B C3B C4B 120.0 . .
C2B C3B H3B 120.0 . .
C4B C3B H3B 120.0 . .
C5B C4B C3B 120.0 . .
C5B C4B C309 121.9(15) . 4_566
C3B C4B C309 100.4(14) . 4_566
C5B C4B H4B 120.0 . .
C3B C4B H4B 120.0 . .
C309 C4B H4B 44.9 4_566 .
C4B C5B C6B 120.0 . .
C4B C5B H5B 120.0 . .
C6B C5B H5B 120.0 . .
C5B C6B C1B 120.0 . .
C5B C6B H6B 120.0 . .
C1B C6B H6B 120.0 . .
C22 C21 C26 118.4(7) . .
C22 C21 P2 120.6(6) . .
C26 C21 P2 121.0(5) . .
C23 C22 C21 120.8(8) . .
C23 C22 H22 119.6 . .
C21 C22 H22 119.6 . .
C24 C23 C22 120.0(8) . .
C24 C23 H23 120.0 . .
C22 C23 H23 120.0 . .
C23 C24 C25 120.8(8) . .
C23 C24 H24 119.6 . .
C25 C24 H24 119.6 . .
C24 C25 C26 120.0(8) . .
C24 C25 H25 120.0 . .
C26 C25 H25 120.0 . .
C25 C26 C21 120.0(7) . .
C25 C26 H26 120.0 . .
C21 C26 H26 120.0 . .
C32 C31 C36 120.0 . .
C32 C31 P3 119.2(9) . .
C36 C31 P3 120.8(9) . .
C31 C32 C33 120.0 . .
C31 C32 H32 120.0 . .
C33 C32 H32 120.0 . .
C34 C33 C32 120.0 . .
C34 C33 H33 120.0 . .
C32 C33 H33 120.0 . .
C35 C34 C33 120.0 . .
C35 C34 H34 120.0 . .
C33 C34 H34 120.0 . .
C36 C35 C34 120.0 . .
C36 C35 H35 120.0 . .
C34 C35 H35 120.0 . .
C35 C36 C31 120.0 . .
C35 C36 H36 120.0 . .
C31 C36 H36 120.0 . .
C32B C31B C36B 120.0 . .
C32B C31B P3 121.2(8) . .
C36B C31B P3 118.5(8) . .
C31B C32B C33B 120.0 . .
C31B C32B H32B 120.0 . .
C33B C32B H32B 120.0 . .
C34B C33B C32B 120.0 . .
C34B C33B H33B 120.0 . .
C32B C33B H33B 120.0 . .
C33B C34B C35B 120.0 . .
C33B C34B H34B 120.0 . .
C35B C34B H34B 120.0 . .
C36B C35B C34B 120.0 . .
C36B C35B H35B 120.0 . .
C34B C35B H35B 120.0 . .
C35B C36B C31B 120.0 . .
C35B C36B H36B 120.0 . .
C31B C36B H36B 120.0 . .
C56 C51 C52 119.1(7) . .
C56 C51 P4 121.4(6) . .
C52 C51 P4 119.4(6) . .
C53 C52 C51 119.8(8) . .
C53 C52 H52 120.1 . .
C51 C52 H52 120.1 . .
C54 C53 C52 121.3(9) . .
C54 C53 H53 119.3 . .
C52 C53 H53 119.3 . .
C53 C54 C55 119.3(8) . .
C53 C54 H54 120.3 . .
C55 C54 H54 120.3 . .
C54 C55 C56 120.8(9) . .
C54 C55 H55 119.6 . .
C56 C55 H55 119.6 . .
C51 C56 C55 119.5(8) . .
C51 C56 H56 120.2 . .
C55 C56 H56 120.2 . .
O140 C140 O141 127.2(7) . .
O140 C140 C141 117.1(10) . .
O141 C140 C141 115.7(10) . .
C142 C141 C143 123.7(12) . .
C142 C141 C140 108.9(9) . .
C143 C141 C140 110.3(9) . .
C142 C141 C144 104.3(11) . .
C143 C141 C144 101.8(13) . .
C140 C141 C144 106.1(9) . .
C141 C142 H14A 109.5 . .
C141 C142 H14B 109.5 . .
H14A C142 H14B 109.5 . .
C141 C142 H14C 109.5 . .
H14A C142 H14C 109.5 . .
H14B C142 H14C 109.5 . .
C141 C143 H14D 109.5 . .
C141 C143 H14E 109.5 . .
H14D C143 H14E 109.5 . .
C141 C143 H14F 109.5 . .
H14D C143 H14F 109.5 . .
H14E C143 H14F 109.5 . .
C141 C144 H14G 109.5 . .
C141 C144 H14H 109.5 . .
H14G C144 H14H 109.5 . .
C141 C144 H14I 109.5 . .
H14G C144 H14I 109.5 . .
H14H C144 H14I 109.5 . .
O151 C150 O150 124.7(8) . .
O151 C150 C151 118.1(8) . .
O150 C150 C151 117.1(9) . .
C153 C151 C154 107.7(12) . .
C153 C151 C152 105.2(11) . .
C154 C151 C152 114.1(12) . .
C153 C151 C150 108.7(9) . .
C154 C151 C150 110.5(9) . .
C152 C151 C150 110.4(10) . .
C151 C152 H15A 109.5 . .
C151 C152 H15B 109.5 . .
H15A C152 H15B 109.5 . .
C151 C152 H15C 109.5 . .
H15A C152 H15C 109.5 . .
H15B C152 H15C 109.5 . .
C151 C153 H15D 109.5 . .
C151 C153 H15E 109.5 . .
H15D C153 H15E 109.5 . .
C151 C153 H15F 109.5 . .
H15D C153 H15F 109.5 . .
H15E C153 H15F 109.5 . .
C151 C154 H15G 109.5 . .
C151 C154 H15H 109.5 . .
H15G C154 H15H 109.5 . .
C151 C154 H15I 109.5 . .
H15G C154 H15I 109.5 . .
H15H C154 H15I 109.5 . .
O160 C160 O161 126.3(5) . .
O160 C160 C161 119.2(6) . .
O161 C160 C161 114.5(6) . .
C167 C161 C164 139.1(9) . .
C167 C161 C163 54.1(11) . .
C164 C161 C163 111.9(6) . .
C167 C161 C160 110.9(7) . .
C164 C161 C160 109.9(5) . .
C163 C161 C160 108.1(5) . .
C167 C161 C166 110.8(7) . .
C164 C161 C166 54.6(11) . .
C163 C161 C166 143.6(8) . .
C160 C161 C166 108.3(7) . .
C167 C161 C165 109.8(7) . .
C164 C161 C165 55.7(11) . .
C163 C161 C165 59.5(11) . .
C160 C161 C165 108.7(7) . .
C166 C161 C165 108.3(7) . .
C167 C161 C162 56.6(11) . .
C164 C161 C162 108.3(6) . .
C163 C161 C162 108.6(6) . .
C160 C161 C162 110.0(5) . .
C166 C161 C162 57.3(11) . .
C165 C161 C162 141.3(8) . .
C161 C162 H16A 109.5 . .
C161 C162 H16B 109.5 . .
H16A C162 H16B 109.5 . .
C161 C162 H16C 109.5 . .
H16A C162 H16C 109.5 . .
H16B C162 H16C 109.5 . .
C161 C163 H16D 109.5 . .
C161 C163 H16E 109.5 . .
H16D C163 H16E 109.5 . .
C161 C163 H16F 109.5 . .
H16D C163 H16F 109.5 . .
H16E C163 H16F 109.5 . .
C161 C164 H16G 109.5 . .
C161 C164 H16H 109.5 . .
H16G C164 H16H 109.5 . .
C161 C164 H16I 109.5 . .
H16G C164 H16I 109.5 . .
H16H C164 H16I 109.5 . .
C161 C165 H16J 109.5 . .
C161 C165 H16K 109.5 . .
H16J C165 H16K 109.5 . .
C161 C165 H16L 109.5 . .
H16J C165 H16L 109.5 . .
H16K C165 H16L 109.5 . .
C161 C166 H16M 109.5 . .
C161 C166 H16N 109.5 . .
H16M C166 H16N 109.5 . .
C161 C166 H16O 109.5 . .
H16M C166 H16O 109.5 . .
H16N C166 H16O 109.5 . .
C161 C167 H16P 109.5 . .
C161 C167 H16Q 109.5 . .
H16P C167 H16Q 109.5 . .
C161 C167 H16R 109.5 . .
H16P C167 H16R 109.5 . .
H16Q C167 H16R 109.5 . .
O171 C170 O170 124.4(6) . .
O171 C170 C171 118.1(6) . .
O170 C170 C171 117.4(6) . .
C174 C171 C172 112.6(10) . .
C174 C171 C177 38.5(13) . .
C172 C171 C177 130.0(13) . .
C174 C171 C176 137.8(13) . .
C172 C171 C176 35.4(12) . .
C177 C171 C176 128.3(17) . .
C174 C171 C170 107.9(7) . .
C172 C171 C170 114.1(7) . .
C177 C171 C170 114.1(11) . .
C176 C171 C170 111.5(12) . .
C174 C171 C173 107.3(9) . .
C172 C171 C173 105.2(9) . .
C177 C171 C173 69.5(15) . .
C176 C171 C173 73.4(15) . .
C170 C171 C173 109.5(7) . .
C174 C171 C175 53.9(12) . .
C172 C171 C175 67.1(12) . .
C177 C171 C175 90.9(17) . .
C176 C171 C175 102.2(17) . .
C170 C171 C175 102.3(10) . .
C173 C171 C175 147.3(11) . .
C171 C172 H17A 109.5 . .
C171 C172 H17B 109.5 . .
H17A C172 H17B 109.5 . .
C171 C172 H17C 109.5 . .
H17A C172 H17C 109.5 . .
H17B C172 H17C 109.5 . .
C171 C173 H17D 109.5 . .
C171 C173 H17E 109.5 . .
H17D C173 H17E 109.5 . .
C171 C173 H17F 109.5 . .
H17D C173 H17F 109.5 . .
H17E C173 H17F 109.5 . .
C171 C174 H17G 109.5 . .
C171 C174 H17H 109.5 . .
H17G C174 H17H 109.5 . .
C171 C174 H17I 109.5 . .
H17G C174 H17I 109.5 . .
H17H C174 H17I 109.5 . .
C171 C175 H17J 109.5 . .
C171 C175 H17K 109.5 . .
H17J C175 H17K 109.5 . .
C171 C175 H17L 109.5 . .
H17J C175 H17L 109.5 . .
H17K C175 H17L 109.5 . .
C171 C176 H17M 109.5 . .
C171 C176 H17N 109.5 . .
H17M C176 H17N 109.5 . .
C171 C176 H17O 109.5 . .
H17M C176 H17O 109.5 . .
H17N C176 H17O 109.5 . .
C171 C177 H17P 109.5 . .
C171 C177 H17Q 109.5 . .
H17P C177 H17Q 109.5 . .
C171 C177 H17R 109.5 . .
H17P C177 H17R 109.5 . .
H17Q C177 H17R 109.5 . .
O181 C180 O180 125.6(5) . .
O181 C180 C181 117.9(6) . .
O180 C180 C181 116.5(6) . .
C187 C181 C182 136.7(14) . .
C187 C181 C184 34.8(12) . .
C182 C181 C184 111.5(11) . .
C187 C181 C186 123.3(17) . .
C182 C181 C186 51.3(13) . .
C184 C181 C186 133.9(12) . .
C187 C181 C180 109.0(12) . .
C182 C181 C180 110.9(7) . .
C184 C181 C180 112.5(8) . .
C186 C181 C180 113.5(10) . .
C187 C181 C183 73.4(15) . .
C182 C181 C183 108.4(11) . .
C184 C181 C183 104.6(11) . .
C186 C181 C183 58.9(14) . .
C180 C181 C183 108.6(8) . .
C187 C181 C185 108.1(17) . .
C182 C181 C185 48.1(12) . .
C184 C181 C185 73.4(13) . .
C186 C181 C185 98.8(17) . .
C180 C181 C185 101.0(10) . .
C183 C181 C185 148.1(12) . .
C181 C182 H18A 109.5 . .
C181 C182 H18B 109.5 . .
H18A C182 H18B 109.5 . .
C181 C182 H18C 109.5 . .
H18A C182 H18C 109.5 . .
H18B C182 H18C 109.5 . .
C181 C183 H18D 109.5 . .
C181 C183 H18E 109.5 . .
H18D C183 H18E 109.5 . .
C181 C183 H18F 109.5 . .
H18D C183 H18F 109.5 . .
H18E C183 H18F 109.5 . .
C181 C184 H18G 109.5 . .
C181 C184 H18H 109.5 . .
H18G C184 H18H 109.5 . .
C181 C184 H18I 109.5 . .
H18G C184 H18I 109.5 . .
H18H C184 H18I 109.5 . .
C181 C185 H18J 109.5 . .
C181 C185 H18K 109.5 . .
H18J C185 H18K 109.5 . .
C181 C185 H18L 109.5 . .
H18J C185 H18L 109.5 . .
H18K C185 H18L 109.5 . .
C181 C186 H18M 109.5 . .
C181 C186 H18N 109.5 . .
H18M C186 H18N 109.5 . .
C181 C186 H18O 109.5 . .
H18M C186 H18O 109.5 . .
H18N C186 H18O 109.5 . .
C181 C187 H18P 109.5 . .
C181 C187 H18Q 109.5 . .
H18P C187 H18Q 109.5 . .
C181 C187 H18R 109.5 . .
H18P C187 H18R 109.5 . .
H18Q C187 H18R 109.5 . .
O191 C190 O190 127.2(6) . .
O191 C190 C191 117.5(8) . .
O190 C190 C191 115.3(9) . .
C194 C191 C192 116.7(15) . .
C194 C191 C193 106.1(13) . .
C192 C191 C193 105.7(12) . .
C194 C191 C190 107.7(9) . .
C192 C191 C190 109.8(9) . .
C193 C191 C190 110.6(11) . .
C191 C192 H19A 109.5 . .
C191 C192 H19B 109.5 . .
H19A C192 H19B 109.5 . .
C191 C192 H19C 109.5 . .
H19A C192 H19C 109.5 . .
H19B C192 H19C 109.5 . .
C191 C193 H19D 109.5 . .
C191 C193 H19E 109.5 . .
H19D C193 H19E 109.5 . .
C191 C193 H19F 109.5 . .
H19D C193 H19F 109.5 . .
H19E C193 H19F 109.5 . .
C191 C194 H19G 109.5 . .
C191 C194 H19H 109.5 . .
H19G C194 H19H 109.5 . .
C191 C194 H19I 109.5 . .
H19G C194 H19I 109.5 . .
H19H C194 H19I 109.5 . .
O201 C200 O200 126.0(7) . .
O201 C200 C201 116.7(8) . .
O200 C200 C201 117.2(9) . .
C202 C201 C200 104.6(10) . .
C202 C201 C205 50.9(14) . .
C200 C201 C205 116.4(14) . .
C202 C201 C206 144.8(14) . .
C200 C201 C206 110.1(12) . .
C205 C201 C206 114.2(18) . .
C202 C201 C204 108.8(16) . .
C200 C201 C204 111.0(11) . .
C205 C201 C204 131.8(16) . .
C206 C201 C204 53.6(15) . .
C202 C201 C207 64.2(15) . .
C200 C201 C207 111.7(13) . .
C205 C201 C207 105.3(18) . .
C206 C201 C207 97.5(19) . .
C204 C201 C207 46.0(14) . .
C202 C201 C203 110.9(15) . .
C200 C201 C203 103.4(11) . .
C205 C201 C203 60.1(15) . .
C206 C201 C203 66.0(16) . .
C204 C201 C203 117.3(15) . .
C207 C201 C203 144.7(14) . .
C201 C202 H20A 109.5 . .
C201 C202 H20B 109.5 . .
H20A C202 H20B 109.5 . .
C201 C202 H20C 109.5 . .
H20A C202 H20C 109.5 . .
H20B C202 H20C 109.5 . .
C201 C203 H20D 109.5 . .
C201 C203 H20E 109.5 . .
H20D C203 H20E 109.5 . .
C201 C203 H20F 109.5 . .
H20D C203 H20F 109.5 . .
H20E C203 H20F 109.5 . .
C201 C204 H20G 109.5 . .
C201 C204 H20H 109.5 . .
H20G C204 H20H 109.5 . .
C201 C204 H20I 109.5 . .
H20G C204 H20I 109.5 . .
H20H C204 H20I 109.5 . .
C201 C205 H20J 109.5 . .
C201 C205 H20K 109.5 . .
H20J C205 H20K 109.5 . .
C201 C205 H20L 109.5 . .
H20J C205 H20L 109.5 . .
H20K C205 H20L 109.5 . .
C201 C206 H20M 109.5 . .
C201 C206 H20N 109.5 . .
H20M C206 H20N 109.5 . .
C201 C206 H20O 109.5 . .
H20M C206 H20O 109.5 . .
H20N C206 H20O 109.5 . .
C201 C207 H20P 109.5 . .
C201 C207 H20Q 109.5 . .
H20P C207 H20Q 109.5 . .
C201 C207 H20R 109.5 . .
H20P C207 H20R 109.5 . .
H20Q C207 H20R 109.5 . .
O210 C210 O211 123.2(6) . .
O210 C210 C211 119.0(8) . .
O211 C210 C211 117.7(9) . .
C213 C211 C214 141.1(9) . .
C213 C211 C210 107.1(9) . .
C214 C211 C210 111.6(9) . .
C213 C211 C212 88.3(8) . .
C214 C211 C212 89.3(9) . .
C210 C211 C212 98.7(11) . .
C213 C211 C215 87.2(9) . .
C214 C211 C215 88.0(9) . .
C210 C211 C215 92.0(12) . .
C212 C211 C215 169.2(13) . .
C211 C212 H21A 109.5 . .
C211 C212 H21B 109.5 . .
H21A C212 H21B 109.5 . .
C211 C212 H21C 109.5 . .
H21A C212 H21C 109.5 . .
H21B C212 H21C 109.5 . .
C211 C215 H21D 109.5 . .
C211 C215 H21E 109.5 . .
H21D C215 H21E 109.5 . .
C211 C215 H21F 109.5 . .
H21D C215 H21F 109.5 . .
H21E C215 H21F 109.5 . .
C211 C213 H21G 109.5 . .
C211 C213 H21H 109.5 . .
H21G C213 H21H 109.5 . .
C211 C213 H21I 109.5 . .
H21G C213 H21I 109.5 . .
H21H C213 H21I 109.5 . .
C211 C214 H21J 109.5 . .
C211 C214 H21K 109.5 . .
H21J C214 H21K 109.5 . .
C211 C214 H21L 109.5 . .
H21J C214 H21L 109.5 . .
H21K C214 H21L 109.5 . .
O221 C220 O220 126.3(6) . .
O221 C220 C221 118.3(9) . .
O220 C220 C221 115.4(9) . .
C223 C221 C222 109.9(12) . .
C223 C221 C224 119.7(13) . .
C222 C221 C224 98.6(13) . .
C223 C221 C220 106.5(10) . .
C222 C221 C220 111.7(9) . .
C224 C221 C220 110.3(9) . .
C221 C222 H22A 109.5 . .
C221 C222 H22B 109.5 . .
H22A C222 H22B 109.5 . .
C221 C222 H22C 109.5 . .
H22A C222 H22C 109.5 . .
H22B C222 H22C 109.5 . .
C221 C223 H22D 109.5 . .
C221 C223 H22E 109.5 . .
H22D C223 H22E 109.5 . .
C221 C223 H22F 109.5 . .
H22D C223 H22F 109.5 . .
H22E C223 H22F 109.5 . .
C221 C224 H22G 109.5 . .
C221 C224 H22H 109.5 . .
H22G C224 H22H 109.5 . .
C221 C224 H22I 109.5 . .
H22G C224 H22I 109.5 . .
H22H C224 H22I 109.5 . .
O230 C230 O231 127.2(5) . .
O230 C230 C231 117.0(6) . .
O231 C230 C231 115.8(6) . .
C232 C231 C234 113.0(9) . .
C232 C231 C230 106.0(7) . .
C234 C231 C230 109.7(7) . .
C232 C231 C233 110.9(9) . .
C234 C231 C233 108.5(9) . .
C230 C231 C233 108.6(7) . .
C231 C232 H23A 109.5 . .
C231 C232 H23B 109.5 . .
H23A C232 H23B 109.5 . .
C231 C232 H23C 109.5 . .
H23A C232 H23C 109.5 . .
H23B C232 H23C 109.5 . .
C231 C233 H23D 109.5 . .
C231 C233 H23E 109.5 . .
H23D C233 H23E 109.5 . .
C231 C233 H23F 109.5 . .
H23D C233 H23F 109.5 . .
H23E C233 H23F 109.5 . .
C231 C234 H23G 109.5 . .
C231 C234 H23H 109.5 . .
H23G C234 H23H 109.5 . .
C231 C234 H23I 109.5 . .
H23G C234 H23I 109.5 . .
H23H C234 H23I 109.5 . .
O241 C240 O240 125.7(6) . .
O241 C240 C241 117.4(6) . .
O240 C240 C241 116.8(6) . .
C246 C241 C243 140.7(13) . .
C246 C241 C240 104.8(11) . .
C243 C241 C240 112.3(9) . .
C246 C241 C242 67.1(14) . .
C243 C241 C242 109.8(12) . .
C240 C241 C242 110.0(8) . .
C246 C241 C245 117.0(16) . .
C243 C241 C245 61.2(13) . .
C240 C241 C245 110.4(10) . .
C242 C241 C245 52.6(12) . .
C246 C241 C247 109.0(18) . .
C243 C241 C247 46.8(13) . .
C240 C241 C247 109.2(10) . .
C242 C241 C247 140.2(12) . .
C245 C241 C247 106.2(17) . .
C246 C241 C244 44.3(12) . .
C243 C241 C244 111.0(12) . .
C240 C241 C244 105.3(8) . .
C242 C241 C244 108.3(11) . .
C245 C241 C244 143.5(11) . .
C247 C241 C244 67.2(14) . .
C241 C242 H24A 109.5 . .
C241 C242 H24B 109.5 . .
H24A C242 H24B 109.5 . .
C241 C242 H24C 109.5 . .
H24A C242 H24C 109.5 . .
H24B C242 H24C 109.5 . .
C241 C243 H24D 109.5 . .
C241 C243 H24E 109.5 . .
H24D C243 H24E 109.5 . .
C241 C243 H24F 109.5 . .
H24D C243 H24F 109.5 . .
H24E C243 H24F 109.5 . .
C241 C244 H24G 109.5 . .
C241 C244 H24H 109.5 . .
H24G C244 H24H 109.5 . .
C241 C244 H24I 109.5 . .
H24G C244 H24I 109.5 . .
H24H C244 H24I 109.5 . .
C241 C245 H24J 109.5 . .
C241 C245 H24K 109.5 . .
H24J C245 H24K 109.5 . .
C241 C245 H24L 109.5 . .
H24J C245 H24L 109.5 . .
H24K C245 H24L 109.5 . .
C241 C246 H24M 109.5 . .
C241 C246 H24N 109.5 . .
H24M C246 H24N 109.5 . .
C241 C246 H24O 109.5 . .
H24M C246 H24O 109.5 . .
H24N C246 H24O 109.5 . .
C241 C247 H24P 109.5 . .
C241 C247 H24Q 109.5 . .
H24P C247 H24Q 109.5 . .
C241 C247 H24R 109.5 . .
H24P C247 H24R 109.5 . .
H24Q C247 H24R 109.5 . .
O251 C250 O250 125.5(6) . .
O251 C250 C251 118.7(9) . .
O250 C250 C251 115.7(8) . .
C253 C251 C252 113.7(11) . .
C253 C251 C254 105.4(12) . .
C252 C251 C254 109.1(12) . .
C253 C251 C250 112.4(10) . .
C252 C251 C250 111.7(9) . .
C254 C251 C250 103.8(8) . .
C251 C252 H25A 109.5 . .
C251 C252 H25B 109.5 . .
H25A C252 H25B 109.5 . .
C251 C252 H25C 109.5 . .
H25A C252 H25C 109.5 . .
H25B C252 H25C 109.5 . .
C251 C253 H25D 109.5 . .
C251 C253 H25E 109.5 . .
H25D C253 H25E 109.5 . .
C251 C253 H25F 109.5 . .
H25D C253 H25F 109.5 . .
H25E C253 H25F 109.5 . .
C251 C254 H25G 109.5 . .
C251 C254 H25H 109.5 . .
H25G C254 H25H 109.5 . .
C251 C254 H25I 109.5 . .
H25G C254 H25I 109.5 . .
H25H C254 H25I 109.5 . .
O260 C260 O261 121.9(7) . .
O260 C260 C261 124.9(8) . .
O261 C260 C261 113.0(7) . .
C262 C261 C260 112.1(8) . .
C262 C261 C264 108.7(10) . .
C260 C261 C264 114.1(9) . .
C262 C261 C263 108.4(9) . .
C260 C261 C263 102.2(9) . .
C264 C261 C263 111.1(9) . .
C261 C262 H26A 109.5 . .
C261 C262 H26B 109.5 . .
H26A C262 H26B 109.5 . .
C261 C262 H26C 109.5 . .
H26A C262 H26C 109.5 . .
H26B C262 H26C 109.5 . .
C261 C263 H26D 109.5 . .
C261 C263 H26E 109.5 . .
H26D C263 H26E 109.5 . .
C261 C263 H26F 109.5 . .
H26D C263 H26F 109.5 . .
H26E C263 H26F 109.5 . .
C261 C264 H26G 109.5 . .
C261 C264 H26H 109.5 . .
H26G C264 H26H 109.5 . .
C261 C264 H26I 109.5 . .
H26G C264 H26I 109.5 . .
H26H C264 H26I 109.5 . .
C270 O270 Ni3 113.0(9) . .
C270 O270 Ni4 162.2(9) . .
Ni3 O270 Ni4 84.4(3) . .
C270 O271 O272 60.8(12) . .
C270 O272 O271 52.9(11) . .
O271 C270 C271 109.3(13) . .
O271 C270 O270 126.1(12) . .
C271 C270 O270 121.5(13) . .
O271 C270 O272 66.3(13) . .
C271 C270 O272 97.5(14) . .
O270 C270 O272 119.6(15) . .
C270 C271 H27A 109.5 . .
C270 C271 H27B 109.5 . .
H27A C271 H27B 109.5 . .
C270 C271 H27C 109.5 . .
H27A C271 H27C 109.5 . .
H27B C271 H27C 109.5 . .
H27M C272 H27N 109.5 . .
H27M C272 H27O 109.5 . .
H27N C272 H27O 109.5 . .
H27D C273 H27E 109.5 . .
H27D C273 H27F 109.5 . .
H27E C273 H27F 109.5 . .
H27G C274 H27H 109.5 . .
H27G C274 H27I 109.5 . .
H27H C274 H27I 109.5 . .
C275 N270 Ni3 171(3) . .
N270 C275 C276 150(3) . .
C275 C276 H27J 109.5 . .
C275 C276 H27K 109.5 . .
H27J C276 H27K 109.5 . .
C275 C276 H27L 109.5 . .
H27J C276 H27L 109.5 . .
H27K C276 H27L 109.4 . .
O280 C280 O281 138(3) . .
O280 C280 C281 124(2) . .
O281 C280 C281 96(2) . .
C280 C281 H28A 109.5 . .
C280 C281 H28B 109.5 . .
H28A C281 H28B 109.5 . .
C280 C281 H28C 109.5 . .
H28A C281 H28C 109.5 . .
H28B C281 H28C 109.5 . .
H28D C282 H28E 109.5 . .
H28D C282 H28F 109.5 . .
H28E C282 H28F 109.5 . .
H28G C283 H28H 109.5 . .
H28G C283 H28I 109.5 . .
H28H C283 H28I 109.5 . .
H28J C284 H28K 109.5 . .
H28J C284 H28L 109.5 . .
H28K C284 H28L 109.5 . .
O282 C285 O280 125(2) . .
O282 C285 C286 116.8(15) . .
O280 C285 C286 116.3(15) . .
C285 C286 H28M 109.5 . .
C285 C286 H28N 109.5 . .
H28M C286 H28N 109.5 . .
C285 C286 H28O 109.5 . .
H28M C286 H28O 109.5 . .
H28N C286 H28O 109.5 . .
C290 N290 Ni10 173.1(6) . .
C290 N290 Ni7 106.9(5) . .
Ni10 N290 Ni7 77.99(17) . .
N290 C290 C291 175.2(9) . .
C290 C291 H29A 109.5 . .
C290 C291 H29B 109.5 . .
H29A C291 H29B 109.5 . .
C290 C291 H29C 109.5 . .
H29A C291 H29C 109.5 . .
H29B C291 H29C 109.5 . .
O300 C300 O301 122.3(18) . .
O300 C300 C301 127(3) . .
O301 C300 C301 111(2) . .
C304 C301 C300 122(3) . .
C304 C301 C302 96(2) . .
C300 C301 C302 105.8(19) . .
C304 C301 C303 119(2) . .
C300 C301 C303 102(2) . .
C302 C301 C303 110(2) . .
C301 C302 H30A 109.5 . .
C301 C302 H30B 109.5 . .
H30A C302 H30B 109.5 . .
C301 C302 H30C 109.5 . .
H30A C302 H30C 109.5 . .
H30B C302 H30C 109.5 . .
C301 C303 H30D 109.5 . .
C301 C303 H30E 109.5 . .
H30D C303 H30E 109.5 . .
C301 C303 H30F 109.5 . .
H30D C303 H30F 109.5 . .
H30E C303 H30F 109.5 . .
C301 C304 H30G 109.5 . .
C301 C304 H30H 109.5 . .
H30G C304 H30H 109.5 . .
C301 C304 H30I 109.5 . .
H30G C304 H30I 109.5 . .
H30H C304 H30I 109.5 . .
O300 C305 O302 134(2) . .
O300 C305 C306 124.0(19) . .
O302 C305 C306 90.3(17) . .
C308 C306 C305 109.6(12) . .
C308 C306 C307 110.9(12) . .
C305 C306 C307 109.4(12) . .
C308 C306 C309 109.7(12) . .
C305 C306 C309 108.6(12) . .
C307 C306 C309 108.6(12) . .
C306 C307 H30J 109.5 . .
C306 C307 H30K 109.5 . .
H30J C307 H30K 109.5 . .
C306 C307 H30L 109.5 . .
H30J C307 H30L 109.5 . .
H30K C307 H30L 109.5 . .
C306 C308 H30M 109.5 . .
C306 C308 H30N 109.5 . .
H30M C308 H30N 109.5 . .
C306 C308 H30O 109.5 . .
H30M C308 H30O 109.5 . .
H30N C308 H30O 109.5 . .
C306 C309 C4B 163(6) . 4_565
C306 C309 H30P 109.5 . .
C4B C309 H30P 73.4 4_565 .
C306 C309 H30Q 109.5 . .
C4B C309 H30Q 84.7 4_565 .
H30P C309 H30Q 109.5 . .
C306 C309 H30R 109.5 . .
C4B C309 H30R 54.8 4_565 .
H30P C309 H30R 109.5 . .
H30Q C309 H30R 109.5 . .
C310 O310 Ni12 111.8(10) . .
C310 O310 Ni9 161.5(7) . .
Ni12 O310 Ni9 80.9(3) . .
O311 C310 O310 133.1(17) . .
O311 C310 C311 113.6(17) . .
O310 C310 C311 113.3(14) . .
C314 C311 C310 111.7(12) . .
C314 C311 C312 110.9(12) . .
C310 C311 C312 108.4(10) . .
C314 C311 C313 108.4(12) . .
C310 C311 C313 108.1(11) . .
C312 C311 C313 109.3(12) . .
C311 C312 H31A 109.5 . .
C311 C312 H31B 109.5 . .
H31A C312 H31B 109.5 . .
C311 C312 H31C 109.5 . .
H31A C312 H31C 109.5 . .
H31B C312 H31C 109.5 . .
C311 C313 H31D 109.5 . .
C311 C313 H31E 109.5 . .
H31D C313 H31E 109.5 . .
C311 C313 H31F 109.5 . .
H31D C313 H31F 109.5 . .
H31E C313 H31F 109.5 . .
C311 C314 H31G 109.5 . .
C311 C314 H31H 109.5 . .
H31G C314 H31H 109.5 . .
C311 C314 H31I 109.5 . .
H31G C314 H31I 109.5 . .
H31H C314 H31I 109.5 . .
C315 N310 Ni9 132(4) . .
C315 N310 Ni12 144(4) . .
Ni9 N310 Ni12 83(2) . .
N310 C315 C316 146(4) . .
C315 C316 H31J 109.5 . .
C315 C316 H31K 109.5 . .
H31J C316 H31K 109.5 . .
C315 C316 H31L 109.5 . .
H31J C316 H31L 109.5 . .
H31K C316 H31L 109.5 . .
N1S C1S C2S 177.5(12) . .
C1S C2S H2S1 109.5 . .
C1S C2S H2S2 109.5 . .
H2S1 C2S H2S2 109.5 . .
C1S C2S H2S3 109.5 . .
H2S1 C2S H2S3 109.5 . .
H2S2 C2S H2S3 109.5 . .
N2S C3S C4S 162(3) . .
C3S C4S H4S1 109.5 . .
C3S C4S H4S2 109.5 . .
H4S1 C4S H4S2 109.5 . .
C3S C4S H4S3 109.5 . .
H4S1 C4S H4S3 109.5 . .
H4S2 C4S H4S3 109.5 . .
N3S C5S C6S 171(6) . .
C5S C6S H6S1 109.5 . .
C5S C6S H6S2 109.5 . .
H6S1 C6S H6S2 109.5 . .
C5S C6S H6S3 109.5 . .
H6S1 C6S H6S3 109.5 . .
H6S2 C6S H6S3 109.5 . .
C10S C9S N4S 167(5) . .
C9S C10S H10A 109.5 . .
C9S C10S H10B 109.5 . .
H10A C10S H10B 109.5 . .
C9S C10S H10C 109.5 . .
H10A C10S H10C 109.5 . .
H10B C10S H10C 109.5 . .

loop_
_geom_bond_atom_site_label_1
_geom_bond_atom_site_label_2
_geom_bond_distance
Ni1 O140 1.966(5)
Ni1 O1 1.999(5)
Ni1 O150 2.039(5)
Ni1 O131 2.061(4)
Ni1 O101 2.098(4)
Ni1 O260 2.192(5)
Ni1 Ni2 2.9170(13)
Ni2 O2 1.969(4)
Ni2 O160 1.973(5)
Ni2 O170 2.027(5)
Ni2 O131 2.111(4)
Ni2 O101 2.133(4)
Ni2 O260 2.258(5)
Ni3 O161 1.993(5)
Ni3 O2 2.001(4)
Ni3 O180 2.022(5)
Ni3 O111 2.077(4)
Ni3 O102 2.096(4)
Ni3 O270 2.183(10)
Ni3 N270 2.31(3)
Ni3 Ni4 2.9510(13)
Ni4 O3 1.990(5)
Ni4 O190 2.006(5)
Ni4 O200 2.005(5)
Ni4 O102 2.104(4)
Ni4 O111 2.114(4)
Ni4 O270 2.209(13)
Ni5 O191 1.985(6)
Ni5 O3 1.991(5)
Ni5 O210 2.022(6)
Ni5 O121 2.083(6)
Ni5 O103 2.143(5)
Ni5 O280 2.252(6)
Ni5 Ni6 2.9110(17)
Ni6 O141 1.998(7)
Ni6 O1 2.006(5)
Ni6 O220 2.019(6)
Ni6 O103 2.096(5)
Ni6 O121 2.107(6)
Ni6 O280 2.202(7)
Ni7 O2 1.957(4)
Ni7 O171 2.001(4)
Ni7 O181 2.009(5)
Ni7 O112 2.080(4)
Ni7 O132 2.111(4)
Ni7 N290 2.441(5)
Ni7 Ni10 2.9174(13)
Ni8 O3 1.976(5)
Ni8 O201 2.007(6)
Ni8 O211 2.012(5)
Ni8 O122 2.093(5)
Ni8 O113 2.125(4)
Ni8 O300 2.181(6)
Ni8 Ni11 2.8991(13)
Ni9 N310 1.98(5)
Ni9 O1 1.994(5)
Ni9 O221 2.002(5)
Ni9 O151 2.015(6)
Ni9 O123 2.082(5)
Ni9 O133 2.087(4)
Ni9 O310 2.258(10)
Ni9 Ni12 2.8772(14)
Ni10 O230 1.975(5)
Ni10 O240 2.002(5)
Ni10 O4 2.020(4)
Ni10 O132 2.098(4)
Ni10 O112 2.127(4)
Ni10 N290 2.184(5)
Ni11 O231 1.998(5)
Ni11 O250 2.003(5)
Ni11 O4 2.003(4)
Ni11 O113 2.091(4)
Ni11 O122 2.095(4)
Ni11 O300 2.242(6)
Ni12 O4 1.992(4)
Ni12 O241 1.998(5)
Ni12 O251 2.020(5)
Ni12 O123 2.088(4)
Ni12 O133 2.114(5)
Ni12 O310 2.177(11)
Ni12 N310 2.34(5)
P1 O102 1.518(5)
P1 O101 1.539(5)
P1 O103 1.543(5)
P1 C1B 1.762(16)
P1 C1 1.800(4)
P2 O111 1.514(4)
P2 O112 1.545(4)
P2 O113 1.556(5)
P2 C21 1.799(7)
P3 O121 1.515(5)
P3 O122 1.521(5)
P3 O123 1.537(5)
P3 C31B 1.830(10)
P3 C31 1.839(9)
P4 O131 1.514(4)
P4 O132 1.517(4)
P4 O133 1.545(5)
P4 C51 1.808(7)
O1 H1O 1.0000
O2 H2O 1.0000
O3 H3O 1.0000
O4 H4O 1.0000
O140 C140 1.245(12)
O141 C140 1.279(13)
O150 C150 1.267(10)
O151 C150 1.244(11)
O160 C160 1.243(8)
O161 C160 1.267(8)
O170 C170 1.251(8)
O171 C170 1.248(8)
O180 C180 1.257(7)
O181 C180 1.254(7)
O190 C190 1.271(9)
O191 C190 1.257(11)
O200 C200 1.266(9)
O201 C200 1.244(11)
O210 C210 1.257(12)
O211 C210 1.266(11)
O220 C220 1.246(12)
O221 C220 1.230(11)
O230 C230 1.243(7)
O231 C230 1.275(7)
O240 C240 1.267(8)
O241 C240 1.267(8)
O250 C250 1.259(10)
O251 C250 1.239(10)
O260 C260 1.231(9)
O261 C260 1.344(9)
O280 C280 1.25(3)
O280 C285 1.361(18)
O300 C300 1.27(2)
O300 C305 1.30(3)
C1 C2 1.3900
C1 C6 1.3900
C2 C3 1.3900
C2 H2 0.9500
C3 C4 1.3900
C3 H3 0.9500
C4 C5 1.3900
C4 H4 0.9500
C5 C6 1.3900
C5 H5 0.9500
C6 H6 0.9500
C1B C2B 1.3900
C1B C6B 1.3900
C2B C3B 1.3900
C2B H2B 0.9500
C3B C4B 1.3900
C3B H3B 0.9500
C4B C5B 1.3900
C4B H4B 0.9500
C5B C6B 1.3900
C5B H5B 0.9500
C6B H6B 0.9500
C21 C22 1.382(10)
C21 C26 1.393(10)
C22 C23 1.379(12)
C22 H22 0.9500
C23 C24 1.343(13)
C23 H23 0.9500
C24 C25 1.371(12)
C24 H24 0.9500
C25 C26 1.374(11)
C25 H25 0.9500
C26 H26 0.9500
C31 C32 1.3900
C31 C36 1.3900
C32 C33 1.3900
C32 H32 0.9500
C33 C34 1.3900
C33 H33 0.9500
C34 C35 1.3900
C34 H34 0.9500
C35 C36 1.3900
C35 H35 0.9500
C36 H36 0.9500
C31B C32B 1.3900
C31B C36B 1.3900
C32B C33B 1.3900
C32B H32B 0.9500
C33B C34B 1.3900
C33B H33B 0.9500
C34B C35B 1.3900
C34B H34B 0.9500
C35B C36B 1.3900
C35B H35B 0.9500
C36B H36B 0.9500
C51 C56 1.384(11)
C51 C52 1.400(11)
C52 C53 1.400(11)
C52 H52 0.9500
C53 C54 1.365(14)
C53 H53 0.9500
C54 C55 1.371(13)
C54 H54 0.9500
C55 C56 1.420(11)
C55 H55 0.9500
C56 H56 0.9500
C140 C141 1.533(8)
C141 C142 1.509(9)
C141 C143 1.526(9)
C141 C144 1.543(9)
C142 H14A 0.9800
C142 H14B 0.9800
C142 H14C 0.9800
C143 H14D 0.9800
C143 H14E 0.9800
C143 H14F 0.9800
C144 H14G 0.9800
C144 H14H 0.9800
C144 H14I 0.9800
C150 C151 1.533(12)
C151 C153 1.439(14)
C151 C154 1.502(18)
C151 C152 1.520(17)
C152 H15A 0.9800
C152 H15B 0.9800
C152 H15C 0.9800
C153 H15D 0.9800
C153 H15E 0.9800
C153 H15F 0.9800
C154 H15G 0.9800
C154 H15H 0.9800
C154 H15I 0.9800
C160 C161 1.544(6)
C161 C167 1.521(8)
C161 C164 1.521(7)
C161 C163 1.530(7)
C161 C166 1.547(8)
C161 C165 1.555(8)
C161 C162 1.566(7)
C162 H16A 0.9800
C162 H16B 0.9800
C162 H16C 0.9800
C163 H16D 0.9800
C163 H16E 0.9800
C163 H16F 0.9800
C164 H16G 0.9800
C164 H16H 0.9800
C164 H16I 0.9800
C165 H16J 0.9800
C165 H16K 0.9800
C165 H16L 0.9800
C166 H16M 0.9800
C166 H16N 0.9800
C166 H16O 0.9800
C167 H16P 0.9800
C167 H16Q 0.9800
C167 H16R 0.9800
C170 C171 1.544(7)
C171 C174 1.501(9)
C171 C172 1.512(9)
C171 C177 1.521(10)
C171 C176 1.525(10)
C171 C173 1.564(9)
C171 C175 1.565(10)
C172 H17A 0.9800
C172 H17B 0.9800
C172 H17C 0.9800
C173 H17D 0.9800
C173 H17E 0.9800
C173 H17F 0.9800
C174 H17G 0.9800
C174 H17H 0.9800
C174 H17I 0.9800
C175 H17J 0.9800
C175 H17K 0.9800
C175 H17L 0.9800
C176 H17M 0.9800
C176 H17N 0.9800
C176 H17O 0.9800
C177 H17P 0.9800
C177 H17Q 0.9800
C177 H17R 0.9800
C180 C181 1.539(7)
C181 C187 1.518(10)
C181 C182 1.522(9)
C181 C184 1.531(9)
C181 C186 1.532(10)
C181 C183 1.559(9)
C181 C185 1.561(10)
C182 H18A 0.9800
C182 H18B 0.9800
C182 H18C 0.9800
C183 H18D 0.9800
C183 H18E 0.9800
C183 H18F 0.9800
C184 H18G 0.9800
C184 H18H 0.9800
C184 H18I 0.9800
C185 H18J 0.9800
C185 H18K 0.9800
C185 H18L 0.9800
C186 H18M 0.9800
C186 H18N 0.9800
C186 H18O 0.9800
C187 H18P 0.9800
C187 H18Q 0.9800
C187 H18R 0.9800
C190 C191 1.541(11)
C191 C194 1.430(18)
C191 C192 1.469(18)
C191 C193 1.501(18)
C192 H19A 0.9800
C192 H19B 0.9800
C192 H19C 0.9800
C193 H19D 0.9800
C193 H19E 0.9800
C193 H19F 0.9800
C194 H19G 0.9800
C194 H19H 0.9800
C194 H19I 0.9800
C200 C201 1.540(13)
C201 C202 1.52(2)
C201 C205 1.54(3)
C201 C206 1.54(3)
C201 C204 1.54(3)
C201 C207 1.555(10)
C201 C203 1.559(10)
C202 H20A 0.9800
C202 H20B 0.9800
C202 H20C 0.9800
C203 H20D 0.9800
C203 H20E 0.9800
C203 H20F 0.9800
C204 H20G 0.9800
C204 H20H 0.9800
C204 H20I 0.9800
C205 H20J 0.9800
C205 H20K 0.9800
C205 H20L 0.9800
C206 H20M 0.9800
C206 H20N 0.9800
C206 H20O 0.9800
C207 H20P 0.9800
C207 H20Q 0.9800
C207 H20R 0.9800
C210 C211 1.578(8)
C211 C213 1.568(9)
C211 C214 1.573(9)
C211 C212 1.646(10)
C211 C215 1.660(10)
C212 H21A 0.9800
C212 H21B 0.9800
C212 H21C 0.9800
C215 H21D 0.9800
C215 H21E 0.9800
C215 H21F 0.9800
C213 H21G 0.9800
C213 H21H 0.9800
C213 H21I 0.9800
C214 H21J 0.9800
C214 H21K 0.9800
C214 H21L 0.9800
C220 C221 1.545(8)
C221 C223 1.510(9)
C221 C222 1.531(9)
C221 C224 1.535(9)
C222 H22A 0.9800
C222 H22B 0.9800
C222 H22C 0.9800
C223 H22D 0.9800
C223 H22E 0.9800
C223 H22F 0.9800
C224 H22G 0.9800
C224 H22H 0.9800
C224 H22I 0.9800
C230 C231 1.531(9)
C231 C232 1.522(13)
C231 C234 1.529(13)
C231 C233 1.527(14)
C232 H23A 0.9800
C232 H23B 0.9800
C232 H23C 0.9800
C233 H23D 0.9800
C233 H23E 0.9800
C233 H23F 0.9800
C234 H23G 0.9800
C234 H23H 0.9800
C234 H23I 0.9800
C240 C241 1.531(10)
C241 C246 1.41(3)
C241 C243 1.471(19)
C241 C242 1.555(18)
C241 C245 1.55(3)
C241 C247 1.58(3)
C241 C244 1.620(18)
C242 H24A 0.9800
C242 H24B 0.9800
C242 H24C 0.9800
C243 H24D 0.9800
C243 H24E 0.9800
C243 H24F 0.9800
C244 H24G 0.9800
C244 H24H 0.9800
C244 H24I 0.9800
C245 H24J 0.9800
C245 H24K 0.9800
C245 H24L 0.9800
C246 H24M 0.9800
C246 H24N 0.9800
C246 H24O 0.9800
C247 H24P 0.9800
C247 H24Q 0.9800
C247 H24R 0.9800
C250 C251 1.550(11)
C251 C253 1.499(18)
C251 C252 1.518(15)
C251 C254 1.525(16)
C252 H25A 0.9800
C252 H25B 0.9800
C252 H25C 0.9800
C253 H25D 0.9800
C253 H25E 0.9800
C253 H25F 0.9800
C254 H25G 0.9800
C254 H25H 0.9800
C254 H25I 0.9800
C260 C261 1.490(13)
C261 C262 1.483(14)
C261 C264 1.497(13)
C261 C263 1.595(14)
C262 H26A 0.9800
C262 H26B 0.9800
C262 H26C 0.9800
C263 H26D 0.9800
C263 H26E 0.9800
C263 H26F 0.9800
C264 H26G 0.9800
C264 H26H 0.9800
C264 H26I 0.9800
O270 C270 1.413(18)
O271 C270 1.311(18)
O271 O272 1.51(3)
O272 C270 1.44(3)
C270 C271 1.401(17)
C271 H27A 0.9800
C271 H27B 0.9800
C271 H27C 0.9800
C272 H27M 0.9800
C272 H27N 0.9800
C272 H27O 0.9800
C273 H27D 0.9800
C273 H27E 0.9800
C273 H27F 0.9800
C274 H27G 0.9800
C274 H27H 0.9800
C274 H27I 0.9800
N270 C275 1.177(10)
C275 C276 1.486(17)
C276 H27J 0.9797
C276 H27K 0.9802
C276 H27L 0.9801
O281 C280 1.36(4)
C280 C281 1.541(7)
C281 H28A 0.9800
C281 H28B 0.9800
C281 H28C 0.9800
C282 H28D 0.9800
C282 H28E 0.9800
C282 H28F 0.9800
C283 H28G 0.9800
C283 H28H 0.9800
C283 H28I 0.9800
C284 H28J 0.9800
C284 H28K 0.9800
C284 H28L 0.9800
O282 C285 1.360(18)
C285 C286 1.54(2)
C286 H28M 0.9800
C286 H28N 0.9800
C286 H28O 0.9800
N290 C290 1.145(9)
C290 C291 1.489(12)
C291 H29A 0.9800
C291 H29B 0.9800
C291 H29C 0.9800
O301 C300 1.37(3)
C300 C301 1.40(3)
C301 C304 1.39(3)
C301 C302 1.44(3)
C301 C303 1.51(4)
C302 H30A 0.9800
C302 H30B 0.9800
C302 H30C 0.9800
C303 H30D 0.9800
C303 H30E 0.9800
C303 H30F 0.9800
C304 H30G 0.9800
C304 H30H 0.9800
C304 H30I 0.9800
O302 C305 1.30(4)
C305 C306 1.535(10)
C306 C308 1.533(10)
C306 C307 1.535(10)
C306 C309 1.549(10)
C307 H30J 0.9800
C307 H30K 0.9800
C307 H30L 0.9800
C308 H30M 0.9800
C308 H30N 0.9800
C308 H30O 0.9800
C309 H30P 0.9800
C309 H30Q 0.9800
C309 H30R 0.9800
O310 C310 1.30(2)
O311 C310 1.26(3)
C310 C311 1.535(10)
C311 C314 1.533(10)
C311 C312 1.541(10)
C311 C313 1.543(10)
C312 H31A 0.9800
C312 H31B 0.9800
C312 H31C 0.9800
C313 H31D 0.9800
C313 H31E 0.9800
C313 H31F 0.9800
C314 H31G 0.9800
C314 H31H 0.9800
C314 H31I 0.9800
N310 C315 1.25(7)
C315 C316 1.43(2)
C316 H31J 0.9798
C316 H31K 0.9800
C316 H31L 0.9802
N1S C1S 1.120(11)
C1S C2S 1.434(12)
C2S H2S1 0.9800
C2S H2S2 0.9800
C2S H2S3 0.9800
N2S C3S 1.140(9)
C3S C4S 1.466(9)
C4S H4S1 0.9799
C4S H4S2 0.9800
C4S H4S3 0.9800
N3S C5S 1.01(6)
C5S C6S 1.41(7)
C6S H6S1 0.9800
C6S H6S2 0.9800
C6S H6S3 0.9800
N4S C9S 1.40(7)
C9S C10S 1.31(6)
C10S H10A 0.9800
C10S H10B 0.9800
C10S H10C 0.9800

loop_
_geom_torsion_atom_site_label_1
_geom_torsion_atom_site_label_2
_geom_torsion_atom_site_label_3
_geom_torsion_atom_site_label_4
_geom_torsion
_geom_torsion_site_symmetry_1
_geom_torsion_site_symmetry_4
O140 Ni1 Ni2 O2 -127.2(3) . .
O1 Ni1 Ni2 O2 -1.5(2) . .
O150 Ni1 Ni2 O2 122.5(2) . .
O131 Ni1 Ni2 O2 60.4(2) . .
O101 Ni1 Ni2 O2 -62.0(2) . .
O260 Ni1 Ni2 O2 178.7(2) . .
O140 Ni1 Ni2 O160 -3.4(3) . .
O1 Ni1 Ni2 O160 122.3(2) . .
O150 Ni1 Ni2 O160 -113.7(3) . .
O131 Ni1 Ni2 O160 -175.8(2) . .
O101 Ni1 Ni2 O160 61.8(2) . .
O260 Ni1 Ni2 O160 -57.5(2) . .
O140 Ni1 Ni2 O170 111.4(3) . .
O1 Ni1 Ni2 O170 -122.9(2) . .
O150 Ni1 Ni2 O170 1.1(2) . .
O131 Ni1 Ni2 O170 -61.0(2) . .
O101 Ni1 Ni2 O170 176.6(2) . .
O260 Ni1 Ni2 O170 57.4(2) . .
O140 Ni1 Ni2 O131 172.4(3) . .
O1 Ni1 Ni2 O131 -61.9(2) . .
O150 Ni1 Ni2 O131 62.1(2) . .
O101 Ni1 Ni2 O131 -122.4(2) . .
O260 Ni1 Ni2 O131 118.3(2) . .
O140 Ni1 Ni2 O101 -65.2(3) . .
O1 Ni1 Ni2 O101 60.5(2) . .
O150 Ni1 Ni2 O101 -175.5(2) . .
O131 Ni1 Ni2 O101 122.4(2) . .
O260 Ni1 Ni2 O101 -119.2(2) . .
O140 Ni1 Ni2 O260 54.1(3) . .
O1 Ni1 Ni2 O260 179.8(2) . .
O150 Ni1 Ni2 O260 -56.2(2) . .
O131 Ni1 Ni2 O260 -118.3(2) . .
O101 Ni1 Ni2 O260 119.2(2) . .
O161 Ni3 Ni4 O3 -124.8(2) . .
O2 Ni3 Ni4 O3 -1.5(2) . .
O180 Ni3 Ni4 O3 123.6(2) . .
O111 Ni3 Ni4 O3 61.1(2) . .
O102 Ni3 Ni4 O3 -61.9(2) . .
O270 Ni3 Ni4 O3 179.8(5) . .
N270 Ni3 Ni4 O3 179.6(12) . .
O161 Ni3 Ni4 O190 -1.2(3) . .
O2 Ni3 Ni4 O190 122.2(3) . .
O180 Ni3 Ni4 O190 -112.8(3) . .
O111 Ni3 Ni4 O190 -175.2(3) . .
O102 Ni3 Ni4 O190 61.7(3) . .
O270 Ni3 Ni4 O190 -56.6(5) . .
N270 Ni3 Ni4 O190 -56.8(12) . .
O161 Ni3 Ni4 O200 111.1(3) . .
O2 Ni3 Ni4 O200 -125.5(2) . .
O180 Ni3 Ni4 O200 -0.5(3) . .
O111 Ni3 Ni4 O200 -62.9(3) . .
O102 Ni3 Ni4 O200 174.1(3) . .
O270 Ni3 Ni4 O200 55.7(5) . .
N270 Ni3 Ni4 O200 55.6(12) . .
O161 Ni3 Ni4 O102 -62.9(2) . .
O2 Ni3 Ni4 O102 60.5(2) . .
O180 Ni3 Ni4 O102 -174.5(2) . .
O111 Ni3 Ni4 O102 123.1(2) . .
O270 Ni3 Ni4 O102 -118.3(5) . .
N270 Ni3 Ni4 O102 -118.5(12) . .
O161 Ni3 Ni4 O111 174.0(2) . .
O2 Ni3 Ni4 O111 -62.6(2) . .
O180 Ni3 Ni4 O111 62.4(2) . .
O102 Ni3 Ni4 O111 -123.1(2) . .
O270 Ni3 Ni4 O111 118.6(5) . .
N270 Ni3 Ni4 O111 118.5(12) . .
O161 Ni3 Ni4 O270 55.4(5) . .
O2 Ni3 Ni4 O270 178.8(5) . .
O180 Ni3 Ni4 O270 -56.2(5) . .
O111 Ni3 Ni4 O270 -118.6(5) . .
O102 Ni3 Ni4 O270 118.3(5) . .
N270 Ni3 Ni4 O270 -0.2(16) . .
O191 Ni5 Ni6 O141 -3.2(3) . .
O3 Ni5 Ni6 O141 119.9(3) . .
O210 Ni5 Ni6 O141 -113.8(3) . .
O121 Ni5 Ni6 O141 -175.5(3) . .
O103 Ni5 Ni6 O141 58.9(3) . .
O280 Ni5 Ni6 O141 -59.6(3) . .
O191 Ni5 Ni6 O1 -126.1(3) . .
O3 Ni5 Ni6 O1 -3.0(2) . .
O210 Ni5 Ni6 O1 123.3(2) . .
O121 Ni5 Ni6 O1 61.6(2) . .
O103 Ni5 Ni6 O1 -64.0(2) . .
O280 Ni5 Ni6 O1 177.5(3) . .
O191 Ni5 Ni6 O220 111.4(3) . .
O3 Ni5 Ni6 O220 -125.5(3) . .
O210 Ni5 Ni6 O220 0.8(3) . .
O121 Ni5 Ni6 O220 -60.9(3) . .
O103 Ni5 Ni6 O220 173.5(3) . .
O280 Ni5 Ni6 O220 55.0(3) . .
O191 Ni5 Ni6 O103 -62.1(3) . .
O3 Ni5 Ni6 O103 61.0(2) . .
O210 Ni5 Ni6 O103 -172.7(3) . .
O121 Ni5 Ni6 O103 125.6(2) . .
O280 Ni5 Ni6 O103 -118.5(3) . .
O191 Ni5 Ni6 O121 172.3(3) . .
O3 Ni5 Ni6 O121 -64.6(2) . .
O210 Ni5 Ni6 O121 61.7(3) . .
O103 Ni5 Ni6 O121 -125.6(2) . .
O280 Ni5 Ni6 O121 115.9(3) . .
O191 Ni5 Ni6 O280 56.4(3) . .
O3 Ni5 Ni6 O280 179.5(3) . .
O210 Ni5 Ni6 O280 -54.2(3) . .
O121 Ni5 Ni6 O280 -115.9(3) . .
O103 Ni5 Ni6 O280 118.5(3) . .
O2 Ni7 Ni10 O230 122.4(2) . .
O171 Ni7 Ni10 O230 -109.8(2) . .
O181 Ni7 Ni10 O230 -2.8(2) . .
O112 Ni7 Ni10 O230 62.6(2) . .
O132 Ni7 Ni10 O230 -171.8(2) . .
N290 Ni7 Ni10 O230 -55.59(18) . .
O2 Ni7 Ni10 O240 -122.0(2) . .
O171 Ni7 Ni10 O240 5.8(2) . .
O181 Ni7 Ni10 O240 112.8(2) . .
O112 Ni7 Ni10 O240 178.3(2) . .
O132 Ni7 Ni10 O240 -56.1(2) . .
N290 Ni7 Ni10 O240 60.09(18) . .
O2 Ni7 Ni10 O4 2.7(2) . .
O171 Ni7 Ni10 O4 130.6(2) . .
O181 Ni7 Ni10 O4 -122.5(2) . .
O112 Ni7 Ni10 O4 -57.0(2) . .
O132 Ni7 Ni10 O4 68.6(2) . .
N290 Ni7 Ni10 O4 -175.21(18) . .
O2 Ni7 Ni10 O132 -65.9(2) . .
O171 Ni7 Ni10 O132 61.9(2) . .
O181 Ni7 Ni10 O132 168.9(2) . .
O112 Ni7 Ni10 O132 -125.6(2) . .
N290 Ni7 Ni10 O132 116.19(18) . .
O2 Ni7 Ni10 O112 59.7(2) . .
O171 Ni7 Ni10 O112 -172.5(2) . .
O181 Ni7 Ni10 O112 -65.5(2) . .
O132 Ni7 Ni10 O112 125.6(2) . .
N290 Ni7 Ni10 O112 -118.23(18) . .
O2 Ni7 Ni10 N290 177.96(18) . .
O171 Ni7 Ni10 N290 -54.24(18) . .
O181 Ni7 Ni10 N290 52.74(18) . .
O112 Ni7 Ni10 N290 118.23(18) . .
O132 Ni7 Ni10 N290 -116.19(18) . .
O3 Ni8 Ni11 O231 -122.7(2) . .
O201 Ni8 Ni11 O231 0.5(3) . .
O211 Ni8 Ni11 O231 112.9(3) . .
O122 Ni8 Ni11 O231 175.4(2) . .
O113 Ni8 Ni11 O231 -60.0(2) . .
O300 Ni8 Ni11 O231 57.8(3) . .
O3 Ni8 Ni11 O250 125.7(3) . .
O201 Ni8 Ni11 O250 -111.1(3) . .
O211 Ni8 Ni11 O250 1.3(3) . .
O122 Ni8 Ni11 O250 63.8(3) . .
O113 Ni8 Ni11 O250 -171.6(3) . .
O300 Ni8 Ni11 O250 -53.8(3) . .
O3 Ni8 Ni11 O4 1.6(2) . .
O201 Ni8 Ni11 O4 124.9(2) . .
O211 Ni8 Ni11 O4 -122.8(3) . .
O122 Ni8 Ni11 O4 -60.3(2) . .
O113 Ni8 Ni11 O4 64.3(2) . .
O300 Ni8 Ni11 O4 -177.9(3) . .
O3 Ni8 Ni11 O113 -62.7(2) . .
O201 Ni8 Ni11 O113 60.5(3) . .
O211 Ni8 Ni11 O113 172.9(3) . .
O122 Ni8 Ni11 O113 -124.6(2) . .
O300 Ni8 Ni11 O113 117.8(3) . .
O3 Ni8 Ni11 O122 61.9(2) . .
O201 Ni8 Ni11 O122 -174.8(3) . .
O211 Ni8 Ni11 O122 -62.5(3) . .
O113 Ni8 Ni11 O122 124.6(2) . .
O300 Ni8 Ni11 O122 -117.6(3) . .
O3 Ni8 Ni11 O300 179.5(3) . .
O201 Ni8 Ni11 O300 -57.3(3) . .
O211 Ni8 Ni11 O300 55.1(3) . .
O122 Ni8 Ni11 O300 117.6(3) . .
O113 Ni8 Ni11 O300 -117.8(3) . .
N310 Ni9 Ni12 O4 176.2(18) . .
O1 Ni9 Ni12 O4 3.6(2) . .
O221 Ni9 Ni12 O4 127.3(3) . .
O151 Ni9 Ni12 O4 -120.3(2) . .
O123 Ni9 Ni12 O4 65.3(2) . .
O133 Ni9 Ni12 O4 -57.1(2) . .
O310 Ni9 Ni12 O4 -175.4(4) . .
N310 Ni9 Ni12 O241 -61.4(18) . .
O1 Ni9 Ni12 O241 125.9(2) . .
O221 Ni9 Ni12 O241 -110.4(3) . .
O151 Ni9 Ni12 O241 2.1(3) . .
O123 Ni9 Ni12 O241 -172.4(2) . .
O133 Ni9 Ni12 O241 65.3(2) . .
O310 Ni9 Ni12 O241 -53.0(4) . .
N310 Ni9 Ni12 O251 51.6(18) . .
O1 Ni9 Ni12 O251 -121.1(3) . .
O221 Ni9 Ni12 O251 2.6(3) . .
O151 Ni9 Ni12 O251 115.0(3) . .
O123 Ni9 Ni12 O251 -59.4(3) . .
O133 Ni9 Ni12 O251 178.3(3) . .
O310 Ni9 Ni12 O251 60.0(4) . .
N310 Ni9 Ni12 O123 111.0(18) . .
O1 Ni9 Ni12 O123 -61.7(2) . .
O221 Ni9 Ni12 O123 62.0(3) . .
O151 Ni9 Ni12 O123 174.4(3) . .
O133 Ni9 Ni12 O123 -122.3(2) . .
O310 Ni9 Ni12 O123 119.4(4) . .
N310 Ni9 Ni12 O133 -126.7(18) . .
O1 Ni9 Ni12 O133 60.6(2) . .
O221 Ni9 Ni12 O133 -175.6(3) . .
O151 Ni9 Ni12 O133 -63.2(3) . .
O123 Ni9 Ni12 O133 122.3(2) . .
O310 Ni9 Ni12 O133 -118.3(4) . .
N310 Ni9 Ni12 O310 -8(2) . .
O1 Ni9 Ni12 O310 178.9(4) . .
O221 Ni9 Ni12 O310 -57.4(4) . .
O151 Ni9 Ni12 O310 55.1(4) . .
O123 Ni9 Ni12 O310 -119.4(4) . .
O133 Ni9 Ni12 O310 118.3(4) . .
O1 Ni9 Ni12 N310 -172.7(18) . .
O221 Ni9 Ni12 N310 -48.9(18) . .
O151 Ni9 Ni12 N310 63.5(18) . .
O123 Ni9 Ni12 N310 -111.0(18) . .
O133 Ni9 Ni12 N310 126.7(18) . .
O310 Ni9 Ni12 N310 8(2) . .
N310 Ni9 O1 Ni1 -135(7) . .
O221 Ni9 O1 Ni1 119.5(3) . .
O151 Ni9 O1 Ni1 28.8(3) . .
O123 Ni9 O1 Ni1 -144.5(2) . .
O133 Ni9 O1 Ni1 -65.1(2) . .
O310 Ni9 O1 Ni1 -101.9(11) . .
Ni12 Ni9 O1 Ni1 -104.9(2) . .
N310 Ni9 O1 Ni6 74(7) . .
O221 Ni9 O1 Ni6 -31.4(3) . .
O151 Ni9 O1 Ni6 -122.0(3) . .
O123 Ni9 O1 Ni6 64.6(3) . .
O133 Ni9 O1 Ni6 144.0(3) . .
O310 Ni9 O1 Ni6 107.2(11) . .
Ni12 Ni9 O1 Ni6 104.3(2) . .
O140 Ni1 O1 Ni9 -116.9(3) . .
O150 Ni1 O1 Ni9 -28.2(3) . .
O131 Ni1 O1 Ni9 66.2(2) . .
O101 Ni1 O1 Ni9 145.4(2) . .
O260 Ni1 O1 Ni9 106.8(10) . .
Ni2 Ni1 O1 Ni9 105.9(2) . .
O140 Ni1 O1 Ni6 33.9(3) . .
O150 Ni1 O1 Ni6 122.6(3) . .
O131 Ni1 O1 Ni6 -143.0(3) . .
O101 Ni1 O1 Ni6 -63.8(3) . .
O260 Ni1 O1 Ni6 -102.4(10) . .
Ni2 Ni1 O1 Ni6 -103.3(2) . .
O141 Ni6 O1 Ni9 121.6(3) . .
O220 Ni6 O1 Ni9 31.5(3) . .
O103 Ni6 O1 Ni9 -145.2(3) . .
O121 Ni6 O1 Ni9 -64.9(3) . .
O280 Ni6 O1 Ni9 -95.8(10) . .
Ni5 Ni6 O1 Ni9 -103.9(2) . .
O141 Ni6 O1 Ni1 -29.1(3) . .
O220 Ni6 O1 Ni1 -119.1(3) . .
O103 Ni6 O1 Ni1 64.1(3) . .
O121 Ni6 O1 Ni1 144.4(3) . .
O280 Ni6 O1 Ni1 113.5(10) . .
Ni5 Ni6 O1 Ni1 105.4(2) . .
O171 Ni7 O2 Ni2 -29.6(3) . .
O181 Ni7 O2 Ni2 -119.1(2) . .
O112 Ni7 O2 Ni2 145.3(2) . .
O132 Ni7 O2 Ni2 65.3(2) . .
N290 Ni7 O2 Ni2 111.8(5) . .
Ni10 Ni7 O2 Ni2 106.33(19) . .
O171 Ni7 O2 Ni3 118.9(2) . .
O181 Ni7 O2 Ni3 29.4(3) . .
O112 Ni7 O2 Ni3 -66.2(2) . .
O132 Ni7 O2 Ni3 -146.2(2) . .
N290 Ni7 O2 Ni3 -99.7(5) . .
Ni10 Ni7 O2 Ni3 -105.17(19) . .
O160 Ni2 O2 Ni7 118.4(2) . .
O170 Ni2 O2 Ni7 29.3(3) . .
O131 Ni2 O2 Ni7 -67.4(2) . .
O101 Ni2 O2 Ni7 -144.7(2) . .
O260 Ni2 O2 Ni7 -102.3(5) . .
Ni1 Ni2 O2 Ni7 -105.30(19) . .
O160 Ni2 O2 Ni3 -29.8(3) . .
O170 Ni2 O2 Ni3 -118.9(2) . .
O131 Ni2 O2 Ni3 144.4(2) . .
O101 Ni2 O2 Ni3 67.1(2) . .
O260 Ni2 O2 Ni3 109.4(5) . .
Ni1 Ni2 O2 Ni3 106.48(19) . .
O161 Ni3 O2 Ni7 -118.4(2) . .
O180 Ni3 O2 Ni7 -30.7(3) . .
O111 Ni3 O2 Ni7 66.4(2) . .
O102 Ni3 O2 Ni7 144.2(2) . .
O270 Ni3 O2 Ni7 109.6(15) . .
N270 Ni3 O2 Ni7 114(9) . .
Ni4 Ni3 O2 Ni7 105.88(19) . .
O161 Ni3 O2 Ni2 29.4(3) . .
O180 Ni3 O2 Ni2 117.1(2) . .
O111 Ni3 O2 Ni2 -145.8(2) . .
O102 Ni3 O2 Ni2 -67.9(2) . .
O270 Ni3 O2 Ni2 -102.6(15) . .
N270 Ni3 O2 Ni2 -99(9) . .
Ni4 Ni3 O2 Ni2 -106.3(2) . .
O201 Ni8 O3 Ni5 119.8(3) . .
O211 Ni8 O3 Ni5 30.9(3) . .
O122 Ni8 O3 Ni5 -65.6(3) . .
O113 Ni8 O3 Ni5 -144.9(3) . .
O300 Ni8 O3 Ni5 -103.7(9) . .
Ni11 Ni8 O3 Ni5 -105.2(2) . .
O201 Ni8 O3 Ni4 -30.1(3) . .
O211 Ni8 O3 Ni4 -119.0(3) . .
O122 Ni8 O3 Ni4 144.5(2) . .
O113 Ni8 O3 Ni4 65.1(2) . .
O300 Ni8 O3 Ni4 106.4(9) . .
Ni11 Ni8 O3 Ni4 104.9(2) . .
O191 Ni5 O3 Ni8 -119.5(3) . .
O210 Ni5 O3 Ni8 -30.2(3) . .
O121 Ni5 O3 Ni8 65.5(3) . .
O103 Ni5 O3 Ni8 145.3(3) . .
O280 Ni5 O3 Ni8 107.8(8) . .
Ni6 Ni5 O3 Ni8 106.3(2) . .
O191 Ni5 O3 Ni4 30.2(3) . .
O210 Ni5 O3 Ni4 119.5(3) . .
O121 Ni5 O3 Ni4 -144.8(3) . .
O103 Ni5 O3 Ni4 -65.0(3) . .
O280 Ni5 O3 Ni4 -102.5(9) . .
Ni6 Ni5 O3 Ni4 -103.9(2) . .
O190 Ni4 O3 Ni8 118.3(3) . .
O200 Ni4 O3 Ni8 31.1(3) . .
O102 Ni4 O3 Ni8 -143.8(2) . .
O111 Ni4 O3 Ni8 -67.0(2) . .
O270 Ni4 O3 Ni8 -104.5(12) . .
Ni3 Ni4 O3 Ni8 -105.0(2) . .
O190 Ni4 O3 Ni5 -30.9(3) . .
O200 Ni4 O3 Ni5 -118.1(3) . .
O102 Ni4 O3 Ni5 66.9(3) . .
O111 Ni4 O3 Ni5 143.8(3) . .
O270 Ni4 O3 Ni5 106.3(12) . .
Ni3 Ni4 O3 Ni5 105.7(2) . .
O241 Ni12 O4 Ni11 118.0(2) . .
O251 Ni12 O4 Ni11 27.5(3) . .
O123 Ni12 O4 Ni11 -65.7(2) . .
O133 Ni12 O4 Ni11 -144.3(2) . .
O310 Ni12 O4 Ni11 -122.0(12) . .
N310 Ni12 O4 Ni11 -100(4) . .
Ni9 Ni12 O4 Ni11 -106.80(19) . .
O241 Ni12 O4 Ni10 -33.0(3) . .
O251 Ni12 O4 Ni10 -123.5(2) . .
O123 Ni12 O4 Ni10 143.3(2) . .
O133 Ni12 O4 Ni10 64.8(2) . .
O310 Ni12 O4 Ni10 87.0(12) . .
N310 Ni12 O4 Ni10 109(4) . .
Ni9 Ni12 O4 Ni10 102.2(2) . .
O231 Ni11 O4 Ni12 -120.8(2) . .
O250 Ni11 O4 Ni12 -30.7(3) . .
O113 Ni11 O4 Ni12 144.7(2) . .
O122 Ni11 O4 Ni12 64.6(2) . .
O300 Ni11 O4 Ni12 97.0(9) . .
Ni8 Ni11 O4 Ni12 103.42(19) . .
O231 Ni11 O4 Ni10 29.6(3) . .
O250 Ni11 O4 Ni10 119.8(3) . .
O113 Ni11 O4 Ni10 -64.8(2) . .
O122 Ni11 O4 Ni10 -144.9(2) . .
O300 Ni11 O4 Ni10 -112.6(8) . .
Ni8 Ni11 O4 Ni10 -106.1(2) . .
O230 Ni10 O4 Ni12 118.0(2) . .
O240 Ni10 O4 Ni12 28.4(3) . .
O132 Ni10 O4 Ni12 -65.6(2) . .
O112 Ni10 O4 Ni12 -144.7(2) . .
N290 Ni10 O4 Ni12 -130.0(8) . .
Ni7 Ni10 O4 Ni12 -107.99(19) . .
O230 Ni10 O4 Ni11 -31.9(3) . .
O240 Ni10 O4 Ni11 -121.5(2) . .
O132 Ni10 O4 Ni11 144.5(2) . .
O112 Ni10 O4 Ni11 65.4(2) . .
N290 Ni10 O4 Ni11 80.1(8) . .
Ni7 Ni10 O4 Ni11 102.1(2) . .
O102 P1 O101 Ni1 -140.4(3) . .
O103 P1 O101 Ni1 -15.9(4) . .
C1B P1 O101 Ni1 92.7(10) . .
C1 P1 O101 Ni1 106.7(4) . .
O102 P1 O101 Ni2 21.6(4) . .
O103 P1 O101 Ni2 146.1(3) . .
C1B P1 O101 Ni2 -105.3(10) . .
C1 P1 O101 Ni2 -91.3(4) . .
O140 Ni1 O101 P1 -61.7(4) . .
O1 Ni1 O101 P1 37.2(4) . .
O150 Ni1 O101 P1 -174.0(7) . .
O131 Ni1 O101 P1 129.0(4) . .
O260 Ni1 O101 P1 -149.8(4) . .
Ni2 Ni1 O101 P1 167.5(5) . .
O140 Ni1 O101 Ni2 130.8(2) . .
O1 Ni1 O101 Ni2 -130.31(17) . .
O150 Ni1 O101 Ni2 18.5(10) . .
O131 Ni1 O101 Ni2 -38.44(16) . .
O260 Ni1 O101 Ni2 42.69(16) . .
O2 Ni2 O101 P1 -42.0(4) . .
O160 Ni2 O101 P1 58.8(4) . .
O170 Ni2 O101 P1 175.5(9) . .
O131 Ni2 O101 P1 -129.9(4) . .
O260 Ni2 O101 P1 150.8(4) . .
Ni1 Ni2 O101 P1 -167.6(5) . .
O2 Ni2 O101 Ni1 125.60(17) . .
O160 Ni2 O101 Ni1 -133.54(17) . .
O170 Ni2 O101 Ni1 -16.9(11) . .
O131 Ni2 O101 Ni1 37.67(15) . .
O260 Ni2 O101 Ni1 -41.54(16) . .
O101 P1 O102 Ni3 -19.9(4) . .
O103 P1 O102 Ni3 -144.3(3) . .
C1B P1 O102 Ni3 105.6(10) . .
C1 P1 O102 Ni3 92.7(4) . .
O101 P1 O102 Ni4 143.9(3) . .
O103 P1 O102 Ni4 19.5(5) . .
C1B P1 O102 Ni4 -90.6(11) . .
C1 P1 O102 Ni4 -103.5(4) . .
O161 Ni3 O102 P1 -59.1(4) . .
O2 Ni3 O102 P1 39.4(4) . .
O180 Ni3 O102 P1 -167.1(8) . .
O111 Ni3 O102 P1 130.9(4) . .
O270 Ni3 O102 P1 -149.0(4) . .
N270 Ni3 O102 P1 -144.0(10) . .
Ni4 Ni3 O102 P1 168.8(5) . .
O161 Ni3 O102 Ni4 132.06(18) . .
O2 Ni3 O102 Ni4 -129.42(17) . .
O180 Ni3 O102 Ni4 24.1(10) . .
O111 Ni3 O102 Ni4 -37.89(15) . .
O270 Ni3 O102 Ni4 42.2(3) . .
N270 Ni3 O102 Ni4 47.2(10) . .
O3 Ni4 O102 P1 -41.4(4) . .
O190 Ni4 O102 P1 58.0(4) . .
O200 Ni4 O102 P1 165.3(9) . .
O111 Ni4 O102 P1 -131.1(4) . .
O270 Ni4 O102 P1 149.9(4) . .
Ni3 Ni4 O102 P1 -168.4(5) . .
O3 Ni4 O102 Ni3 127.04(17) . .
O190 Ni4 O102 Ni3 -133.6(2) . .
O200 Ni4 O102 Ni3 -26.3(11) . .
O111 Ni4 O102 Ni3 37.29(15) . .
O270 Ni4 O102 Ni3 -41.7(3) . .
O102 P1 O103 Ni6 141.4(4) . .
O101 P1 O103 Ni6 16.5(5) . .
C1B P1 O103 Ni6 -99.6(11) . .
C1 P1 O103 Ni6 -100.8(4) . .
O102 P1 O103 Ni5 -16.1(5) . .
O101 P1 O103 Ni5 -141.0(4) . .
C1B P1 O103 Ni5 102.9(11) . .
C1 P1 O103 Ni5 101.7(4) . .
O141 Ni6 O103 P1 61.5(4) . .
O1 Ni6 O103 P1 -37.9(4) . .
O220 Ni6 O103 P1 161.8(13) . .
O121 Ni6 O103 P1 -128.2(4) . .
O280 Ni6 O103 P1 152.6(4) . .
Ni5 Ni6 O103 P1 -164.4(5) . .
O141 Ni6 O103 Ni5 -134.1(2) . .
O1 Ni6 O103 Ni5 126.43(18) . .
O220 Ni6 O103 Ni5 -33.8(15) . .
O121 Ni6 O103 Ni5 36.14(17) . .
O280 Ni6 O103 Ni5 -43.0(2) . .
O191 Ni5 O103 P1 -63.9(4) . .
O3 Ni5 O103 P1 36.2(4) . .
O210 Ni5 O103 P1 -165.2(9) . .
O121 Ni5 O103 P1 127.8(4) . .
O280 Ni5 O103 P1 -153.3(4) . .
Ni6 Ni5 O103 P1 164.5(5) . .
O191 Ni5 O103 Ni6 131.6(2) . .
O3 Ni5 O103 Ni6 -128.37(18) . .
O210 Ni5 O103 Ni6 30.3(11) . .
O121 Ni5 O103 Ni6 -36.70(17) . .
O280 Ni5 O103 Ni6 42.2(2) . .
O112 P2 O111 Ni3 22.9(4) . .
O113 P2 O111 Ni3 146.9(3) . .
C21 P2 O111 Ni3 -93.0(4) . .
O112 P2 O111 Ni4 -140.0(3) . .
O113 P2 O111 Ni4 -16.0(5) . .
C21 P2 O111 Ni4 104.0(4) . .
O161 Ni3 O111 P2 165.0(9) . .
O2 Ni3 O111 P2 -40.4(4) . .
O180 Ni3 O111 P2 59.2(4) . .
O102 Ni3 O111 P2 -130.7(4) . .
O270 Ni3 O111 P2 149.6(4) . .
N270 Ni3 O111 P2 144.4(10) . .
Ni4 Ni3 O111 P2 -168.4(4) . .
O161 Ni3 O111 Ni4 -26.6(11) . .
O2 Ni3 O111 Ni4 127.95(16) . .
O180 Ni3 O111 Ni4 -132.39(18) . .
O102 Ni3 O111 Ni4 37.69(16) . .
O270 Ni3 O111 Ni4 -42.0(4) . .
N270 Ni3 O111 Ni4 -47.3(10) . .
O3 Ni4 O111 P2 39.9(4) . .
O190 Ni4 O111 P2 -170.6(10) . .
O200 Ni4 O111 P2 -60.2(4) . .
O102 Ni4 O111 P2 129.8(4) . .
O270 Ni4 O111 P2 -150.9(4) . .
Ni3 Ni4 O111 P2 167.5(5) . .
O3 Ni4 O111 Ni3 -127.59(18) . .
O190 Ni4 O111 Ni3 22.0(12) . .
O200 Ni4 O111 Ni3 132.3(2) . .
O102 Ni4 O111 Ni3 -37.68(16) . .
O270 Ni4 O111 Ni3 41.6(3) . .
O111 P2 O112 Ni7 -25.9(4) . .
O113 P2 O112 Ni7 -149.1(3) . .
C21 P2 O112 Ni7 89.8(4) . .
O111 P2 O112 Ni10 146.2(3) . .
O113 P2 O112 Ni10 23.0(4) . .
C21 P2 O112 Ni10 -98.2(4) . .
O2 Ni7 O112 P2 44.9(3) . .
O171 Ni7 O112 P2 -156.7(6) . .
O181 Ni7 O112 P2 -56.7(3) . .
O132 Ni7 O112 P2 138.2(3) . .
N290 Ni7 O112 P2 -144.1(3) . .
Ni10 Ni7 O112 P2 174.6(4) . .
O2 Ni7 O112 Ni10 -129.68(16) . .
O171 Ni7 O112 Ni10 28.7(8) . .
O181 Ni7 O112 Ni10 128.68(16) . .
O132 Ni7 O112 Ni10 -36.39(14) . .
N290 Ni7 O112 Ni10 41.34(14) . .
O230 Ni10 O112 P2 53.0(4) . .
O240 Ni10 O112 P2 177.8(9) . .
O4 Ni10 O112 P2 -43.7(4) . .
O132 Ni10 O112 P2 -137.6(4) . .
N290 Ni10 O112 P2 139.0(3) . .
Ni7 Ni10 O112 P2 -174.3(4) . .
O230 Ni10 O112 Ni7 -132.63(17) . .
O240 Ni10 O112 Ni7 -7.8(11) . .
O4 Ni10 O112 Ni7 130.68(16) . .
O132 Ni10 O112 Ni7 36.76(14) . .
N290 Ni10 O112 Ni7 -46.64(15) . .
O111 P2 O113 Ni11 -141.1(3) . .
O112 P2 O113 Ni11 -16.6(4) . .
C21 P2 O113 Ni11 101.9(4) . .
O111 P2 O113 Ni8 12.3(5) . .
O112 P2 O113 Ni8 136.8(3) . .
C21 P2 O113 Ni8 -104.7(4) . .
O231 Ni11 O113 P2 -64.5(4) . .
O250 Ni11 O113 P2 -165.3(7) . .
O4 Ni11 O113 P2 34.9(4) . .
O122 Ni11 O113 P2 124.9(4) . .
O300 Ni11 O113 P2 -155.8(4) . .
Ni8 Ni11 O113 P2 161.9(5) . .
O231 Ni11 O113 Ni8 133.61(18) . .
O250 Ni11 O113 Ni8 32.8(9) . .
O4 Ni11 O113 Ni8 -127.07(16) . .
O122 Ni11 O113 Ni8 -37.05(17) . .
O300 Ni11 O113 Ni8 42.26(18) . .
O3 Ni8 O113 P2 -34.3(4) . .
O201 Ni8 O113 P2 65.5(4) . .
O211 Ni8 O113 P2 167.1(12) . .
O122 Ni8 O113 P2 -123.9(4) . .
O300 Ni8 O113 P2 155.3(4) . .
Ni11 Ni8 O113 P2 -161.1(5) . .
O3 Ni8 O113 Ni11 126.84(19) . .
O201 Ni8 O113 Ni11 -133.34(19) . .
O211 Ni8 O113 Ni11 -31.8(14) . .
O122 Ni8 O113 Ni11 37.21(16) . .
O300 Ni8 O113 Ni11 -43.6(2) . .
O122 P3 O121 Ni5 20.5(5) . .
O123 P3 O121 Ni5 143.9(4) . .
C31B P3 O121 Ni5 -99.4(7) . .
C31 P3 O121 Ni5 -96.9(7) . .
O122 P3 O121 Ni6 -139.0(4) . .
O123 P3 O121 Ni6 -15.6(5) . .
C31B P3 O121 Ni6 101.2(7) . .
C31 P3 O121 Ni6 103.7(7) . .
O191 Ni5 O121 P3 163.2(8) . .
O3 Ni5 O121 P3 -40.0(4) . .
O210 Ni5 O121 P3 61.8(4) . .
O103 Ni5 O121 P3 -129.4(4) . .
O280 Ni5 O121 P3 150.5(5) . .
Ni6 Ni5 O121 P3 -165.8(5) . .
O191 Ni5 O121 Ni6 -31.0(11) . .
O3 Ni5 O121 Ni6 125.83(18) . .
O210 Ni5 O121 Ni6 -132.3(2) . .
O103 Ni5 O121 Ni6 36.44(16) . .
O280 Ni5 O121 Ni6 -43.7(2) . .
O141 Ni6 O121 P3 -175.7(10) . .
O1 Ni6 O121 P3 37.5(4) . .
O220 Ni6 O121 P3 -60.9(4) . .
O103 Ni6 O121 P3 128.2(4) . .
O280 Ni6 O121 P3 -149.7(5) . .
Ni5 Ni6 O121 P3 165.5(5) . .
O141 Ni6 O121 Ni5 18.8(12) . .
O1 Ni6 O121 Ni5 -128.02(18) . .
O220 Ni6 O121 Ni5 133.6(2) . .
O103 Ni6 O121 Ni5 -37.31(17) . .
O280 Ni6 O121 Ni5 44.8(2) . .
O121 P3 O122 Ni8 -23.0(5) . .
O123 P3 O122 Ni8 -145.9(4) . .
C31B P3 O122 Ni8 92.0(7) . .
C31 P3 O122 Ni8 100.5(7) . .
O121 P3 O122 Ni11 144.1(4) . .
O123 P3 O122 Ni11 21.2(5) . .
C31B P3 O122 Ni11 -100.9(7) . .
C31 P3 O122 Ni11 -92.4(7) . .
O3 Ni8 O122 P3 43.7(4) . .
O201 Ni8 O122 P3 -165.5(10) . .
O211 Ni8 O122 P3 -56.5(4) . .
O113 Ni8 O122 P3 134.0(4) . .
O300 Ni8 O122 P3 -145.2(4) . .
Ni11 Ni8 O122 P3 171.1(5) . .
O3 Ni8 O122 Ni11 -127.37(17) . .
O201 Ni8 O122 Ni11 23.5(12) . .
O211 Ni8 O122 Ni11 132.4(2) . .
O113 Ni8 O122 Ni11 -37.10(16) . .
O300 Ni8 O122 Ni11 43.71(18) . .
O231 Ni11 O122 P3 168.2(9) . .
O250 Ni11 O122 P3 59.1(4) . .
O4 Ni11 O122 P3 -41.3(4) . .
O113 Ni11 O122 P3 -133.4(4) . .
O300 Ni11 O122 P3 146.5(4) . .
Ni8 Ni11 O122 P3 -171.0(5) . .
O231 Ni11 O122 Ni8 -20.7(11) . .
O250 Ni11 O122 Ni8 -129.8(2) . .
O4 Ni11 O122 Ni8 129.78(17) . .
O113 Ni11 O122 Ni8 37.69(16) . .
O300 Ni11 O122 Ni8 -42.5(2) . .
O121 P3 O123 Ni9 16.3(5) . .
O122 P3 O123 Ni9 139.4(4) . .
C31B P3 O123 Ni9 -97.0(6) . .
C31 P3 O123 Ni9 -108.1(6) . .
O121 P3 O123 Ni12 -144.2(3) . .
O122 P3 O123 Ni12 -21.1(5) . .
C31B P3 O123 Ni12 102.4(6) . .
C31 P3 O123 Ni12 91.4(6) . .
N310 Ni9 O123 P3 143.7(15) . .
O1 Ni9 O123 P3 -38.3(4) . .
O221 Ni9 O123 P3 61.3(4) . .
O151 Ni9 O123 P3 172.2(8) . .
O133 Ni9 O123 P3 -126.9(4) . .
O310 Ni9 O123 P3 152.4(4) . .
Ni12 Ni9 O123 P3 -166.0(5) . .
N310 Ni9 O123 Ni12 -50.3(15) . .
O1 Ni9 O123 Ni12 127.72(17) . .
O221 Ni9 O123 Ni12 -132.6(2) . .
O151 Ni9 O123 Ni12 -21.7(10) . .
O133 Ni9 O123 Ni12 39.08(16) . .
O310 Ni9 O123 Ni12 -41.6(3) . .
O4 Ni12 O123 P3 41.8(4) . .
O241 Ni12 O123 P3 -158.0(9) . .
O251 Ni12 O123 P3 -60.3(4) . .
O133 Ni12 O123 P3 128.4(4) . .
O310 Ni12 O123 P3 -149.8(4) . .
N310 Ni12 O123 P3 -150.6(14) . .
Ni9 Ni12 O123 P3 167.0(5) . .
O4 Ni12 O123 Ni9 -125.19(17) . .
O241 Ni12 O123 Ni9 35.1(11) . .
O251 Ni12 O123 Ni9 132.7(2) . .
O133 Ni12 O123 Ni9 -38.61(16) . .
O310 Ni12 O123 Ni9 43.2(3) . .
N310 Ni12 O123 Ni9 42.4(14) . .
O132 P4 O131 Ni1 150.7(3) . .
O133 P4 O131 Ni1 26.5(4) . .
C51 P4 O131 Ni1 -90.1(4) . .
O132 P4 O131 Ni2 -17.8(5) . .
O133 P4 O131 Ni2 -141.9(4) . .
C51 P4 O131 Ni2 101.4(5) . .
O140 Ni1 O131 P4 153.1(10) . .
O1 Ni1 O131 P4 -43.1(4) . .
O150 Ni1 O131 P4 56.7(4) . .
O101 Ni1 O131 P4 -133.6(4) . .
O260 Ni1 O131 P4 144.3(4) . .
Ni2 Ni1 O131 P4 -172.4(5) . .
O140 Ni1 O131 Ni2 -34.5(12) . .
O1 Ni1 O131 Ni2 129.38(18) . .
O150 Ni1 O131 Ni2 -130.9(2) . .
O101 Ni1 O131 Ni2 38.87(16) . .
O260 Ni1 O131 Ni2 -43.30(17) . .
O2 Ni2 O131 P4 44.6(4) . .
O160 Ni2 O131 P4 -169.0(9) . .
O170 Ni2 O131 P4 -54.9(4) . .
O101 Ni2 O131 P4 133.0(4) . .
O260 Ni2 O131 P4 -146.3(4) . .
Ni1 Ni2 O131 P4 171.4(5) . .
O2 Ni2 O131 Ni1 -126.83(17) . .
O160 Ni2 O131 Ni1 19.6(11) . .
O170 Ni2 O131 Ni1 133.66(18) . .
O101 Ni2 O131 Ni1 -38.42(16) . .
O260 Ni2 O131 Ni1 42.22(17) . .
O131 P4 O132 Ni10 -137.9(3) . .
O133 P4 O132 Ni10 -13.2(4) . .
C51 P4 O132 Ni10 105.0(4) . .
O131 P4 O132 Ni7 7.9(4) . .
O133 P4 O132 Ni7 132.6(3) . .
C51 P4 O132 Ni7 -109.2(4) . .
O230 Ni10 O132 P4 -165.3(8) . .
O240 Ni10 O132 P4 -66.9(3) . .
O4 Ni10 O132 P4 33.8(3) . .
O112 Ni10 O132 P4 120.3(3) . .
N290 Ni10 O132 P4 -155.8(3) . .
Ni7 Ni10 O132 P4 156.4(4) . .
O230 Ni10 O132 Ni7 38.3(10) . .
O240 Ni10 O132 Ni7 136.71(17) . .
O4 Ni10 O132 Ni7 -122.59(16) . .
O112 Ni10 O132 Ni7 -36.12(14) . .
N290 Ni10 O132 Ni7 47.84(15) . .
O2 Ni7 O132 P4 -30.0(4) . .
O171 Ni7 O132 P4 73.7(4) . .
O181 Ni7 O132 P4 166.3(5) . .
O112 Ni7 O132 P4 -118.5(4) . .
N290 Ni7 O132 P4 161.9(4) . .
Ni10 Ni7 O132 P4 -155.5(4) . .
O2 Ni7 O132 Ni10 125.49(16) . .
O171 Ni7 O132 Ni10 -130.77(16) . .
O181 Ni7 O132 Ni10 -38.2(7) . .
O112 Ni7 O132 Ni10 36.97(14) . .
N290 Ni7 O132 Ni10 -42.63(13) . .
O131 P4 O133 Ni9 -28.7(4) . .
O132 P4 O133 Ni9 -151.3(3) . .
C51 P4 O133 Ni9 88.3(4) . .
O131 P4 O133 Ni12 142.0(4) . .
O132 P4 O133 Ni12 19.4(5) . .
C51 P4 O133 Ni12 -101.0(4) . .
N310 Ni9 O133 P4 -145.7(15) . .
O1 Ni9 O133 P4 45.4(4) . .
O221 Ni9 O133 P4 -163.5(14) . .
O151 Ni9 O133 P4 -55.9(4) . .
O123 Ni9 O133 P4 135.3(4) . .
O310 Ni9 O133 P4 -144.0(4) . .
Ni12 Ni9 O133 P4 173.9(5) . .
N310 Ni9 O133 Ni12 40.4(15) . .
O1 Ni9 O133 Ni12 -128.45(19) . .
O221 Ni9 O133 Ni12 22.6(16) . .
O151 Ni9 O133 Ni12 130.20(19) . .
O123 Ni9 O133 Ni12 -38.54(16) . .
O310 Ni9 O133 Ni12 42.1(3) . .
O4 Ni12 O133 P4 -42.4(4) . .
O241 Ni12 O133 P4 55.8(4) . .
O251 Ni12 O133 P4 179.5(8) . .
O123 Ni12 O133 P4 -134.8(4) . .
O310 Ni12 O133 P4 142.8(4) . .
N310 Ni12 O133 P4 152.6(12) . .
Ni9 Ni12 O133 P4 -173.4(5) . .
O4 Ni12 O133 Ni9 130.92(17) . .
O241 Ni12 O133 Ni9 -130.87(18) . .
O251 Ni12 O133 Ni9 -7.1(11) . .
O123 Ni12 O133 Ni9 38.52(17) . .
O310 Ni12 O133 Ni9 -43.8(3) . .
N310 Ni12 O133 Ni9 -34.0(12) . .
O1 Ni1 O140 C140 -19.0(9) . .
O150 Ni1 O140 C140 -118.3(9) . .
O131 Ni1 O140 C140 144.7(11) . .
O101 Ni1 O140 C140 73.0(8) . .
O260 Ni1 O140 C140 153.3(8) . .
Ni2 Ni1 O140 C140 115.0(8) . .
O1 Ni6 O141 C140 3.6(9) . .
O220 Ni6 O141 C140 101.8(9) . .
O103 Ni6 O141 C140 -87.7(9) . .
O121 Ni6 O141 C140 -142.7(11) . .
O280 Ni6 O141 C140 -168.1(9) . .
Ni5 Ni6 O141 C140 -126.7(8) . .
O140 Ni1 O150 C150 107.6(8) . .
O1 Ni1 O150 C150 9.2(8) . .
O131 Ni1 O150 C150 -83.5(8) . .
O101 Ni1 O150 C150 -139.1(9) . .
O260 Ni1 O150 C150 -163.0(8) . .
Ni2 Ni1 O150 C150 -123.4(7) . .
N310 Ni9 O151 C150 166.7(15) . .
O1 Ni9 O151 C150 -9.9(8) . .
O221 Ni9 O151 C150 -109.5(8) . .
O123 Ni9 O151 C150 138.8(9) . .
O133 Ni9 O151 C150 79.5(8) . .
O310 Ni9 O151 C150 158.3(8) . .
Ni12 Ni9 O151 C150 120.5(8) . .
O2 Ni2 O160 C160 9.6(6) . .
O170 Ni2 O160 C160 109.0(6) . .
O131 Ni2 O160 C160 -136.1(10) . .
O101 Ni2 O160 C160 -79.6(6) . .
O260 Ni2 O160 C160 -158.2(6) . .
Ni1 Ni2 O160 C160 -119.3(6) . .
O2 Ni3 O161 C160 -10.1(6) . .
O180 Ni3 O161 C160 -109.1(6) . .
O111 Ni3 O161 C160 144.2(9) . .
O102 Ni3 O161 C160 81.6(6) . .
O270 Ni3 O161 C160 159.2(6) . .
N270 Ni3 O161 C160 164.8(10) . .
Ni4 Ni3 O161 C160 121.4(6) . .
O2 Ni2 O170 C170 -8.6(7) . .
O160 Ni2 O170 C170 -109.3(7) . .
O131 Ni2 O170 C170 80.1(7) . .
O101 Ni2 O170 C170 133.3(10) . .
O260 Ni2 O170 C170 157.4(7) . .
Ni1 Ni2 O170 C170 118.6(7) . .
O2 Ni7 O171 C170 7.0(7) . .
O181 Ni7 O171 C170 108.2(6) . .
O112 Ni7 O171 C170 -150.8(7) . .
O132 Ni7 O171 C170 -87.2(6) . .
N290 Ni7 O171 C170 -163.1(6) . .
Ni10 Ni7 O171 C170 -126.6(6) . .
O161 Ni3 O180 C180 113.1(5) . .
O2 Ni3 O180 C180 15.2(5) . .
O111 Ni3 O180 C180 -77.6(5) . .
O102 Ni3 O180 C180 -137.9(8) . .
O270 Ni3 O180 C180 -155.6(6) . .
N270 Ni3 O180 C180 -161.0(11) . .
Ni4 Ni3 O180 C180 -117.3(5) . .
O2 Ni7 O181 C180 -9.8(5) . .
O171 Ni7 O181 C180 -112.9(5) . .
O112 Ni7 O181 C180 80.4(5) . .
O132 Ni7 O181 C180 153.5(5) . .
N290 Ni7 O181 C180 157.9(5) . .
Ni10 Ni7 O181 C180 122.2(5) . .
O3 Ni4 O190 C190 10.3(5) . .
O200 Ni4 O190 C190 109.8(5) . .
O102 Ni4 O190 C190 -80.9(5) . .
O111 Ni4 O190 C190 -138.8(10) . .
O270 Ni4 O190 C190 -158.0(6) . .
Ni3 Ni4 O190 C190 -120.0(5) . .
O3 Ni5 O191 C190 -7.3(6) . .
O210 Ni5 O191 C190 -108.6(6) . .
O121 Ni5 O191 C190 149.1(8) . .
O103 Ni5 O191 C190 83.3(6) . .
O280 Ni5 O191 C190 161.5(6) . .
Ni6 Ni5 O191 C190 122.9(5) . .
O3 Ni4 O200 C200 -10.1(6) . .
O190 Ni4 O200 C200 -108.8(6) . .
O102 Ni4 O200 C200 142.7(8) . .
O111 Ni4 O200 C200 81.0(6) . .
O270 Ni4 O200 C200 157.8(7) . .
Ni3 Ni4 O200 C200 120.3(6) . .
O3 Ni8 O201 C200 7.3(6) . .
O211 Ni8 O201 C200 107.1(6) . .
O122 Ni8 O201 C200 -143.1(9) . .
O113 Ni8 O201 C200 -83.8(6) . .
O300 Ni8 O201 C200 -163.0(6) . .
Ni11 Ni8 O201 C200 -122.9(6) . .
O191 Ni5 O210 C210 109.7(8) . .
O3 Ni5 O210 C210 10.0(8) . .
O121 Ni5 O210 C210 -82.7(8) . .
O103 Ni5 O210 C210 -148.2(8) . .
O280 Ni5 O210 C210 -159.8(8) . .
Ni6 Ni5 O210 C210 -122.5(8) . .
O3 Ni8 O211 C210 -13.7(9) . .
O201 Ni8 O211 C210 -113.1(9) . .
O122 Ni8 O211 C210 77.1(9) . .
O113 Ni8 O211 C210 144.6(9) . .
O300 Ni8 O211 C210 156.2(9) . .
Ni11 Ni8 O211 C210 117.2(9) . .
O141 Ni6 O220 C220 -109.1(8) . .
O1 Ni6 O220 C220 -9.8(8) . .
O103 Ni6 O220 C220 150.2(11) . .
O121 Ni6 O220 C220 81.5(8) . .
O280 Ni6 O220 C220 159.3(8) . .
Ni5 Ni6 O220 C220 120.5(8) . .
N310 Ni9 O221 C220 -160.2(18) . .
O1 Ni9 O221 C220 8.3(9) . .
O151 Ni9 O221 C220 109.7(9) . .
O123 Ni9 O221 C220 -82.3(9) . .
O133 Ni9 O221 C220 -142.3(12) . .
O310 Ni9 O221 C220 -161.4(9) . .
Ni12 Ni9 O221 C220 -122.4(9) . .
O240 Ni10 O230 C230 115.6(5) . .
O4 Ni10 O230 C230 15.3(5) . .
O132 Ni10 O230 C230 -145.5(7) . .
O112 Ni10 O230 C230 -72.7(5) . .
N290 Ni10 O230 C230 -154.9(5) . .
Ni7 Ni10 O230 C230 -112.4(5) . .
O250 Ni11 O231 C230 -107.2(5) . .
O4 Ni11 O231 C230 -7.0(5) . .
O113 Ni11 O231 C230 85.8(5) . .
O122 Ni11 O231 C230 143.1(8) . .
O300 Ni11 O231 C230 164.4(5) . .
Ni8 Ni11 O231 C230 125.3(4) . .
O230 Ni10 O240 C240 -96.0(5) . .
O4 Ni10 O240 C240 0.8(5) . .
O132 Ni10 O240 C240 94.8(5) . .
O112 Ni10 O240 C240 138.5(8) . .
N290 Ni10 O240 C240 176.9(5) . .
Ni7 Ni10 O240 C240 131.7(5) . .
O4 Ni12 O241 C240 15.3(6) . .
O251 Ni12 O241 C240 117.2(5) . .
O123 Ni12 O241 C240 -144.8(8) . .
O133 Ni12 O241 C240 -72.9(5) . .
O310 Ni12 O241 C240 -152.8(6) . .
N310 Ni12 O241 C240 -151.8(15) . .
Ni9 Ni12 O241 C240 -114.5(5) . .
O231 Ni11 O250 C250 115.1(5) . .
O4 Ni11 O250 C250 16.1(5) . .
O113 Ni11 O250 C250 -143.4(7) . .
O122 Ni11 O250 C250 -75.2(5) . .
O300 Ni11 O250 C250 -152.7(5) . .
Ni8 Ni11 O250 C250 -115.7(5) . .
O4 Ni12 O251 C250 -4.7(5) . .
O241 Ni12 O251 C250 -103.1(5) . .
O123 Ni12 O251 C250 87.7(5) . .
O133 Ni12 O251 C250 132.3(8) . .
O310 Ni12 O251 C250 168.4(6) . .
N310 Ni12 O251 C250 158.5(13) . .
Ni9 Ni12 O251 C250 126.2(5) . .
O140 Ni1 O260 C260 48.7(5) . .
O1 Ni1 O260 C260 -174.3(8) . .
O150 Ni1 O260 C260 -38.6(5) . .
O131 Ni1 O260 C260 -133.0(5) . .
O101 Ni1 O260 C260 146.4(5) . .
Ni2 Ni1 O260 C260 -173.4(5) . .
O140 Ni1 O260 Ni2 -137.9(2) . .
O1 Ni1 O260 Ni2 -1.0(11) . .
O150 Ni1 O260 Ni2 134.76(19) . .
O131 Ni1 O260 Ni2 40.35(15) . .
O101 Ni1 O260 Ni2 -40.26(15) . .
O2 Ni2 O260 C260 163.6(10) . .
O160 Ni2 O260 C260 -56.3(10) . .
O170 Ni2 O260 C260 31.1(10) . .
O131 Ni2 O260 C260 127.7(10) . .
O101 Ni2 O260 C260 -152.9(10) . .
Ni1 Ni2 O260 C260 167.3(10) . .
O2 Ni2 O260 Ni1 -3.7(6) . .
O160 Ni2 O260 Ni1 136.41(18) . .
O170 Ni2 O260 Ni1 -136.18(18) . .
O131 Ni2 O260 Ni1 -39.64(15) . .
O101 Ni2 O260 Ni1 39.81(15) . .
O141 Ni6 O280 C280 -57(4) . .
O1 Ni6 O280 C280 160(4) . .
O220 Ni6 O280 C280 32(4) . .
O103 Ni6 O280 C280 -149(4) . .
O121 Ni6 O280 C280 129(4) . .
Ni5 Ni6 O280 C280 170(4) . .
O141 Ni6 O280 C285 -46.4(15) . .
O1 Ni6 O280 C285 170.5(15) . .
O220 Ni6 O280 C285 42.4(15) . .
O103 Ni6 O280 C285 -139.2(15) . .
O121 Ni6 O280 C285 138.8(15) . .
Ni5 Ni6 O280 C285 179.9(15) . .
O141 Ni6 O280 Ni5 133.7(2) . .
O1 Ni6 O280 Ni5 -9.4(11) . .
O220 Ni6 O280 Ni5 -137.6(3) . .
O103 Ni6 O280 Ni5 40.91(19) . .
O121 Ni6 O280 Ni5 -41.16(19) . .
O191 Ni5 O280 C280 48.0(13) . .
O3 Ni5 O280 C280 -178.4(13) . .
O210 Ni5 O280 C280 -39.3(13) . .
O121 Ni5 O280 C280 -134.8(13) . .
O103 Ni5 O280 C280 143.2(13) . .
O191 Ni5 O280 C285 45(6) . .
O3 Ni5 O280 C285 179(6) . .
O210 Ni5 O280 C285 -42(6) . .
O121 Ni5 O280 C285 -138(6) . .
O103 Ni5 O280 C285 140(6) . .
O191 Ni5 O280 Ni6 -135.4(2) . .
O3 Ni5 O280 Ni6 -1.8(10) . .
O210 Ni5 O280 Ni6 137.3(2) . .
O121 Ni5 O280 Ni6 41.9(2) . .
O103 Ni5 O280 Ni6 -40.19(19) . .
O3 Ni8 O300 C300 -171(4) . .
O201 Ni8 O300 C300 -34(4) . .
O211 Ni8 O300 C300 53(4) . .
O122 Ni8 O300 C300 150(4) . .
O113 Ni8 O300 C300 -129(4) . .
Ni11 Ni8 O300 C300 -170(4) . .
O3 Ni8 O300 C305 -171.8(14) . .
O201 Ni8 O300 C305 -34.4(14) . .
O211 Ni8 O300 C305 52.7(14) . .
O122 Ni8 O300 C305 149.3(14) . .
O113 Ni8 O300 C305 -129.6(14) . .
Ni11 Ni8 O300 C305 -170.0(14) . .
O3 Ni8 O300 Ni11 -1.8(10) . .
O201 Ni8 O300 Ni11 135.6(2) . .
O211 Ni8 O300 Ni11 -137.3(3) . .
O122 Ni8 O300 Ni11 -40.67(18) . .
O113 Ni8 O300 Ni11 40.46(17) . .
O231 Ni11 O300 C300 41.9(13) . .
O250 Ni11 O300 C300 -46.6(13) . .
O4 Ni11 O300 C300 -175.4(13) . .
O113 Ni11 O300 C300 135.6(13) . .
O122 Ni11 O300 C300 -142.2(13) . .
Ni8 Ni11 O300 C300 177.0(13) . .
O231 Ni11 O300 C305 11(5) . .
O250 Ni11 O300 C305 -77(5) . .
O4 Ni11 O300 C305 154(5) . .
O113 Ni11 O300 C305 105(5) . .
O122 Ni11 O300 C305 -173(5) . .
Ni8 Ni11 O300 C305 146(5) . .
O231 Ni11 O300 Ni8 -135.1(2) . .
O250 Ni11 O300 Ni8 136.5(2) . .
O4 Ni11 O300 Ni8 7.7(10) . .
O113 Ni11 O300 Ni8 -41.36(18) . .
O122 Ni11 O300 Ni8 40.86(18) . .
O102 P1 C1 C2 -146.2(4) . .
O101 P1 C1 C2 -28.5(5) . .
O103 P1 C1 C2 92.4(5) . .
C1B P1 C1 C2 88(5) . .
O102 P1 C1 C6 34.5(5) . .
O101 P1 C1 C6 152.2(4) . .
O103 P1 C1 C6 -86.9(5) . .
C1B P1 C1 C6 -91(5) . .
C6 C1 C2 C3 0.0 . .
P1 C1 C2 C3 -179.3(6) . .
C1 C2 C3 C4 0.0 . .
C2 C3 C4 C5 0.0 . .
C3 C4 C5 C6 0.0 . .
C4 C5 C6 C1 0.0 . .
C2 C1 C6 C5 0.0 . .
P1 C1 C6 C5 179.3(6) . .
O102 P1 C1B C2B 111.8(16) . .
O101 P1 C1B C2B -122.1(16) . .
O103 P1 C1B C2B -5.7(19) . .
C1 P1 C1B C2B 170(6) . .
O102 P1 C1B C6B -66.1(17) . .
O101 P1 C1B C6B 60.1(17) . .
O103 P1 C1B C6B 176.4(14) . .
C1 P1 C1B C6B -8(4) . .
C6B C1B C2B C3B 0.0 . .
P1 C1B C2B C3B -178(2) . .
C1B C2B C3B C4B 0.0 . .
C2B C3B C4B C5B 0.0 . .
C2B C3B C4B C309 136.6(17) . 4_566
C3B C4B C5B C6B 0.0 . .
C309 C4B C5B C6B -127.2(19) 4_566 .
C4B C5B C6B C1B 0.0 . .
C2B C1B C6B C5B 0.0 . .
P1 C1B C6B C5B 178(2) . .
O111 P2 C21 C22 -37.7(7) . .
O112 P2 C21 C22 -157.3(7) . .
O113 P2 C21 C22 81.5(7) . .
O111 P2 C21 C26 141.8(6) . .
O112 P2 C21 C26 22.2(7) . .
O113 P2 C21 C26 -99.0(6) . .
C26 C21 C22 C23 2.0(13) . .
P2 C21 C22 C23 -178.5(8) . .
C21 C22 C23 C24 -1.4(16) . .
C22 C23 C24 C25 -0.8(16) . .
C23 C24 C25 C26 2.4(15) . .
C24 C25 C26 C21 -1.8(13) . .
C22 C21 C26 C25 -0.3(12) . .
P2 C21 C26 C25 -179.8(6) . .
O121 P3 C31 C32 -89.2(9) . .
O122 P3 C31 C32 149.8(8) . .
O123 P3 C31 C32 32.5(10) . .
C31B P3 C31 C32 -76(5) . .
O121 P3 C31 C36 90.3(9) . .
O122 P3 C31 C36 -30.7(10) . .
O123 P3 C31 C36 -148.0(8) . .
C31B P3 C31 C36 103(5) . .
C36 C31 C32 C33 0.0 . .
P3 C31 C32 C33 179.5(12) . .
C31 C32 C33 C34 0.0 . .
C32 C33 C34 C35 0.0 . .
C33 C34 C35 C36 0.0 . .
C34 C35 C36 C31 0.0 . .
C32 C31 C36 C35 0.0 . .
P3 C31 C36 C35 -179.5(12) . .
O121 P3 C31B C32B -40.4(11) . .
O122 P3 C31B C32B -159.6(9) . .
O123 P3 C31B C32B 77.2(11) . .
C31 P3 C31B C32B 152(5) . .
O121 P3 C31B C36B 146.2(10) . .
O122 P3 C31B C36B 27.0(12) . .
O123 P3 C31B C36B -96.2(10) . .
C31 P3 C31B C36B -22(4) . .
C36B C31B C32B C33B 0.0 . .
P3 C31B C32B C33B -173.3(15) . .
C31B C32B C33B C34B 0.0 . .
C32B C33B C34B C35B 0.0 . .
C33B C34B C35B C36B 0.0 . .
C34B C35B C36B C31B 0.0 . .
C32B C31B C36B C35B 0.0 . .
P3 C31B C36B C35B 173.5(14) . .
O131 P4 C51 C56 -30.4(7) . .
O132 P4 C51 C56 87.9(6) . .
O133 P4 C51 C56 -150.9(6) . .
O131 P4 C51 C52 149.1(6) . .
O132 P4 C51 C52 -92.6(6) . .
O133 P4 C51 C52 28.6(6) . .
C56 C51 C52 C53 -1.9(11) . .
P4 C51 C52 C53 178.6(6) . .
C51 C52 C53 C54 -0.1(13) . .
C52 C53 C54 C55 3.0(15) . .
C53 C54 C55 C56 -3.9(14) . .
C52 C51 C56 C55 1.0(11) . .
P4 C51 C56 C55 -179.5(6) . .
C54 C55 C56 C51 1.9(13) . .
Ni1 O140 C140 O141 -6.2(16) . .
Ni1 O140 C140 C141 171.6(6) . .
Ni6 O141 C140 O140 15.9(16) . .
Ni6 O141 C140 C141 -161.9(6) . .
O140 C140 C141 C142 135.2(12) . .
O141 C140 C141 C142 -46.8(14) . .
O140 C140 C141 C143 -3.5(15) . .
O141 C140 C141 C143 174.5(12) . .
O140 C140 C141 C144 -113.0(12) . .
O141 C140 C141 C144 65.1(13) . .
Ni9 O151 C150 O150 -11.1(14) . .
Ni9 O151 C150 C151 167.4(6) . .
Ni1 O150 C150 O151 11.6(14) . .
Ni1 O150 C150 C151 -166.9(6) . .
O151 C150 C151 C153 -112.5(12) . .
O150 C150 C151 C153 66.1(14) . .
O151 C150 C151 C154 129.5(12) . .
O150 C150 C151 C154 -51.9(13) . .
O151 C150 C151 C152 2.3(15) . .
O150 C150 C151 C152 -179.1(11) . .
Ni2 O160 C160 O161 12.0(10) . .
Ni2 O160 C160 C161 -167.7(4) . .
Ni3 O161 C160 O160 -11.6(11) . .
Ni3 O161 C160 C161 168.1(4) . .
O160 C160 C161 C167 -51.3(13) . .
O161 C160 C161 C167 129.0(13) . .
O160 C160 C161 C164 128.6(8) . .
O161 C160 C161 C164 -51.1(9) . .
O160 C160 C161 C163 -109.0(8) . .
O161 C160 C161 C163 71.3(8) . .
O160 C160 C161 C166 70.5(13) . .
O161 C160 C161 C166 -109.2(13) . .
O160 C160 C161 C165 -172.1(13) . .
O161 C160 C161 C165 8.2(13) . .
O160 C160 C161 C162 9.5(9) . .
O161 C160 C161 C162 -170.2(7) . .
Ni7 O171 C170 O170 16.8(11) . .
Ni7 O171 C170 C171 -164.7(5) . .
Ni2 O170 C170 O171 -16.1(12) . .
Ni2 O170 C170 C171 165.4(5) . .
O171 C170 C171 C174 121.2(9) . .
O170 C170 C171 C174 -60.2(11) . .
O171 C170 C171 C172 -4.7(12) . .
O170 C170 C171 C172 173.9(10) . .
O171 C170 C171 C177 162.1(17) . .
O170 C170 C171 C177 -19.4(18) . .
O171 C170 C171 C176 -43.0(17) . .
O170 C170 C171 C176 135.6(16) . .
O171 C170 C171 C173 -122.3(8) . .
O170 C170 C171 C173 56.3(10) . .
O171 C170 C171 C175 65.5(13) . .
O170 C170 C171 C175 -115.9(12) . .
Ni7 O181 C180 O180 -8.7(10) . .
Ni7 O181 C180 C181 170.3(4) . .
Ni3 O180 C180 O181 5.1(10) . .
Ni3 O180 C180 C181 -173.9(4) . .
O181 C180 C181 C187 48.1(17) . .
O180 C180 C181 C187 -132.8(15) . .
O181 C180 C181 C182 -114.6(11) . .
O180 C180 C181 C182 64.4(12) . .
O181 C180 C181 C184 11.0(13) . .
O180 C180 C181 C184 -170.0(10) . .
O181 C180 C181 C186 -170.3(15) . .
O180 C180 C181 C186 8.8(17) . .
O181 C180 C181 C183 126.4(9) . .
O180 C180 C181 C183 -54.6(10) . .
O181 C180 C181 C185 -65.5(13) . .
O180 C180 C181 C185 113.5(13) . .
Ni5 O191 C190 O190 -16.0(11) . .
Ni5 O191 C190 C191 161.7(6) . .
Ni4 O190 C190 O191 14.2(11) . .
Ni4 O190 C190 C191 -163.6(5) . .
O191 C190 C191 C194 -98.6(14) . .
O190 C190 C191 C194 79.4(14) . .
O191 C190 C191 C192 133.3(12) . .
O190 C190 C191 C192 -48.8(14) . .
O191 C190 C191 C193 16.9(14) . .
O190 C190 C191 C193 -165.1(10) . .
Ni8 O201 C200 O200 16.4(13) . .
Ni8 O201 C200 C201 -166.0(6) . .
Ni4 O200 C200 O201 -14.4(13) . .
Ni4 O200 C200 C201 168.0(6) . .
O201 C200 C201 C202 -52.9(16) . .
O200 C200 C201 C202 124.9(14) . .
O201 C200 C201 C205 0(2) . .
O200 C200 C201 C205 178.2(17) . .
O201 C200 C201 C206 132.3(17) . .
O200 C200 C201 C206 -49.9(19) . .
O201 C200 C201 C204 -170.1(14) . .
O200 C200 C201 C204 7.7(17) . .
O201 C200 C201 C207 -120.5(16) . .
O200 C200 C201 C207 57.3(17) . .
O201 C200 C201 C203 63.3(13) . .
O200 C200 C201 C203 -118.8(12) . .
Ni5 O210 C210 O211 10.0(17) . .
Ni5 O210 C210 C211 -166.8(7) . .
Ni8 O211 C210 O210 -7.9(18) . .
Ni8 O211 C210 C211 169.0(6) . .
O210 C210 C211 C213 -4.3(15) . .
O211 C210 C211 C213 178.7(11) . .
O210 C210 C211 C214 179.4(11) . .
O211 C210 C211 C214 2.4(16) . .
O210 C210 C211 C212 86.6(14) . .
O211 C210 C211 C212 -90.4(13) . .
O210 C210 C211 C215 -92.1(13) . .
O211 C210 C211 C215 91.0(13) . .
Ni9 O221 C220 O220 16.2(18) . .
Ni9 O221 C220 C221 -166.2(7) . .
Ni6 O220 C220 O221 -15.2(18) . .
Ni6 O220 C220 C221 167.1(6) . .
O221 C220 C221 C223 66.4(15) . .
O220 C220 C221 C223 -115.7(14) . .
O221 C220 C221 C222 -173.6(12) . .
O220 C220 C221 C222 4.3(17) . .
O221 C220 C221 C224 -65.0(17) . .
O220 C220 C221 C224 112.9(14) . .
Ni10 O230 C230 O231 7.3(10) . .
Ni10 O230 C230 C231 -171.3(4) . .
Ni11 O231 C230 O230 -12.7(9) . .
Ni11 O231 C230 C231 166.0(4) . .
O230 C230 C231 C232 109.6(8) . .
O231 C230 C231 C232 -69.3(9) . .
O230 C230 C231 C234 -12.7(11) . .
O231 C230 C231 C234 168.5(8) . .
O230 C230 C231 C233 -131.2(8) . .
O231 C230 C231 C233 50.0(9) . .
Ni12 O241 C240 O240 14.0(10) . .
Ni12 O241 C240 C241 -167.8(4) . .
Ni10 O240 C240 O241 -23.8(10) . .
Ni10 O240 C240 C241 158.0(5) . .
O241 C240 C241 C246 99.0(15) . .
O240 C240 C241 C246 -82.7(15) . .
O241 C240 C241 C243 -67.9(13) . .
O240 C240 C241 C243 110.4(12) . .
O241 C240 C241 C242 169.6(10) . .
O240 C240 C241 C242 -12.1(13) . .
O241 C240 C241 C245 -134.2(13) . .
O240 C240 C241 C245 44.2(15) . .
O241 C240 C241 C247 -17.7(16) . .
O240 C240 C241 C247 160.6(15) . .
O241 C240 C241 C244 53.0(11) . .
O240 C240 C241 C244 -128.7(10) . .
Ni12 O251 C250 O250 -14.6(10) . .
Ni12 O251 C250 C251 165.4(5) . .
Ni11 O250 C250 O251 7.5(10) . .
Ni11 O250 C250 C251 -172.4(5) . .
O251 C250 C251 C253 173.3(10) . .
O250 C250 C251 C253 -6.7(13) . .
O251 C250 C251 C252 44.2(14) . .
O250 C250 C251 C252 -135.8(11) . .
O251 C250 C251 C254 -73.2(11) . .
O250 C250 C251 C254 106.7(11) . .
Ni1 O260 C260 O261 26.6(11) . .
Ni2 O260 C260 O261 -138.3(8) . .
Ni1 O260 C260 C261 -159.5(7) . .
Ni2 O260 C260 C261 35.6(17) . .
O260 C260 C261 C262 -53.7(13) . .
O261 C260 C261 C262 120.7(9) . .
O260 C260 C261 C264 -177.8(9) . .
O261 C260 C261 C264 -3.4(13) . .
O260 C260 C261 C263 62.1(12) . .
O261 C260 C261 C263 -123.4(8) . .
O161 Ni3 O270 C270 46.5(10) . .
O180 Ni3 O270 C270 -39.9(10) . .
O111 Ni3 O270 C270 -136.4(10) . .
O102 Ni3 O270 C270 143.6(10) . .
N270 Ni3 O270 C270 3(9) . .
Ni4 Ni3 O270 C270 -176.4(13) . .
O161 Ni3 O270 Ni4 -137.1(3) . .
O2 Ni3 O270 Ni4 -4.4(17) . .
O180 Ni3 O270 Ni4 136.5(3) . .
O111 Ni3 O270 Ni4 40.0(3) . .
O102 Ni3 O270 Ni4 -40.0(3) . .
O3 Ni4 O270 C270 168(3) . .
O190 Ni4 O270 C270 -54(4) . .
O200 Ni4 O270 C270 32(4) . .
O102 Ni4 O270 C270 -151(4) . .
O111 Ni4 O270 C270 130(4) . .
Ni3 Ni4 O270 C270 169(4) . .
O3 Ni4 O270 Ni3 -0.7(15) . .
O190 Ni4 O270 Ni3 137.1(3) . .
O200 Ni4 O270 Ni3 -137.1(3) . .
O102 Ni4 O270 Ni3 39.9(3) . .
O111 Ni4 O270 Ni3 -39.4(3) . .
O272 O271 C270 C271 89.8(15) . .
O272 O271 C270 O270 -110.3(18) . .
Ni3 O270 C270 O271 35.1(18) . .
Ni4 O270 C270 O271 -133(3) . .
Ni3 O270 C270 C271 -167.3(11) . .
Ni4 O270 C270 C271 25(4) . .
Ni3 O270 C270 O272 -45.8(19) . .
Ni4 O270 C270 O272 146(3) . .
O271 O272 C270 C271 -107.8(13) . .
O271 O272 C270 O270 119.4(16) . .
O161 Ni3 N270 C275 -140(21) . .
O2 Ni3 N270 C275 -12(29) . .
O180 Ni3 N270 C275 133(21) . .
O111 Ni3 N270 C275 36(21) . .
O102 Ni3 N270 C275 -42(21) . .
O270 Ni3 N270 C275 -4(14) . .
Ni4 Ni3 N270 C275 -3(21) . .
Ni3 N270 C275 C276 -44(26) . .
C285 O280 C280 O281 168(5) . .
Ni5 O280 C280 O281 -11(4) . .
C285 O280 C280 C281 -37(2) . .
Ni6 O280 C280 C281 -25(6) . .
Ni5 O280 C280 C281 144.2(18) . .
C280 O280 C285 O282 -152(4) . .
Ni6 O280 C285 O282 31(4) . .
Ni5 O280 C285 O282 -149(4) . .
C280 O280 C285 C286 13(3) . .
Ni6 O280 C285 C286 -163(2) . .
Ni5 O280 C285 C286 16(8) . .
O230 Ni10 N290 C290 1(5) . .
O240 Ni10 N290 C290 90(5) . .
O4 Ni10 N290 C290 -111(5) . .
O132 Ni10 N290 C290 -177(5) . .
O112 Ni10 N290 C290 -97(5) . .
Ni7 Ni10 N290 C290 -136(5) . .
O230 Ni10 N290 Ni7 137.29(15) . .
O240 Ni10 N290 Ni7 -134.36(15) . .
O4 Ni10 N290 Ni7 24.4(9) . .
O132 Ni10 N290 Ni7 -40.92(11) . .
O112 Ni10 N290 Ni7 39.25(11) . .
O2 Ni7 N290 C290 168.4(5) . .
O171 Ni7 N290 C290 -49.0(6) . .
O181 Ni7 N290 C290 37.8(6) . .
O112 Ni7 N290 C290 133.9(6) . .
O132 Ni7 N290 C290 -143.4(6) . .
Ni10 Ni7 N290 C290 175.0(6) . .
O2 Ni7 N290 Ni10 -6.6(6) . .
O171 Ni7 N290 Ni10 136.00(14) . .
O181 Ni7 N290 Ni10 -137.18(14) . .
O112 Ni7 N290 Ni10 -41.07(12) . .
O132 Ni7 N290 Ni10 41.64(12) . .
Ni10 N290 C290 C291 170(7) . .
Ni7 N290 C290 C291 35(11) . .
C305 O300 C300 O301 138(4) . .
Ni8 O300 C300 O301 138(3) . .
Ni11 O300 C300 O301 -31(3) . .
C305 O300 C300 C301 -41(3) . .
Ni8 O300 C300 C301 -41(6) . .
Ni11 O300 C300 C301 150(2) . .
O300 C300 C301 C304 -167(3) . .
O301 C300 C301 C304 14(4) . .
O300 C300 C301 C302 -59(4) . .
O301 C300 C301 C302 121(2) . .
O300 C300 C301 C303 56(3) . .
O301 C300 C301 C303 -123(2) . .
C300 O300 C305 O302 -149(4) . .
Ni8 O300 C305 O302 31(4) . .
Ni11 O300 C305 O302 -113(4) . .
C300 O300 C305 C306 -18.6(19) . .
Ni8 O300 C305 C306 161.3(16) . .
Ni11 O300 C305 C306 18(6) . .
O300 C305 C306 C308 147(2) . .
O302 C305 C306 C308 -67(2) . .
O300 C305 C306 C307 25(3) . .
O302 C305 C306 C307 172(2) . .
O300 C305 C306 C309 -93(3) . .
O302 C305 C306 C309 53(2) . .
C308 C306 C309 C4B 28(7) . 4_565
C305 C306 C309 C4B -92(7) . 4_565
C307 C306 C309 C4B 149(6) . 4_565
O4 Ni12 O310 C310 -176.3(8) . .
O241 Ni12 O310 C310 -55.2(7) . .
O251 Ni12 O310 C310 33.5(7) . .
O123 Ni12 O310 C310 126.3(7) . .
O133 Ni12 O310 C310 -153.7(7) . .
N310 Ni12 O310 C310 131(10) . .
Ni9 Ni12 O310 C310 166.0(9) . .
O4 Ni12 O310 Ni9 17.8(14) . .
O241 Ni12 O310 Ni9 138.8(3) . .
O251 Ni12 O310 Ni9 -132.5(2) . .
O123 Ni12 O310 Ni9 -39.7(2) . .
O133 Ni12 O310 Ni9 40.3(2) . .
N310 Ni12 O310 Ni9 -35(9) . .
N310 Ni9 O310 C310 -7(10) . .
O1 Ni9 O310 C310 -138(3) . .
O221 Ni9 O310 C310 1(3) . .
O151 Ni9 O310 C310 90(3) . .
O123 Ni9 O310 C310 -95(3) . .
O133 Ni9 O310 C310 -176(3) . .
Ni12 Ni9 O310 C310 -135(4) . .
N310 Ni9 O310 Ni12 127(12) . .
O1 Ni9 O310 Ni12 -3.6(13) . .
O221 Ni9 O310 Ni12 135.7(3) . .
O151 Ni9 O310 Ni12 -135.6(3) . .
O123 Ni9 O310 Ni12 40.1(2) . .
O133 Ni9 O310 Ni12 -41.1(2) . .
Ni12 O310 C310 O311 -24.4(8) . .
Ni9 O310 C310 O311 107(3) . .
Ni12 O310 C310 C311 155.6(8) . .
Ni9 O310 C310 C311 -73(3) . .
O311 C310 C311 C314 -0.7(13) . .
O310 C310 C311 C314 179.3(13) . .
O311 C310 C311 C312 121.8(12) . .
O310 C310 C311 C312 -58.2(12) . .
O311 C310 C311 C313 -119.9(13) . .
O310 C310 C311 C313 60.1(13) . .
O1 Ni9 N310 C315 -156(4) . .
O221 Ni9 N310 C315 -49(5) . .
O151 Ni9 N310 C315 40(5) . .
O123 Ni9 N310 C315 -146(5) . .
O133 Ni9 N310 C315 134(5) . .
O310 Ni9 N310 C315 123(15) . .
Ni12 Ni9 N310 C315 170(6) . .
O1 Ni9 N310 Ni12 34(8) . .
O221 Ni9 N310 Ni12 141.1(12) . .
O151 Ni9 N310 Ni12 -130.2(11) . .
O123 Ni9 N310 Ni12 43.7(9) . .
O133 Ni9 N310 Ni12 -36.1(10) . .
O310 Ni9 N310 Ni12 -47(11) . .
O4 Ni12 N310 C315 -177(4) . .
O241 Ni12 N310 C315 -34(7) . .
O251 Ni12 N310 C315 54(7) . .
O123 Ni12 N310 C315 147(7) . .
O133 Ni12 N310 C315 -131(7) . .
O310 Ni12 N310 C315 -29(6) . .
Ni9 Ni12 N310 C315 -167(8) . .
O4 Ni12 N310 Ni9 -9(5) . .
O241 Ni12 N310 Ni9 133.0(12) . .
O251 Ni12 N310 Ni9 -138.1(13) . .
O123 Ni12 N310 Ni9 -45.6(10) . .
O133 Ni12 N310 Ni9 36.4(12) . .
O310 Ni12 N310 Ni9 139(10) . .
Ni9 N310 C315 C316 172(5) . .
Ni12 N310 C315 C316 -25(13) . .
